data_7713418
loop_
_publ_author_name
'Wang, Meng'
'Li, Simin'
'Chen, Hui Jun'
'Sun, Xueli'
'Sun, Jing'
'jia, yanyuan'
'Guo, Shuo'
'SUN, Cunfa'
'Shen, Hui'

_publ_section_title
;
 DppfCuBH4: new reducing agents for the synthesis of
 ferrocene-functionalized metal nanoclusters
;
_journal_name_full 'Dalton Transactions'
_journal_paper_doi 10.1039/D3DT01461D
_journal_year 2023
_chemical_formula_moiety '2(F6 Sb), C300 H216 Ag25 Cl6 Cu4 F12 Fe6 P12, 31[CH3CH2OCH2CH3]'
_chemical_formula_sum 'C300 H216 Ag25.08 Cl6 Cu3.92 F24 Fe6 P12 Sb2'
_chemical_formula_weight 8393.89
_space_group_crystal_system monoclinic
_space_group_IT_number 9
_space_group_name_Hall 'C -2yc'
_space_group_name_H-M_alt 'C 1 c 1'
_atom_sites_solution_hydrogens geom
_audit_creation_date 2023-04-27
_audit_creation_method
;
Olex2 1.3
(compiled 2020.11.12 svn.r5f609507 for OlexSys, GUI svn.r6408)
;
_audit_update_record
;
2023-05-15 deposited with the CCDC.	2023-07-06 downloaded from the CCDC.
;
_cell_angle_alpha 90
_cell_angle_beta 98.0040(10)
_cell_angle_gamma 90
_cell_formula_units_Z 4
_cell_length_a 22.0344(2)
_cell_length_b 37.8184(3)
_cell_length_c 40.5275(4)
_cell_measurement_reflns_used 76225
_cell_measurement_temperature 100.00(10)
_cell_measurement_theta_max 66.7850
_cell_measurement_theta_min 2.3600
_cell_volume 33442.8(5)
_computing_cell_refinement 'CrysAlisPro 1.171.41.119a (Rigaku OD, 2021)'
_computing_data_collection 'CrysAlisPro 1.171.41.119a (Rigaku OD, 2021)'
_computing_data_reduction 'CrysAlisPro 1.171.41.119a (Rigaku OD, 2021)'
_computing_molecular_graphics 'Olex2 1.3 (Dolomanov et al., 2009)'
_computing_publication_material 'Olex2 1.3 (Dolomanov et al., 2009)'
_computing_structure_refinement 'SHELXL 2018/3 (Sheldrick, 2015)'
_computing_structure_solution 'SHELXT 2014/4 (Sheldrick, 2014)'
_diffrn_ambient_temperature 100.15
_diffrn_detector_area_resol_mean 10.0000
_diffrn_detector_type HyPix
_diffrn_measured_fraction_theta_full 1.000
_diffrn_measured_fraction_theta_max 1.000
_diffrn_measurement_details
;
List of Runs (angles in degrees, time in seconds):

  # Type    Start    End  Width  t~exp~   \w     \q     \k     \f   Frames
#--------------------------------------------------------------------------
  1  \w    -14.00  67.00   0.50    0.80    --   -1.25  71.00   2.00  162
  2  \w    -65.00  11.00   0.50    0.80    --   -1.25 -71.00-128.00  152
  3  \w     27.00  52.00   0.50    2.00    --   82.87 -71.00-128.00   50
  4  \w     84.00 128.00   0.50    2.00    --   82.87  71.00   2.00   88
  5  \w   -156.00 -80.00   0.50    2.00    --  -85.37 -71.00-128.00  152
  6  \w    -65.00 -33.00   0.50    2.00    --  -85.37  71.00   2.00   64
  7  \w    -50.00  -4.00   0.50    0.80    --   -1.25   0.00-120.00   92
  8  \w    -14.00  12.00   0.50    0.80    --   -1.25 -99.00  90.00   52
  9  \w    129.00 155.00   0.50    2.00    --   82.87 125.00  30.00   52
 10  \w     20.00  50.00   0.50    2.00    --   82.87-125.00  90.00   60
 11  \w     18.00  44.00   0.50    2.00    --   82.87 -38.00  90.00   52
 12  \w     18.00  44.00   0.50    2.00    --   82.87 -38.00 150.00   52
 13  \w     18.00  99.00   0.50    2.00    --   82.87 -77.00  60.00  162
 14  \w     57.00 110.00   0.50    2.00    --   82.87-125.00-180.00  106
 15  \w     83.00 125.00   0.50    2.00    --   82.87 125.00  30.00   84
 16  \w     39.00 111.00   0.50    2.00    --   82.87-125.00 -30.00  144
 17  \w     12.00  44.00   0.50    2.00    --   82.87 -38.00 -60.00   64
 18  \w     64.00  90.00   0.50    2.00    --   82.87-125.00  90.00   52
 19  \w     18.00 105.00   0.50    2.00    --   82.87 -99.00-180.00  174
 20  \w     22.00  50.00   0.50    2.00    --   82.87-125.00-180.00   56
 21  \w     15.00  63.00   0.50    2.00    --   82.87 -57.00  60.00   96
 22  \w     37.00  87.00   0.50    2.00    --   82.87   0.00  30.00  100
 23  \w     13.00 104.00   0.50    2.00    --   82.87 -99.00-120.00  182
 24  \w     19.00 105.00   0.50    2.00    --   82.87-125.00  30.00  172
 25  \w    -41.00 -16.00   0.50    2.00    --  -85.37  38.00 150.00   50
 26  \w    -81.00 -56.00   0.50    2.00    --  -85.37  77.00  60.00   50
 27  \w    -40.00 -14.00   0.50    2.00    --  -85.37  57.00-180.00   52
 28  \w    -41.00 -16.00   0.50    2.00    --  -85.37  38.00 -90.00   50
 29  \w    -41.00 -16.00   0.50    2.00    --  -85.37  38.00-180.00   50
 30  \w    -44.00 -19.00   0.50    2.00    --  -85.37 125.00  60.00   50
 31  \w   -112.00 -77.00   0.50    2.00    --  -85.37 125.00  60.00   70
 32  \w    -83.00 -47.00   0.50    2.00    --  -85.37  77.00  30.00   72
 33  \w    -41.00 -16.00   0.50    2.00    --  -85.37  38.00 -60.00   50
 34  \w   -152.00 -76.00   0.50    2.00    --  -85.37 -57.00 -60.00  152
 35  \w    -40.00 -15.00   0.50    2.00    --  -85.37  38.00-150.00   50
;
_diffrn_measurement_device 'four-circle diffractometer'
_diffrn_measurement_device_type 'XtaLAB Synergy R, DW system, HyPix'
_diffrn_measurement_method '\w scans'
_diffrn_radiation_type CuK\a
_diffrn_radiation_wavelength 1.54184
_diffrn_reflns_av_R_equivalents 0.1084
_diffrn_reflns_av_unetI/netI 0.0763
_diffrn_reflns_Laue_measured_fraction_full 1.000
_diffrn_reflns_Laue_measured_fraction_max 1.000
_diffrn_reflns_limit_h_max 25
_diffrn_reflns_limit_h_min -25
_diffrn_reflns_limit_k_max 43
_diffrn_reflns_limit_k_min -44
_diffrn_reflns_limit_l_max 47
_diffrn_reflns_limit_l_min -40
_diffrn_reflns_number 184596
_diffrn_reflns_point_group_measured_fraction_full 0.793
_diffrn_reflns_point_group_measured_fraction_max 0.793
_diffrn_reflns_theta_full 63.998
_diffrn_reflns_theta_max 63.998
_diffrn_reflns_theta_min 2.337
_exptl_absorpt_coefficient_mu 16.451
_exptl_absorpt_correction_T_max 1.00000
_exptl_absorpt_correction_T_min 0.05920
_exptl_absorpt_correction_type multi-scan
_exptl_absorpt_process_details
;
CrysAlisPro 1.171.41.119a (Rigaku Oxford Diffraction, 2021)
Empirical absorption correction using spherical harmonics,
implemented in SCALE3 ABSPACK scaling algorithm.
;
_exptl_crystal_colour 'light red'
_exptl_crystal_colour_modifier light
_exptl_crystal_colour_primary red
_exptl_crystal_density_diffrn 1.667
_exptl_crystal_description block
_exptl_crystal_F_000 16257
_exptl_crystal_size_max 0.02
_exptl_crystal_size_mid 0.02
_exptl_crystal_size_min 0.01
_refine_diff_density_max 1.493
_refine_diff_density_min -1.453
_refine_diff_density_rms 0.234
_refine_ls_abs_structure_details
;
 Refined as an inversion twin.
;
_refine_ls_abs_structure_Flack 0.247(11)
_refine_ls_extinction_method none
_refine_ls_goodness_of_fit_ref 1.110
_refine_ls_hydrogen_treatment constr
_refine_ls_matrix_type full
_refine_ls_number_parameters 2883
_refine_ls_number_reflns 44057
_refine_ls_number_restraints 2719
_refine_ls_restrained_S_all 1.096
_refine_ls_R_factor_all 0.1064
_refine_ls_R_factor_gt 0.0939
_refine_ls_shift/su_max 0.001
_refine_ls_shift/su_mean 0.000
_refine_ls_structure_factor_coef Fsqd
_refine_ls_weighting_details 'w=1/[\s^2^(Fo^2^)+(0.1387P)^2^+643.2844P] where P=(Fo^2^+2Fc^2^)/3'
_refine_ls_weighting_scheme calc
_refine_ls_wR_factor_gt 0.2349
_refine_ls_wR_factor_ref 0.2474
_reflns_Friedel_coverage 0.586
_reflns_Friedel_fraction_full 0.587
_reflns_Friedel_fraction_max 0.587
_reflns_number_gt 36781
_reflns_number_total 44057
_reflns_threshold_expression 'I > 2\s(I)'
_cod_data_source_file d3dt01461d2.cif
_cod_data_source_block sh-dppf-red_auto
_cod_database_code 7713418
_shelx_shelxl_version_number 2018/3
_shelx_space_group_comment
;
The symmetry employed for this shelxl refinement is uniquely defined
by the following loop, which should always be used as a source of
symmetry information in preference to the above space-group names.
They are only intended as comments.
;
_shelx_estimated_absorpt_t_max 0.853
_shelx_estimated_absorpt_t_min 0.734
_olex2_refinement_description
;
1. Twinned data refinement
 Scales: 0.753(11)
 0.247(11)
2. Fixed Uiso
 At 1.2 times of:
  All C(H) groups
3. Shared sites
{Cu1, Ag1A}
{Cu3, Ag1B}
4. Restrained distances
 C58-C82
 1.4 with sigma of 0.01
 C278-C193
 1.42 with sigma of 0.01
 C82-C206
 1.19 with sigma of 0.01
 C278-C149
 1.2 with sigma of 0.01
 F17-C184
 1.3 with sigma of 0.02
 Sb2-F19 = Sb2-F20 = Sb2-F22 = Sb2-F24
 1.88 with sigma of 0.02
 Sb2-F21 = Sb2-F23
 1.87 with sigma of 0.02
 Sb2-F19 \\sim Sb2-F20 \\sim Sb2-F21 \\sim Sb2-F22 \\sim Sb2-F23 \\sim Sb2-F24
 with sigma of 0.02
 F19-F20 \\sim F19-F21 \\sim F19-F22 \\sim F19-F23 \\sim F20-F21 \\sim F20-F23
\\sim F20-F24 \\sim F21-F22
 \\sim F21-F24 \\sim F22-F23 \\sim F22-F24 \\sim F23-F24
 with sigma of 0.04
5. Restrained planarity
 F18, C256, C257, C258, C259, C260, C261
 with sigma of 0.1
6. Uiso/Uaniso restraints and constraints
All non-hydrogen atoms have similar U: within 2A with sigma of 0.01 and sigma
for terminal atoms of 0.02 within 2A
Sb2 \\sim F19 \\sim F20 \\sim F21 \\sim F22 \\sim F23 \\sim F24: within 2A with
sigma of 0.04 and sigma for terminal atoms of 0.08 within 2A
Uanis(Sb1) \\sim Ueq, Uanis(F6) \\sim Ueq, Uanis(F10) \\sim Ueq, Uanis(F12)
\\sim Ueq, Uanis(F13) \\sim Ueq, Uanis(F14) \\sim Ueq, Uanis(F16) \\sim Ueq:
with sigma of 0.01 and sigma for terminal atoms of 0.02
Uanis(C272) \\sim Ueq, Uanis(C273) \\sim Ueq, Uanis(C274) \\sim Ueq,
Uanis(C269) \\sim Ueq, Uanis(C270) \\sim Ueq, Uanis(C271) \\sim Ueq: with sigma
of 0.01 and sigma for terminal atoms of 0.02
Uanis(C21) \\sim Ueq, Uanis(C22) \\sim Ueq, Uanis(C23) \\sim Ueq, Uanis(C24)
\\sim Ueq, Uanis(C25) \\sim Ueq, Uanis(C20) \\sim Ueq, Uanis(F1) \\sim Ueq:
with sigma of 0.01 and sigma for terminal atoms of 0.02
Uanis(C87) \\sim Ueq, Uanis(C88) \\sim Ueq, Uanis(C83) \\sim Ueq, Uanis(C84)
\\sim Ueq, Uanis(C85) \\sim Ueq, Uanis(C86) \\sim Ueq: with sigma of 0.01 and
sigma for terminal atoms of 0.02
Uanis(C41) \\sim Ueq, Uanis(C42) \\sim Ueq, Uanis(C43) \\sim Ueq, Uanis(C38)
\\sim Ueq, Uanis(C39) \\sim Ueq, Uanis(C40) \\sim Ueq: with sigma of 0.01 and
sigma for terminal atoms of 0.02
Uanis(C173) \\sim Ueq, Uanis(C178) \\sim Ueq, Uanis(C177) \\sim Ueq,
Uanis(C176) \\sim Ueq, Uanis(C175) \\sim Ueq, Uanis(C174) \\sim Ueq: with sigma
of 0.01 and sigma for terminal atoms of 0.02
Uanis(C199) \\sim Ueq, Uanis(C131) \\sim Ueq: with sigma of 0.01 and sigma for
terminal atoms of 0.02
Uanis(Cu1) = Uanis(Ag1A)
Uanis(Cu3) = Uanis(Ag1B)
7. Rigid body (RIGU) restrains
 Sb1, F6, F10, F12, F13, F14, F16
 with sigma for 1-2 distances of 0.001 and sigma for 1-3 distances of 0.001
 Sb2, F19, F20, F21, F22, F23, F24
 with sigma for 1-2 distances of 0.004 and sigma for 1-3 distances of 0.004
8. Others
 Sof(Ag1A)=1-FVAR(1)
 Sof(Cu1)=FVAR(1)
 Sof(Ag1B)=1-FVAR(2)
 Sof(Cu3)=FVAR(2)
 Fixed Z: Ag1(0.27774)
9.a Ternary CH refined with riding coordinates:
 C63(H63), C133(H133), C162(H162), C163(H163), C191(H191), C209(H209),
 C288(H288)
9.b Aromatic/amide H refined with riding coordinates:
 C1(H1), C2(H2), C4(H4), C6(H6), C7(H7), C8(H8), C9(H9), C10(H10), C11(H11),
 C12(H12), C14(H14), C16(H16), C17(H17), C18(H18), C19(H19), C20(H20), C21(H21),
  C22(H22), C24(H24), C26(H26), C27(H27), C28(H28), C29(H29), C30(H30),
 C32(H32), C33(H33), C34(H34), C35(H35), C36(H36), C39(H39), C40(H40), C41(H41),
  C42(H42), C43(H43), C46(H46), C47(H47), C48(H48), C50(H50), C51(H51),
 C52(H52), C53(H53), C54(H54), C56(H56), C57(H57), C59(H59), C61(H61), C62(H62),
  C65(H65), C66(H66), C67(H67), C68(H68), C69(H69), C70(H70), C72(H72),
 C73(H73), C74(H74), C75(H75), C77(H77), C78(H78), C79(H79), C80(H80), C81(H81),
  C84(H84), C85(H85), C86(H86), C87(H87), C88(H88), C89(H89), C90(H90),
 C92(H92), C93(H93), C94(H94), C96(H96), C97(H97), C98(H98), C99(H99),
 C100(H100), C101(H101), C102(H102), C104(H104), C105(H105), C106(H106),
 C108(H108), C109(H109), C110(H110), C111(H111), C112(H112), C113(H113),
 C114(H114), C116(H116), C117(H117), C118(H118), C119(H119), C121(H121),
 C123(H123), C124(H124), C125(H125), C126(H126), C128(H128), C129(H129),
 C130(H130), C132(H132), C135(H135), C136(H136), C138(H138), C139(H139),
 C140(H140), C141(H141), C143(H143), C144(H144), C145(H145), C146(H146),
 C148(H148), C150(H150), C152(H152), C153(H153), C154(H154), C156(H156),
 C157(H157), C158(H158), C159(H159), C161(H161), C164(H164), C166(H166),
 C167(H167), C169(H169), C171(H171), C173(H173), C174(H174), C175(H175),
 C176(H176), C177(H177), C181(H181), C182(H182), C183(H183), C185(H185),
 C189(H189), C190(H190), C192(H192), C194(H194), C196(H196), C197(H197),
 C198(H198), C202(H202), C203(H203), C204(H204), C205(H205), C208(H208),
 C210(H210), C212(H212), C215(H215), C216(H216), C217(H217), C218(H218),
 C219(H219), C220(H220), C221(H221), C222(H222), C223(H223), C224(H224),
 C226(H226), C228(H228), C229(H229), C230(H230), C232(H232), C234(H234),
 C235(H235), C236(H236), C239(H239), C240(H240), C241(H241), C242(H242),
 C243(H243), C245(H245), C246(H246), C247(H247), C248(H248), C249(H249),
 C251(H251), C253(H253), C254(H254), C255(H255), C256(H256), C258(H258),
 C259(H259), C260(H260), C262(H262), C264(H264), C265(H265), C266(H266),
 C267(H267), C269(H269), C271(H271), C272(H272), C273(H273), C274(H274),
 C285(H285), C286(H286), C287(H287), C290(H290), C291(H291), C292(H292),
 C293(H293), C294(H294), C296(H296), C297(H297), C298(H298), C299(H299),
 C300(H300)
9.c Fitted pentagon refined as free rotating group:
 C107(C108,C109,C110,C111), C113(C114,C115,C116,C117), C132(C133,C134,C135,
 C136), C137(C138,C139,C140,C141), C150(C151,C152,C153,C154), C155(C156,C157,
 C158,C159), C160(C161,C162,C163,C164), C188(C189,C190,C191,C192), C201(C202,
 C203,C204,C205), C208(C209,C210,C211,C212), C284(C285,C286,C287,C288)
9.d Fitted hexagon refined as free rotating group:
 C1(C2,C3,C4,C5,C6), C8(C9,C10,C11,C12,C13), C14(C15,C16,C17,C18,C19), C20(C21,
 C22,C23,C24,C25), C26(C27,C28,C29,C30,C31), C32(C33,C34,C35,C36,C37), C38(C39,
 C40,C41,C42,C43), C45(C46,C47,C48,C49,C50), C51(C52,C53,C54,C55,C56), C57(C58,
 C59,C60,C61,C62), C64(C65,C66,C67,C68,C69), C70(C71,C72,C73,C74,C75), C76(C77,
 C78,C79,C80,C81), C83(C84,C85,C86,C87,C88), C89(C90,C91,C92,C93,C94), C95(C96,
 C97,C98,C99,C100), C101(C102,C103,C104,C105,C106), C119(C120,C121,C122,C123,
 C124), C125(C126,C127,C128,C129,C130), C143(C144,C145,C146,C147,C148),
 C166(C167,C168,C169,C170,C171), C173(C174,C175,C176,C177,C178), C181(C182,C183,
 C184,C185,C186), C193(C194,C195,C196,C197,C198), C214(C215,C216,C217,C218,
 C219), C220(C221,C222,C223,C224,C225), C226(C227,C228,C229,C230,C231),
 C232(C233,C234,C235,C236,C237), C238(C239,C240,C241,C242,C243), C244(C245,C246,
 C247,C248,C249), C250(C251,C252,C253,C254,C255), C256(C257,C258,C259,C260,
 C261), C262(C263,C264,C265,C266,C267), C269(C270,C271,C272,C273,C274),
 C289(C290,C291,C292,C293,C294), C295(C296,C297,C298,C299,C300)
;
_smtbx_masks_void_probe_radius 1.2
_smtbx_masks_void_truncation_radius 1.2
_olex2_submission_special_instructions 'No special instructions were received'
_oxdiff_exptl_absorpt_empirical_details
;
Empirical correction (ABSPACK) includes:
- Absorption correction using spherical harmonics
- Frame scaling
;

loop_
_space_group_symop_operation_xyz
'x, y, z'
'x, -y, z+1/2'
'x+1/2, y+1/2, z'
'x+1/2, -y+1/2, z+1/2'

loop_
_atom_site_label
_atom_site_type_symbol
_atom_site_fract_x
_atom_site_fract_y
_atom_site_fract_z
_atom_site_U_iso_or_equiv
_atom_site_adp_type
_atom_site_occupancy
_atom_site_site_symmetry_order
_atom_site_calc_flag
_atom_site_refinement_flags_posn
_atom_site_refinement_flags_adp
_atom_site_refinement_flags_occupancy
_atom_site_disorder_assembly
_atom_site_disorder_group
Sb1 Sb 0.90564(14) -0.12417(7) 0.22706(13) 0.1176(13) Uani 1 1 d . U . . .
F6 F 0.9111(11) -0.0856(6) 0.2550(8) 0.109(5) Uani 1 1 d . U . . .
F10 F 0.8546(11) -0.1464(6) 0.2516(9) 0.114(5) Uani 1 1 d . U . . .
F12 F 0.9532(12) -0.1048(6) 0.2007(9) 0.117(5) Uani 1 1 d . U . . .
F13 F 0.9739(11) -0.1430(6) 0.2543(9) 0.116(5) Uani 1 1 d . U . . .
F14 F 0.9025(13) -0.1665(6) 0.2018(9) 0.126(6) Uani 1 1 d . U . . .
F16 F 0.8308(12) -0.1042(7) 0.2018(9) 0.126(6) Uani 1 1 d . U . . .
Sb2 Sb 0.9625(3) -0.12152(17) 0.4448(2) 0.191(2) Uani 1 1 d D U . . .
F19 F 1.0208(15) -0.0846(8) 0.4520(10) 0.231(11) Uani 1 1 d D U . . .
F20 F 0.9450(17) -0.1092(10) 0.3993(5) 0.207(10) Uani 1 1 d D U . . .
F21 F 0.9010(14) -0.0900(9) 0.4549(10) 0.229(11) Uani 1 1 d D U . . .
F22 F 0.9786(18) -0.1329(10) 0.4907(5) 0.218(10) Uani 1 1 d D U . . .
F23 F 1.0257(14) -0.1517(9) 0.4354(10) 0.230(11) Uani 1 1 d D U . . .
F24 F 0.9035(14) -0.1576(7) 0.4382(10) 0.220(11) Uani 1 1 d D U . . .
Ag1 Ag 0.42244(8) 0.04147(4) 0.277740 0.0379(4) Uani 1 1 d . . . . .
Ag2 Ag 0.25999(9) 0.15827(5) 0.25425(7) 0.0473(5) Uani 1 1 d . . . . .
Ag3 Ag 0.48094(9) 0.01470(6) 0.22185(7) 0.0488(5) Uani 1 1 d . . . . .
Ag4 Ag 0.41759(9) 0.09069(5) 0.22056(7) 0.0479(5) Uani 1 1 d . . . . .
Ag5 Ag 0.33629(10) 0.02058(5) 0.21883(7) 0.0495(5) Uani 1 1 d . . . . .
Ag6 Ag 0.66826(9) 0.06211(5) 0.26025(7) 0.0518(5) Uani 1 1 d . . . . .
Ag7 Ag 0.41247(9) 0.11903(5) 0.28569(7) 0.0497(5) Uani 1 1 d . . . . .
Ag8 Ag 0.44157(10) -0.03481(5) 0.26677(7) 0.0511(5) Uani 1 1 d . . . . .
Ag9 Ag 0.54523(9) 0.00858(5) 0.28757(8) 0.0526(5) Uani 1 1 d . . . . .
Ag10 Ag 0.37094(9) 0.06401(5) 0.33836(7) 0.0513(5) Uani 1 1 d . . . . .
Ag11 Ag 0.30451(10) 0.08891(6) 0.15171(7) 0.0539(5) Uani 1 1 d . . . . .
Ag12 Ag 0.29648(9) 0.06967(5) 0.26474(7) 0.0485(5) Uani 1 1 d . . . . .
Ag13 Ag 0.43167(10) -0.00270(5) 0.33846(7) 0.0525(5) Uani 1 1 d . . . . .
Ag14 Ag 0.51357(10) 0.06561(6) 0.15311(7) 0.0541(5) Uani 1 1 d . . . . .
Ag15 Ag 0.21878(9) 0.08237(6) 0.33946(7) 0.0539(5) Uani 1 1 d . . . . .
Ag16 Ag 0.32212(10) -0.09572(5) 0.25263(8) 0.0550(6) Uani 1 1 d . . . . .
Ag17 Ag 0.47990(10) -0.09032(5) 0.34346(8) 0.0561(6) Uani 1 1 d . . . . .
Ag18 Ag 0.31393(9) -0.00287(5) 0.28298(7) 0.0508(5) Uani 1 1 d . . . . .
Ag19 Ag 0.38168(10) 0.16257(6) 0.35884(8) 0.0558(6) Uani 1 1 d . . . . .
Ag20 Ag 0.52393(9) 0.09022(6) 0.26944(7) 0.0517(5) Uani 1 1 d . . . . .
Ag21 Ag 0.28529(9) -0.04820(6) 0.35352(7) 0.0546(5) Uani 1 1 d . . . . .
Ag22 Ag 0.50048(9) 0.06131(6) 0.34042(8) 0.0550(6) Uani 1 1 d . . . . .
Ag23 Ag 0.60743(10) 0.12930(6) 0.34830(8) 0.0593(6) Uani 1 1 d . . . . .
Ag24 Ag 0.37538(10) -0.02734(6) 0.15231(7) 0.0556(5) Uani 1 1 d . . . . .
Ag25 Ag 0.64472(10) 0.00772(6) 0.36350(8) 0.0651(7) Uani 1 1 d . . . . .
Cu1 Cu 0.29994(17) 0.12504(10) 0.31323(11) 0.0444(18) Uani 0.97(2) 1 d . U P A 1
Cu2 Cu 0.36947(18) -0.06667(10) 0.31231(12) 0.0478(10) Uani 1 1 d . . . . .
Cu3 Cu 0.40022(17) 0.04229(10) 0.16418(12) 0.0485(18) Uani 0.95(2) 1 d . U P B 3
Cu4 Cu 0.61936(18) 0.06487(10) 0.31911(12) 0.0492(10) Uani 1 1 d . . . . .
Fe1 Fe 0.1723(2) 0.18947(12) 0.14385(13) 0.0489(10) Uani 1 1 d . U . . .
Fe2 Fe 0.7258(2) 0.08278(12) 0.15146(14) 0.0524(12) Uani 1 1 d . U . . .
Fe3 Fe 0.1199(2) -0.00072(13) 0.40248(13) 0.0518(11) Uani 1 1 d . . . . .
Fe4 Fe 0.5503(2) 0.22645(15) 0.41018(16) 0.0677(14) Uani 1 1 d . U . . .
Fe5 Fe 0.6728(2) -0.10957(15) 0.40903(16) 0.0672(15) Uani 1 1 d . . . . .
Fe6 Fe 0.2826(3) -0.14243(13) 0.14346(16) 0.0664(14) Uani 1 1 d . U . . .
Cl1 Cl 0.4866(3) 0.13408(16) 0.34446(19) 0.0472(15) Uani 1 1 d . . . . .
Cl12 Cl 0.5465(3) -0.03243(16) 0.3439(2) 0.0470(16) Uani 1 1 d . . . . .
Cl13 Cl 0.5720(3) 0.06219(17) 0.21497(18) 0.0451(15) Uani 1 1 d . . . . .
Cl14 Cl 0.3578(3) -0.04988(17) 0.21089(18) 0.0476(15) Uani 1 1 d . . . . .
Cl15 Cl 0.2971(3) 0.11413(16) 0.21077(17) 0.0420(14) Uani 1 1 d . . . . .
Cl16 Cl 0.2723(3) 0.02061(16) 0.33954(19) 0.0479(15) Uani 1 1 d . . . . .
P1 P 0.1787(3) 0.19486(18) 0.2296(2) 0.0452(15) Uani 1 1 d . U . . .
P2 P 0.7569(3) 0.08214(17) 0.2380(2) 0.0507(17) Uani 1 1 d . U . . .
P3 P 0.2033(3) -0.0728(2) 0.3775(2) 0.0537(18) Uani 1 1 d . U . . .
P4 P 0.2588(4) 0.1267(2) 0.1071(2) 0.0591(19) Uani 1 1 d . U . . .
P5 P 0.5787(4) 0.0636(2) 0.1108(2) 0.0551(18) Uani 1 1 d . U . . .
P6 P 0.2961(4) -0.15158(19) 0.2299(3) 0.060(2) Uani 1 1 d . U . . .
P7 P 0.1461(4) 0.0864(2) 0.3765(2) 0.0578(19) Uani 1 1 d . U . . .
P8 P 0.5214(4) -0.1354(2) 0.3815(3) 0.062(2) Uani 1 1 d . U . . .
P9 P 0.3275(4) -0.0642(2) 0.1082(2) 0.0603(19) Uani 1 1 d . U . . .
P10 P 0.3930(4) 0.2201(2) 0.3829(3) 0.062(2) Uani 1 1 d . U . . .
P11 P 0.6599(4) 0.1664(2) 0.3904(3) 0.065(2) Uani 1 1 d . U . . .
P12 P 0.7282(4) -0.0261(2) 0.3886(3) 0.071(2) Uani 1 1 d . U . . .
F1 F -0.0221(8) 0.1127(5) 0.2134(5) 0.067(5) Uani 1 1 d . U . . .
F2 F 0.0564(8) 0.0230(5) 0.2600(6) 0.071(5) Uani 1 1 d . U . . .
F3 F 0.6255(8) -0.1343(4) 0.2685(6) 0.080(6) Uani 1 1 d . U . . .
F4 F 0.5795(7) 0.2332(4) 0.2743(6) 0.069(5) Uani 1 1 d . U . . .
F5 F 0.6455(11) -0.0783(6) 0.1055(6) 0.096(7) Uani 1 1 d . U . . .
F7 F 0.2627(12) 0.0973(7) 0.4945(6) 0.100(7) Uani 1 1 d . U . . .
F8 F 0.7436(8) 0.2189(4) 0.2261(6) 0.080(6) Uani 1 1 d . U . . .
F9 F 0.5050(10) -0.2132(5) 0.2155(6) 0.087(6) Uani 1 1 d . U . . .
F11 F 0.4300(13) 0.2312(6) 0.1006(7) 0.103(7) Uani 1 1 d . U . . .
F15 F 0.5616(15) 0.0066(8) 0.4692(8) 0.128(9) Uani 1 1 d . U . . .
F17 F 0.6526(15) 0.0965(8) 0.5075(8) 0.139(9) Uani 1 1 d D U . . .
F18 F 0.0832(13) -0.0327(7) 0.0932(8) 0.123(8) Uani 1 1 d . U . . .
C1 C 0.3531(10) 0.0326(5) 0.4591(6) 0.067(6) Uani 1 1 d G U . . .
H1 H 0.372687 0.010506 0.464324 0.080 Uiso 1 1 calc R U . . .
C2 C 0.3580(9) 0.0489(6) 0.4288(5) 0.068(6) Uani 1 1 d G U . . .
H2 H 0.380956 0.038005 0.413419 0.082 Uiso 1 1 calc R U . . .
C3 C 0.3294(10) 0.0812(6) 0.4211(4) 0.065(5) Uani 1 1 d G U . . .
C4 C 0.2958(10) 0.0972(5) 0.4436(6) 0.067(5) Uani 1 1 d G U . . .
H4 H 0.276261 0.119220 0.438363 0.080 Uiso 1 1 calc R U . . .
C5 C 0.2909(10) 0.0808(6) 0.4739(5) 0.068(5) Uani 1 1 d G U . . .
C6 C 0.3196(10) 0.0485(6) 0.4816(4) 0.067(6) Uani 1 1 d G U . . .
H6 H 0.316204 0.037364 0.502249 0.081 Uiso 1 1 calc R U . . .
C7 C 0.0768(16) 0.1888(9) 0.1392(9) 0.067(5) Uani 1 1 d . U . . .
H7 H 0.046116 0.196312 0.121809 0.080 Uiso 1 1 calc R U . . .
C8 C 0.3532(8) 0.2881(5) 0.3540(6) 0.069(5) Uani 1 1 d G U . . .
H8 H 0.390091 0.298332 0.364769 0.082 Uiso 1 1 calc R U . . .
C9 C 0.3098(9) 0.3091(3) 0.3350(6) 0.075(6) Uani 1 1 d G U . . .
H9 H 0.317096 0.333738 0.332830 0.090 Uiso 1 1 calc R U . . .
C10 C 0.2559(9) 0.2942(4) 0.3192(6) 0.069(6) Uani 1 1 d G U . . .
H10 H 0.226218 0.308562 0.306257 0.083 Uiso 1 1 calc R U . . .
C11 C 0.2452(7) 0.2582(4) 0.3224(6) 0.064(5) Uani 1 1 d G U . . .
H11 H 0.208333 0.247981 0.311623 0.077 Uiso 1 1 calc R U . . .
C12 C 0.2886(8) 0.2372(3) 0.3414(6) 0.060(5) Uani 1 1 d G U . . .
H12 H 0.281327 0.212575 0.343562 0.072 Uiso 1 1 calc R U . . .
C13 C 0.3426(8) 0.2521(5) 0.3572(5) 0.059(4) Uani 1 1 d G U . . .
C14 C 0.3735(9) -0.1016(6) 0.0561(5) 0.069(5) Uani 1 1 d G U . . .
H14 H 0.335339 -0.097144 0.042736 0.083 Uiso 1 1 calc R U . . .
C15 C 0.3848(9) -0.0882(6) 0.0883(5) 0.063(5) Uani 1 1 d G U . . .
C16 C 0.4406(10) -0.0947(6) 0.1079(5) 0.065(5) Uani 1 1 d G U . . .
H16 H 0.448297 -0.085527 0.129933 0.078 Uiso 1 1 calc R U . . .
C17 C 0.4852(8) -0.1146(6) 0.0953(6) 0.071(6) Uani 1 1 d G U . . .
H17 H 0.523348 -0.118991 0.108673 0.085 Uiso 1 1 calc R U . . .
C18 C 0.4739(10) -0.1279(6) 0.0631(6) 0.077(6) Uani 1 1 d G U . . .
H18 H 0.504396 -0.141531 0.054444 0.092 Uiso 1 1 calc R U . . .
C19 C 0.4181(11) -0.1215(6) 0.0435(5) 0.077(6) Uani 1 1 d G U . . .
H19 H 0.410392 -0.130608 0.021475 0.092 Uiso 1 1 calc R U . . .
C20 C 0.1444(6) 0.0662(4) 0.2120(5) 0.049(5) Uani 1 1 d G U . . .
H20 H 0.183007 0.055073 0.211948 0.058 Uiso 1 1 calc R U . . .
C21 C 0.0970(8) 0.0597(5) 0.1863(4) 0.054(5) Uani 1 1 d G U . . .
H21 H 0.103256 0.044145 0.168680 0.065 Uiso 1 1 calc R U . . .
C22 C 0.0405(7) 0.0760(5) 0.1864(4) 0.055(5) Uani 1 1 d G U . . .
H22 H 0.008084 0.071564 0.168790 0.066 Uiso 1 1 calc R U . . .
C23 C 0.0313(6) 0.0988(5) 0.2121(5) 0.048(4) Uani 1 1 d G U . . .
C24 C 0.0787(8) 0.1053(4) 0.2378(4) 0.041(4) Uani 1 1 d G U . . .
H24 H 0.072412 0.120840 0.255436 0.049 Uiso 1 1 calc R U . . .
C25 C 0.1352(6) 0.0890(4) 0.2378(4) 0.042(4) Uani 1 1 d G U . . .
C26 C 0.3166(9) 0.1635(5) 0.0622(6) 0.065(5) Uani 1 1 d G U . . .
H26 H 0.287519 0.181530 0.064486 0.078 Uiso 1 1 calc R U . . .
C27 C 0.3609(10) 0.1685(5) 0.0414(5) 0.068(6) Uani 1 1 d G U . . .
H27 H 0.362135 0.190096 0.029441 0.081 Uiso 1 1 calc R U . . .
C28 C 0.4034(9) 0.1421(6) 0.0380(5) 0.069(6) Uani 1 1 d G U . . .
H28 H 0.433677 0.145563 0.023757 0.083 Uiso 1 1 calc R U . . .
C29 C 0.4016(9) 0.1105(5) 0.0554(5) 0.061(5) Uani 1 1 d G U . . .
H29 H 0.430604 0.092464 0.053118 0.073 Uiso 1 1 calc R U . . .
C30 C 0.3572(10) 0.1055(4) 0.0762(5) 0.062(5) Uani 1 1 d G U . . .
H30 H 0.355989 0.083897 0.088164 0.074 Uiso 1 1 calc R U . . .
C31 C 0.3147(9) 0.1319(5) 0.0796(5) 0.060(4) Uani 1 1 d G U . . .
C32 C 0.2610(7) 0.2493(4) 0.2248(5) 0.048(5) Uani 1 1 d G U . . .
H32 H 0.290407 0.230922 0.224675 0.057 Uiso 1 1 calc R U . . .
C33 C 0.2782(7) 0.2843(4) 0.2212(6) 0.056(5) Uani 1 1 d G U . . .
H33 H 0.319298 0.289844 0.218579 0.067 Uiso 1 1 calc R U . . .
C34 C 0.2352(9) 0.3112(3) 0.2215(6) 0.061(5) Uani 1 1 d G U . . .
H34 H 0.246962 0.335087 0.218983 0.073 Uiso 1 1 calc R U . . .
C35 C 0.1751(8) 0.3030(4) 0.2253(6) 0.063(5) Uani 1 1 d G U . . .
H35 H 0.145736 0.321409 0.225482 0.076 Uiso 1 1 calc R U . . .
C36 C 0.1579(6) 0.2680(4) 0.2289(5) 0.053(5) Uani 1 1 d G U . . .
H36 H 0.116844 0.262487 0.231579 0.063 Uiso 1 1 calc R U . . .
C37 C 0.2009(7) 0.2412(3) 0.2287(5) 0.046(4) Uani 1 1 d G U . . .
C38 C 0.8132(7) 0.0469(4) 0.2348(6) 0.050(4) Uani 1 1 d G U . . .
C39 C 0.7929(6) 0.0121(4) 0.2321(5) 0.055(5) Uani 1 1 d G U . . .
H39 H 0.751543 0.006630 0.234176 0.066 Uiso 1 1 calc R U . . .
C40 C 0.8332(8) -0.0148(3) 0.2264(6) 0.058(5) Uani 1 1 d G U . . .
H40 H 0.819383 -0.038600 0.224537 0.070 Uiso 1 1 calc R U . . .
C41 C 0.8938(8) -0.0068(4) 0.2233(6) 0.058(5) Uani 1 1 d G U . . .
H41 H 0.921336 -0.025206 0.219429 0.070 Uiso 1 1 calc R U . . .
C42 C 0.9141(6) 0.0280(5) 0.2260(6) 0.056(5) Uani 1 1 d G U . . .
H42 H 0.955449 0.033417 0.223960 0.067 Uiso 1 1 calc R U . . .
C43 C 0.8738(8) 0.0548(4) 0.2318(6) 0.054(5) Uani 1 1 d G U . . .
H43 H 0.887609 0.078648 0.233599 0.065 Uiso 1 1 calc R U . . .
C44 C 0.1397(13) 0.1839(8) 0.1894(8) 0.052(4) Uani 1 1 d . U . . .
C45 C 0.5224(9) -0.0114(5) 0.4610(5) 0.067(5) Uani 1 1 d G U . . .
C46 C 0.5152(10) -0.0378(5) 0.4841(4) 0.061(5) Uani 1 1 d G U . . .
H46 H 0.537167 -0.036479 0.505988 0.073 Uiso 1 1 calc R U . . .
C47 C 0.4759(10) -0.0660(5) 0.4752(4) 0.059(5) Uani 1 1 d G U . . .
H47 H 0.470978 -0.083963 0.490957 0.071 Uiso 1 1 calc R U . . .
C48 C 0.4438(9) -0.0678(4) 0.4432(5) 0.056(5) Uani 1 1 d G U . . .
H48 H 0.416910 -0.087126 0.437088 0.068 Uiso 1 1 calc R U . . .
C49 C 0.4510(9) -0.0415(5) 0.4201(4) 0.052(4) Uani 1 1 d G U . . .
C50 C 0.4903(10) -0.0133(4) 0.4290(5) 0.060(5) Uani 1 1 d G U . . .
H50 H 0.495220 0.004681 0.413279 0.072 Uiso 1 1 calc R U . . .
C51 C 0.1944(12) 0.1860(5) 0.4018(6) 0.082(6) Uani 1 1 d G U . . .
H51 H 0.212115 0.204740 0.390764 0.098 Uiso 1 1 calc R U . . .
C52 C 0.1800(12) 0.1910(5) 0.4338(6) 0.083(6) Uani 1 1 d G U . . .
H52 H 0.187813 0.213192 0.444605 0.100 Uiso 1 1 calc R U . . .
C53 C 0.1541(12) 0.1636(6) 0.4500(5) 0.078(6) Uani 1 1 d G U . . .
H53 H 0.144273 0.167068 0.471833 0.094 Uiso 1 1 calc R U . . .
C54 C 0.1427(11) 0.1312(5) 0.4342(6) 0.072(6) Uani 1 1 d G U . . .
H54 H 0.125035 0.112492 0.445220 0.087 Uiso 1 1 calc R U . . .
C55 C 0.1571(11) 0.1262(5) 0.4022(6) 0.070(5) Uani 1 1 d G U . . .
C56 C 0.1830(12) 0.1536(6) 0.3860(5) 0.076(6) Uani 1 1 d G U . . .
H56 H 0.192877 0.150164 0.364151 0.091 Uiso 1 1 calc R U . . .
C57 C 0.3946(5) 0.2498(4) 0.2818(6) 0.051(5) Uani 1 1 d G U . . .
H57 H 0.352548 0.253335 0.283841 0.061 Uiso 1 1 calc R U . . .
C58 C 0.4183(6) 0.2157(3) 0.2822(6) 0.047(4) Uani 1 1 d DG U . . .
C59 C 0.4798(7) 0.2105(3) 0.2793(6) 0.050(5) Uani 1 1 d G U . . .
H59 H 0.496034 0.187230 0.279602 0.060 Uiso 1 1 calc R U . . .
C60 C 0.5175(5) 0.2394(4) 0.2760(6) 0.056(5) Uani 1 1 d G U . . .
C61 C 0.4938(6) 0.2735(3) 0.2756(6) 0.058(5) Uani 1 1 d G U . . .
H61 H 0.519534 0.293189 0.273341 0.070 Uiso 1 1 calc R U . . .
C62 C 0.4323(7) 0.2787(3) 0.2785(6) 0.053(5) Uani 1 1 d G U . . .
H62 H 0.416043 0.301940 0.278254 0.064 Uiso 1 1 calc R U . . .
C63 C 0.1033(14) 0.2087(9) 0.1636(9) 0.061(4) Uani 1 1 d . U . . .
H63 H 0.094883 0.234374 0.166900 0.073 Uiso 1 1 calc R U . . .
C64 C 0.5782(11) 0.1016(5) 0.0842(5) 0.064(5) Uani 1 1 d G U . . .
C65 C 0.5924(11) 0.1015(5) 0.0519(6) 0.071(6) Uani 1 1 d G U . . .
H65 H 0.604832 0.080135 0.042392 0.085 Uiso 1 1 calc R U . . .
C66 C 0.5885(11) 0.1326(6) 0.0334(5) 0.072(6) Uani 1 1 d G U . . .
H66 H 0.598203 0.132474 0.011303 0.086 Uiso 1 1 calc R U . . .
C67 C 0.5704(11) 0.1638(5) 0.0473(6) 0.074(6) Uani 1 1 d G U . . .
H67 H 0.567666 0.185007 0.034689 0.089 Uiso 1 1 calc R U . . .
C68 C 0.5562(11) 0.1639(4) 0.0797(6) 0.073(6) Uani 1 1 d G U . . .
H68 H 0.543756 0.185200 0.089163 0.088 Uiso 1 1 calc R U . . .
C69 C 0.5601(11) 0.1328(6) 0.0981(5) 0.070(6) Uani 1 1 d G U . . .
H69 H 0.550384 0.132861 0.120253 0.084 Uiso 1 1 calc R U . . .
C70 C 0.1960(9) -0.1136(5) 0.4341(5) 0.060(5) Uani 1 1 d G U . . .
H70 H 0.162052 -0.125101 0.421526 0.072 Uiso 1 1 calc R U . . .
C71 C 0.2287(10) -0.0882(5) 0.4192(4) 0.060(4) Uani 1 1 d G U . . .
C72 C 0.2783(9) -0.0713(5) 0.4376(5) 0.068(5) Uani 1 1 d G U . . .
H72 H 0.300722 -0.053971 0.427379 0.081 Uiso 1 1 calc R U . . .
C73 C 0.2952(9) -0.0799(5) 0.4710(5) 0.067(6) Uani 1 1 d G U . . .
H73 H 0.329149 -0.068366 0.483559 0.080 Uiso 1 1 calc R U . . .
C74 C 0.2625(10) -0.1053(6) 0.4859(4) 0.069(6) Uani 1 1 d G U . . .
H74 H 0.274027 -0.111128 0.508723 0.083 Uiso 1 1 calc R U . . .
C75 C 0.2129(10) -0.1221(5) 0.4675(5) 0.065(5) Uani 1 1 d G U . . .
H75 H 0.190479 -0.139496 0.477707 0.079 Uiso 1 1 calc R U . . .
C76 C 0.0668(7) 0.0892(5) 0.3559(5) 0.058(4) Uani 1 1 d G U . . .
C77 C 0.0553(7) 0.0771(5) 0.3232(5) 0.056(5) Uani 1 1 d G U . . .
H77 H 0.086812 0.065727 0.313446 0.067 Uiso 1 1 calc R U . . .
C78 C -0.0024(8) 0.0816(5) 0.3049(4) 0.060(5) Uani 1 1 d G U . . .
H78 H -0.010273 0.073321 0.282615 0.072 Uiso 1 1 calc R U . . .
C79 C -0.0486(6) 0.0982(5) 0.3193(5) 0.059(5) Uani 1 1 d G U . . .
H79 H -0.087979 0.101307 0.306756 0.071 Uiso 1 1 calc R U . . .
C80 C -0.0371(7) 0.1103(5) 0.3519(5) 0.065(5) Uani 1 1 d G U . . .
H80 H -0.068600 0.121700 0.361728 0.078 Uiso 1 1 calc R U . . .
C81 C 0.0206(9) 0.1058(6) 0.3702(4) 0.066(5) Uani 1 1 d G U . . .
H81 H 0.028485 0.114106 0.392559 0.080 Uiso 1 1 calc R U . . .
C82 C 0.3813(10) 0.1861(5) 0.2881(8) 0.043(4) Uani 1 1 d D U . . .
C83 C 0.5434(11) -0.1733(5) 0.3582(6) 0.069(5) Uani 1 1 d G U . . .
C84 C 0.5461(12) -0.2072(6) 0.3715(5) 0.075(6) Uani 1 1 d G U . . .
H84 H 0.534827 -0.211196 0.393004 0.090 Uiso 1 1 calc R U . . .
C85 C 0.5654(12) -0.2353(4) 0.3535(6) 0.074(6) Uani 1 1 d G U . . .
H85 H 0.567223 -0.258496 0.362573 0.089 Uiso 1 1 calc R U . . .
C86 C 0.5819(12) -0.2295(5) 0.3220(6) 0.077(6) Uani 1 1 d G U . . .
H86 H 0.595056 -0.248705 0.309674 0.092 Uiso 1 1 calc R U . . .
C87 C 0.5792(12) -0.1956(6) 0.3087(5) 0.076(6) Uani 1 1 d G U . . .
H87 H 0.590493 -0.191613 0.287205 0.091 Uiso 1 1 calc R U . . .
C88 C 0.5599(11) -0.1675(4) 0.3268(6) 0.068(6) Uani 1 1 d G U . . .
H88 H 0.558097 -0.144312 0.317635 0.082 Uiso 1 1 calc R U . . .
C89 C 0.2012(8) -0.1628(5) 0.3225(6) 0.062(5) Uani 1 1 d G U . . .
H89 H 0.230489 -0.175640 0.312218 0.075 Uiso 1 1 calc R U . . .
C90 C 0.2189(6) -0.1326(5) 0.3410(6) 0.062(5) Uani 1 1 d G U . . .
H90 H 0.260248 -0.124881 0.343341 0.075 Uiso 1 1 calc R U . . .
C91 C 0.1760(8) -0.1138(4) 0.3560(5) 0.054(4) Uani 1 1 d G U . . .
C92 C 0.1154(7) -0.1251(5) 0.3526(6) 0.060(5) Uani 1 1 d G U . . .
H92 H 0.086081 -0.112249 0.362857 0.072 Uiso 1 1 calc R U . . .
C93 C 0.0977(6) -0.1553(5) 0.3341(6) 0.060(5) Uani 1 1 d G U . . .
H93 H 0.056321 -0.163008 0.331734 0.072 Uiso 1 1 calc R U . . .
C94 C 0.1406(8) -0.1741(4) 0.3191(5) 0.061(5) Uani 1 1 d G U . . .
H94 H 0.128524 -0.194704 0.306415 0.073 Uiso 1 1 calc R U . . .
C95 C 0.7143(12) 0.1412(7) 0.4186(7) 0.083(5) Uani 1 1 d G U . . .
C96 C 0.7288(13) 0.1494(7) 0.4522(7) 0.091(7) Uani 1 1 d G U . . .
H96 H 0.710438 0.169291 0.461196 0.109 Uiso 1 1 calc R U . . .
C97 C 0.7700(14) 0.1284(8) 0.4727(6) 0.101(7) Uani 1 1 d G U . . .
H97 H 0.779831 0.134046 0.495711 0.122 Uiso 1 1 calc R U . . .
C98 C 0.7968(13) 0.0993(7) 0.4596(7) 0.101(7) Uani 1 1 d G U . . .
H98 H 0.824940 0.085002 0.473643 0.121 Uiso 1 1 calc R U . . .
C99 C 0.7823(13) 0.0911(7) 0.4260(8) 0.097(7) Uani 1 1 d G U . . .
H99 H 0.800656 0.071202 0.417060 0.116 Uiso 1 1 calc R U . . .
C100 C 0.7411(13) 0.1120(8) 0.4055(6) 0.090(6) Uani 1 1 d G U . . .
H100 H 0.731263 0.106447 0.382544 0.108 Uiso 1 1 calc R U . . .
C101 C 0.8430(9) 0.0269(4) 0.3353(6) 0.073(6) Uani 1 1 d G U . . .
H101 H 0.843303 0.049476 0.325019 0.088 Uiso 1 1 calc R U . . .
C102 C 0.7963(8) 0.0181(5) 0.3535(7) 0.072(6) Uani 1 1 d G U . . .
H102 H 0.764683 0.034640 0.355815 0.086 Uiso 1 1 calc R U . . .
C103 C 0.7957(9) -0.0150(5) 0.3685(6) 0.075(5) Uani 1 1 d G U . . .
C104 C 0.8419(10) -0.0392(4) 0.3652(6) 0.075(6) Uani 1 1 d G U . . .
H104 H 0.841591 -0.061785 0.375434 0.090 Uiso 1 1 calc R U . . .
C105 C 0.8886(8) -0.0304(4) 0.3469(7) 0.072(6) Uani 1 1 d G U . . .
H105 H 0.920211 -0.046950 0.344639 0.087 Uiso 1 1 calc R U . . .
C106 C 0.8891(9) 0.0027(5) 0.3319(6) 0.075(6) Uani 1 1 d G U . . .
H106 H 0.921068 0.008681 0.319431 0.090 Uiso 1 1 calc R U . . .
C107 C 0.7229(11) -0.0717(4) 0.3868(7) 0.074(5) Uani 1 1 d G U . . .
C108 C 0.7620(10) -0.0970(6) 0.4049(6) 0.077(6) Uani 1 1 d G U . . .
H108 H 0.793095 -0.092110 0.422953 0.092 Uiso 1 1 calc R U . . .
C109 C 0.7464(10) -0.1309(5) 0.3911(7) 0.073(6) Uani 1 1 d G U . . .
H109 H 0.765239 -0.152636 0.398415 0.088 Uiso 1 1 calc R U . . .
C110 C 0.6976(10) -0.1265(5) 0.3646(6) 0.068(6) Uani 1 1 d G U . . .
H110 H 0.678157 -0.144888 0.350986 0.081 Uiso 1 1 calc R U . . .
C111 C 0.6831(9) -0.0900(5) 0.3619(6) 0.064(5) Uani 1 1 d G U . . .
H111 H 0.652193 -0.079573 0.346211 0.077 Uiso 1 1 calc R U . . .
C112 C 0.0997(14) 0.1567(9) 0.1430(9) 0.062(5) Uani 1 1 d . U . . .
H112 H 0.090963 0.138676 0.126679 0.075 Uiso 1 1 calc R U . . .
C113 C 0.1996(10) 0.2266(5) 0.1137(6) 0.069(5) Uani 1 1 d G U . . .
H113 H 0.176679 0.247140 0.106591 0.083 Uiso 1 1 calc R U . . .
C114 C 0.1979(10) 0.1939(6) 0.0963(5) 0.070(5) Uani 1 1 d G U . . .
H114 H 0.173730 0.188769 0.075568 0.084 Uiso 1 1 calc R U . . .
C115 C 0.2389(11) 0.1702(5) 0.1153(6) 0.062(4) Uani 1 1 d G U . . .
C116 C 0.2658(10) 0.1882(6) 0.1445(5) 0.063(5) Uani 1 1 d G U . . .
H116 H 0.294921 0.178683 0.161630 0.076 Uiso 1 1 calc R U . . .
C117 C 0.2415(10) 0.2231(5) 0.1434(5) 0.061(4) Uani 1 1 d G U . . .
H117 H 0.251579 0.240906 0.159780 0.073 Uiso 1 1 calc R U . . .
C118 C 0.1374(14) 0.1515(9) 0.1726(8) 0.058(5) Uani 1 1 d . U . . .
H118 H 0.157756 0.130243 0.180092 0.069 Uiso 1 1 calc R U . . .
C119 C 0.5815(7) 0.1637(5) 0.2211(6) 0.070(6) Uani 1 1 d G U . . .
H119 H 0.544124 0.150876 0.219315 0.083 Uiso 1 1 calc R U . . .
C120 C 0.6264(8) 0.1584(5) 0.2483(5) 0.062(5) Uani 1 1 d G U . . .
C121 C 0.6811(8) 0.1772(5) 0.2508(5) 0.064(5) Uani 1 1 d G U . . .
H121 H 0.711857 0.173572 0.269395 0.077 Uiso 1 1 calc R U . . .
C122 C 0.6909(7) 0.2012(5) 0.2261(6) 0.061(5) Uani 1 1 d G U . . .
C123 C 0.6460(9) 0.2065(5) 0.1989(5) 0.068(6) Uani 1 1 d G U . . .
H123 H 0.652622 0.222950 0.182080 0.081 Uiso 1 1 calc R U . . .
C124 C 0.5913(8) 0.1877(5) 0.1964(5) 0.071(6) Uani 1 1 d G U . . .
H124 H 0.560545 0.191360 0.177797 0.085 Uiso 1 1 calc R U . . .
C125 C 0.4283(11) -0.1787(7) 0.4542(5) 0.082(6) Uani 1 1 d G U . . .
H125 H 0.437421 -0.189315 0.475522 0.099 Uiso 1 1 calc R U . . .
C126 C 0.4756(8) -0.1668(6) 0.4376(6) 0.071(6) Uani 1 1 d G U . . .
H126 H 0.516980 -0.169191 0.447688 0.086 Uiso 1 1 calc R U . . .
C127 C 0.4623(9) -0.1512(6) 0.4064(6) 0.070(5) Uani 1 1 d G U . . .
C128 C 0.4018(11) -0.1477(7) 0.3916(5) 0.081(6) Uani 1 1 d G U . . .
H128 H 0.392711 -0.137044 0.370273 0.097 Uiso 1 1 calc R U . . .
C129 C 0.3545(8) -0.1596(7) 0.4082(7) 0.086(6) Uani 1 1 d G U . . .
H129 H 0.313151 -0.157168 0.398107 0.103 Uiso 1 1 calc R U . . .
C130 C 0.3678(9) -0.1751(7) 0.4394(7) 0.088(6) Uani 1 1 d G U . . .
H130 H 0.335505 -0.183303 0.450731 0.106 Uiso 1 1 calc R U . . .
C131 C 0.4604(12) -0.1059(7) 0.2681(8) 0.044(4) Uani 1 1 d . U . . .
C132 C 0.1940(11) -0.1250(6) 0.1393(6) 0.072(5) Uani 1 1 d G U . . .
H132 H 0.166068 -0.130721 0.154358 0.086 Uiso 1 1 calc R U . . .
C133 C 0.2400(11) -0.0985(6) 0.1441(6) 0.070(4) Uani 1 1 d G U . . .
H133 H 0.245446 -0.080738 0.162546 0.084 Uiso 1 1 calc R U . . .
C134 C 0.2715(10) -0.0985(6) 0.1158(7) 0.068(4) Uani 1 1 d G U . . .
C135 C 0.2450(12) -0.1251(7) 0.0936(5) 0.074(6) Uani 1 1 d G U . . .
H135 H 0.257157 -0.130926 0.072640 0.089 Uiso 1 1 calc R U . . .
C136 C 0.1971(11) -0.1415(6) 0.1081(7) 0.077(6) Uani 1 1 d G U . . .
H136 H 0.171595 -0.160146 0.098604 0.092 Uiso 1 1 calc R U . . .
C137 C 0.1464(9) 0.0519(5) 0.4077(5) 0.055(4) Uani 1 1 d G U . . .
C138 C 0.1015(8) 0.0444(6) 0.4287(6) 0.062(5) Uani 1 1 d G U . . .
H138 H 0.063246 0.056128 0.428362 0.074 Uiso 1 1 calc R U . . .
C139 C 0.1238(9) 0.0163(6) 0.4503(5) 0.066(6) Uani 1 1 d G U . . .
H139 H 0.103080 0.005960 0.466965 0.079 Uiso 1 1 calc R U . . .
C140 C 0.1824(9) 0.0065(6) 0.4427(5) 0.062(5) Uani 1 1 d G U . . .
H140 H 0.207875 -0.011630 0.453327 0.074 Uiso 1 1 calc R U . . .
C141 C 0.1964(8) 0.0285(6) 0.4164(5) 0.056(5) Uani 1 1 d G U . . .
H141 H 0.232808 0.027667 0.406295 0.068 Uiso 1 1 calc R U . . .
C142 C 0.1830(12) 0.0953(6) 0.2635(7) 0.039(4) Uani 1 1 d . U . . .
C143 C 0.0062(6) 0.1876(5) 0.2595(5) 0.058(5) Uani 1 1 d G U . . .
H143 H -0.035415 0.188997 0.249586 0.069 Uiso 1 1 calc R U . . .
C144 C 0.0206(6) 0.1792(5) 0.2930(5) 0.048(5) Uani 1 1 d G U . . .
H144 H -0.011248 0.174901 0.306110 0.058 Uiso 1 1 calc R U . . .
C145 C 0.0815(8) 0.1772(4) 0.3075(4) 0.049(5) Uani 1 1 d G U . . .
H145 H 0.091310 0.171461 0.330443 0.058 Uiso 1 1 calc R U . . .
C146 C 0.1281(6) 0.1835(5) 0.2884(5) 0.051(5) Uani 1 1 d G U . . .
H146 H 0.169702 0.182116 0.298252 0.061 Uiso 1 1 calc R U . . .
C147 C 0.1137(7) 0.1919(5) 0.2548(4) 0.050(4) Uani 1 1 d G U . . .
C148 C 0.0528(8) 0.1939(5) 0.2403(4) 0.059(5) Uani 1 1 d G U . . .
H148 H 0.042979 0.199652 0.217395 0.070 Uiso 1 1 calc R U . . .
C149 C 0.2813(8) -0.0634(5) 0.2903(7) 0.040(5) Uani 1 1 d D U . . .
C150 C 0.6243(11) -0.1468(4) 0.4327(7) 0.071(6) Uani 1 1 d G U . . .
H150 H 0.625366 -0.171764 0.430110 0.085 Uiso 1 1 calc R U . . .
C151 C 0.5841(10) -0.1231(6) 0.4132(6) 0.067(5) Uani 1 1 d G U . . .
C152 C 0.5975(10) -0.0883(5) 0.4252(6) 0.068(6) Uani 1 1 d G U . . .
H152 H 0.577556 -0.067312 0.416770 0.082 Uiso 1 1 calc R U . . .
C153 C 0.6461(10) -0.0905(5) 0.4522(6) 0.073(6) Uani 1 1 d G U . . .
H153 H 0.664267 -0.071199 0.464873 0.087 Uiso 1 1 calc R U . . .
C154 C 0.6626(10) -0.1267(6) 0.4568(6) 0.076(6) Uani 1 1 d G U . . .
H154 H 0.693815 -0.135754 0.473118 0.091 Uiso 1 1 calc R U . . .
C155 C 0.1343(8) -0.0476(6) 0.3782(6) 0.065(5) Uani 1 1 d G U . . .
C156 C 0.1159(10) -0.0211(6) 0.3541(5) 0.060(5) Uani 1 1 d G U . . .
H156 H 0.138867 -0.012985 0.337398 0.072 Uiso 1 1 calc R U . . .
C157 C 0.0570(9) -0.0088(6) 0.3592(6) 0.069(6) Uani 1 1 d G U . . .
H157 H 0.033678 0.008906 0.346566 0.083 Uiso 1 1 calc R U . . .
C158 C 0.0390(8) -0.0277(6) 0.3865(6) 0.064(5) Uani 1 1 d G U . . .
H158 H 0.001634 -0.024887 0.395384 0.077 Uiso 1 1 calc R U . . .
C159 C 0.0868(10) -0.0517(6) 0.3983(5) 0.067(5) Uani 1 1 d G U . . .
H159 H 0.087018 -0.067663 0.416389 0.081 Uiso 1 1 calc R U . . .
C160 C 0.7494(8) 0.1046(6) 0.1980(5) 0.057(4) Uani 1 1 d G U . . .
C161 C 0.7948(6) 0.1107(6) 0.1769(6) 0.058(5) Uani 1 1 d G U . . .
H161 H 0.836304 0.103207 0.181035 0.069 Uiso 1 1 calc R U . . .
C162 C 0.7671(8) 0.1298(6) 0.1486(5) 0.059(5) Uani 1 1 d G U . . .
H162 H 0.788103 0.138257 0.129772 0.070 Uiso 1 1 calc R U . . .
C163 C 0.7047(8) 0.1356(6) 0.1522(5) 0.060(5) Uani 1 1 d G U . . .
H163 H 0.673680 0.148154 0.135991 0.072 Uiso 1 1 calc R U . . .
C164 C 0.6938(7) 0.1200(6) 0.1827(6) 0.061(5) Uani 1 1 d G U . . .
H164 H 0.655863 0.119885 0.191408 0.073 Uiso 1 1 calc R U . . .
C165 C 0.4189(12) -0.0476(7) 0.3867(7) 0.044(5) Uani 1 1 d . U . . .
C166 C 0.6651(9) -0.0531(6) 0.1931(5) 0.066(5) Uani 1 1 d G U . . .
H166 H 0.693493 -0.055676 0.212872 0.079 Uiso 1 1 calc R U . . .
C167 C 0.6775(8) -0.0684(5) 0.1635(6) 0.069(6) Uani 1 1 d G U . . .
H167 H 0.714315 -0.081347 0.163124 0.083 Uiso 1 1 calc R U . . .
C168 C 0.6360(10) -0.0646(6) 0.1346(5) 0.072(5) Uani 1 1 d G U . . .
C169 C 0.5822(9) -0.0456(6) 0.1352(5) 0.069(5) Uani 1 1 d G U . . .
H169 H 0.553856 -0.043082 0.115440 0.082 Uiso 1 1 calc R U . . .
C170 C 0.5698(8) -0.0304(5) 0.1648(6) 0.064(5) Uani 1 1 d G U . . .
C171 C 0.6113(10) -0.0341(6) 0.1937(5) 0.069(6) Uani 1 1 d G U . . .
H171 H 0.602850 -0.023707 0.213904 0.083 Uiso 1 1 calc R U . . .
C172 C 0.6174(13) 0.1131(8) 0.2959(10) 0.062(7) Uani 1 1 d . U . . .
C173 C 0.3605(11) -0.2158(6) 0.2424(5) 0.072(6) Uani 1 1 d G U . . .
H173 H 0.348942 -0.221178 0.219506 0.086 Uiso 1 1 calc R U . . .
C174 C 0.3987(11) -0.2386(5) 0.2626(6) 0.075(6) Uani 1 1 d G U . . .
H174 H 0.413265 -0.259585 0.253530 0.090 Uiso 1 1 calc R U . . .
C175 C 0.4155(11) -0.2307(6) 0.2961(6) 0.078(6) Uani 1 1 d G U . . .
H175 H 0.441660 -0.246280 0.309955 0.094 Uiso 1 1 calc R U . . .
C176 C 0.3942(12) -0.2000(6) 0.3094(5) 0.077(6) Uani 1 1 d G U . . .
H176 H 0.405734 -0.194569 0.332357 0.092 Uiso 1 1 calc R U . . .
C177 C 0.3560(11) -0.1772(5) 0.2892(6) 0.076(6) Uani 1 1 d G U . . .
H177 H 0.341412 -0.156162 0.298333 0.091 Uiso 1 1 calc R U . . .
C178 C 0.3391(10) -0.1851(6) 0.2557(6) 0.069(5) Uani 1 1 d G U . . .
C179 C 0.3337(14) 0.1001(9) 0.3871(8) 0.055(5) Uani 1 1 d . U . . .
C180 C 0.4658(14) 0.0016(8) 0.1621(9) 0.058(6) Uani 1 1 d . U . . .
C181 C 0.5126(10) 0.0887(7) 0.4319(6) 0.082(6) Uani 1 1 d G U . . .
H181 H 0.479468 0.086799 0.414298 0.099 Uiso 1 1 calc R U . . .
C182 C 0.5023(10) 0.1010(7) 0.4630(7) 0.087(7) Uani 1 1 d G U . . .
H182 H 0.462083 0.107375 0.466624 0.104 Uiso 1 1 calc R U . . .
C183 C 0.5508(14) 0.1038(7) 0.4887(5) 0.093(7) Uani 1 1 d G U . . .
H183 H 0.543760 0.112158 0.509957 0.111 Uiso 1 1 calc R U . . .
C184 C 0.6097(12) 0.0944(8) 0.4834(6) 0.092(6) Uani 1 1 d DG U . . .
C185 C 0.6200(9) 0.0822(7) 0.4523(7) 0.083(6) Uani 1 1 d G U . . .
H185 H 0.660207 0.075788 0.448639 0.100 Uiso 1 1 calc R U . . .
C186 C 0.5715(12) 0.0794(7) 0.4265(5) 0.077(5) Uani 1 1 d G U . . .
C187 C 0.4254(12) 0.0912(8) 0.1600(8) 0.050(4) Uani 1 1 d . U . . .
C188 C 0.3140(11) -0.1645(6) 0.1898(6) 0.068(5) Uani 1 1 d G U . . .
C189 C 0.3625(10) -0.1480(5) 0.1759(6) 0.066(5) Uani 1 1 d G U . . .
H189 H 0.388040 -0.129526 0.185887 0.079 Uiso 1 1 calc R U . . .
C190 C 0.3661(10) -0.1638(5) 0.1445(6) 0.069(6) Uani 1 1 d G U . . .
H190 H 0.394517 -0.157883 0.129758 0.083 Uiso 1 1 calc R U . . .
C191 C 0.3198(11) -0.1901(6) 0.1390(6) 0.076(6) Uani 1 1 d G U . . .
H191 H 0.312003 -0.206012 0.119088 0.092 Uiso 1 1 calc R U . . .
C192 C 0.2876(10) -0.1905(6) 0.1670(7) 0.078(6) Uani 1 1 d G U . . .
H192 H 0.254278 -0.205581 0.169892 0.093 Uiso 1 1 calc R U . . .
C193 C 0.1652(5) -0.0490(4) 0.2764(5) 0.046(4) Uani 1 1 d DG U . . .
C194 C 0.1416(6) -0.0152(3) 0.2700(6) 0.049(5) Uani 1 1 d G U . . .
H194 H 0.168454 0.004028 0.267915 0.059 Uiso 1 1 calc R U . . .
C195 C 0.0787(7) -0.0097(3) 0.2669(6) 0.054(5) Uani 1 1 d G U . . .
C196 C 0.0395(5) -0.0378(4) 0.2700(6) 0.055(5) Uani 1 1 d G U . . .
H196 H -0.003529 -0.034027 0.267793 0.066 Uiso 1 1 calc R U . . .
C197 C 0.0631(6) -0.0716(3) 0.2763(6) 0.050(5) Uani 1 1 d G U . . .
H197 H 0.036246 -0.090908 0.278408 0.060 Uiso 1 1 calc R U . . .
C198 C 0.1260(7) -0.0772(3) 0.2795(5) 0.050(5) Uani 1 1 d G U . . .
H198 H 0.142126 -0.100321 0.283777 0.060 Uiso 1 1 calc R U . . .
C199 C 0.4362(13) -0.0947(7) 0.2912(7) 0.046(5) Uani 1 1 d . U . . .
C200 C 0.2216(12) 0.1038(6) 0.2857(7) 0.039(5) Uani 1 1 d . U . . .
C201 C 0.4671(9) 0.2394(6) 0.3840(6) 0.065(5) Uani 1 1 d G U . . .
C202 C 0.5081(10) 0.2302(5) 0.3612(6) 0.062(5) Uani 1 1 d G U . . .
H202 H 0.502485 0.211613 0.345286 0.074 Uiso 1 1 calc R U . . .
C203 C 0.5588(9) 0.2536(6) 0.3664(6) 0.066(6) Uani 1 1 d G U . . .
H203 H 0.593146 0.253523 0.354604 0.080 Uiso 1 1 calc R U . . .
C204 C 0.5492(10) 0.2773(6) 0.3924(6) 0.072(6) Uani 1 1 d G U . . .
H204 H 0.576044 0.295805 0.401022 0.086 Uiso 1 1 calc R U . . .
C205 C 0.4926(11) 0.2685(6) 0.4032(6) 0.071(6) Uani 1 1 d G U . . .
H205 H 0.474812 0.280028 0.420391 0.085 Uiso 1 1 calc R U . . .
C206 C 0.3431(10) 0.1653(6) 0.2944(7) 0.041(4) Uani 1 1 d D U . . .
C207 C 0.6603(13) -0.0080(8) 0.2917(9) 0.058(5) Uani 1 1 d . U . . .
C208 C 0.7476(8) 0.0333(6) 0.1479(5) 0.064(4) Uani 1 1 d G U . . .
H208 H 0.776247 0.021465 0.163773 0.077 Uiso 1 1 calc R U . . .
C209 C 0.7614(7) 0.0518(6) 0.1193(6) 0.060(4) Uani 1 1 d G U . . .
H209 H 0.802883 0.054422 0.112321 0.072 Uiso 1 1 calc R U . . .
C210 C 0.7057(9) 0.0657(6) 0.1023(5) 0.060(5) Uani 1 1 d G U . . .
H210 H 0.701482 0.079179 0.082371 0.072 Uiso 1 1 calc R U . . .
C211 C 0.6576(7) 0.0557(6) 0.1203(6) 0.059(4) Uani 1 1 d G U . . .
C212 C 0.6834(9) 0.0357(6) 0.1485(5) 0.064(5) Uani 1 1 d G U . . .
H212 H 0.661649 0.025748 0.164864 0.077 Uiso 1 1 calc R U . . .
C213 C 0.5115(14) -0.0138(7) 0.1653(9) 0.056(5) Uani 1 1 d . U . . .
C214 C 0.2161(6) -0.1626(4) 0.2291(6) 0.057(4) Uani 1 1 d G U . . .
C215 C 0.1747(8) -0.1347(3) 0.2238(6) 0.062(5) Uani 1 1 d G U . . .
H215 H 0.189287 -0.111097 0.223610 0.074 Uiso 1 1 calc R U . . .
C216 C 0.1121(7) -0.1415(4) 0.2189(6) 0.065(5) Uani 1 1 d G U . . .
H216 H 0.083856 -0.122414 0.215238 0.078 Uiso 1 1 calc R U . . .
C217 C 0.0908(6) -0.1760(5) 0.2192(6) 0.063(5) Uani 1 1 d G U . . .
H217 H 0.048044 -0.180631 0.215798 0.075 Uiso 1 1 calc R U . . .
C218 C 0.1322(8) -0.2039(3) 0.2245(6) 0.063(5) Uani 1 1 d G U . . .
H218 H 0.117662 -0.227531 0.224730 0.075 Uiso 1 1 calc R U . . .
C219 C 0.1948(7) -0.1972(4) 0.2295(6) 0.062(5) Uani 1 1 d G U . . .
H219 H 0.223093 -0.216215 0.233103 0.074 Uiso 1 1 calc R U . . .
C220 C 0.7077(11) -0.0057(9) 0.4504(8) 0.106(7) Uani 1 1 d G U . . .
H220 H 0.666900 -0.002189 0.439801 0.127 Uiso 1 1 calc R U . . .
C221 C 0.7239(14) 0.0038(10) 0.4836(8) 0.111(8) Uani 1 1 d G U . . .
H221 H 0.694162 0.013858 0.495662 0.134 Uiso 1 1 calc R U . . .
C222 C 0.7836(16) -0.0013(10) 0.4991(6) 0.115(8) Uani 1 1 d G U . . .
H222 H 0.794661 0.005217 0.521737 0.137 Uiso 1 1 calc R U . . .
C223 C 0.8271(12) -0.0160(10) 0.4814(8) 0.112(8) Uani 1 1 d G U . . .
H223 H 0.867899 -0.019471 0.491951 0.134 Uiso 1 1 calc R U . . .
C224 C 0.8109(13) -0.0255(9) 0.4482(8) 0.108(7) Uani 1 1 d G U . . .
H224 H 0.840638 -0.035518 0.436091 0.129 Uiso 1 1 calc R U . . .
C225 C 0.7512(15) -0.0204(9) 0.4327(6) 0.096(6) Uani 1 1 d G U . . .
C226 C 0.6450(6) -0.0710(4) 0.2790(6) 0.054(5) Uani 1 1 d G U . . .
H226 H 0.602311 -0.066697 0.278007 0.064 Uiso 1 1 calc R U . . .
C227 C 0.6662(7) -0.1050(4) 0.2744(6) 0.056(5) Uani 1 1 d G U . . .
C228 C 0.7286(8) -0.1112(4) 0.2759(6) 0.062(5) Uani 1 1 d G U . . .
H228 H 0.743080 -0.134502 0.272732 0.074 Uiso 1 1 calc R U . . .
C229 C 0.7700(6) -0.0835(5) 0.2820(6) 0.067(6) Uani 1 1 d G U . . .
H229 H 0.812694 -0.087742 0.283002 0.081 Uiso 1 1 calc R U . . .
C230 C 0.7489(7) -0.0494(4) 0.2866(6) 0.065(5) Uani 1 1 d G U . . .
H230 H 0.777118 -0.030459 0.290775 0.078 Uiso 1 1 calc R U . . .
C231 C 0.6864(8) -0.0432(3) 0.2851(6) 0.063(5) Uani 1 1 d G U . . .
C232 C 0.4834(9) -0.1597(4) 0.2415(5) 0.055(5) Uani 1 1 d G U . . .
H232 H 0.466938 -0.172262 0.258530 0.066 Uiso 1 1 calc R U . . .
C233 C 0.5069(10) -0.1780(3) 0.2164(5) 0.062(5) Uani 1 1 d G U . . .
C234 C 0.5310(10) -0.1596(5) 0.1915(5) 0.062(5) Uani 1 1 d G U . . .
H234 H 0.547115 -0.172128 0.174390 0.074 Uiso 1 1 calc R U . . .
C235 C 0.5316(9) -0.1228(5) 0.1918(4) 0.059(5) Uani 1 1 d G U . . .
H235 H 0.548014 -0.110256 0.174770 0.070 Uiso 1 1 calc R U . . .
C236 C 0.5080(9) -0.1045(3) 0.2169(5) 0.050(5) Uani 1 1 d G U . . .
H236 H 0.508376 -0.079387 0.217029 0.060 Uiso 1 1 calc R U . . .
C237 C 0.4839(9) -0.1229(4) 0.2418(4) 0.049(4) Uani 1 1 d G U . . .
C238 C 0.5532(9) 0.0265(5) 0.0822(5) 0.062(4) Uani 1 1 d G U . . .
C239 C 0.4905(9) 0.0202(5) 0.0753(5) 0.062(5) Uani 1 1 d G U . . .
H239 H 0.462577 0.034797 0.084896 0.074 Uiso 1 1 calc R U . . .
C240 C 0.4688(8) -0.0075(6) 0.0544(6) 0.068(6) Uani 1 1 d G U . . .
H240 H 0.425957 -0.011780 0.049628 0.081 Uiso 1 1 calc R U . . .
C241 C 0.5097(11) -0.0289(5) 0.0403(5) 0.073(6) Uani 1 1 d G U . . .
H241 H 0.494784 -0.047784 0.025998 0.087 Uiso 1 1 calc R U . . .
C242 C 0.5723(10) -0.0226(5) 0.0472(6) 0.069(6) Uani 1 1 d G U . . .
H242 H 0.600231 -0.037211 0.037634 0.083 Uiso 1 1 calc R U . . .
C243 C 0.5940(7) 0.0051(5) 0.0682(6) 0.063(5) Uani 1 1 d G U . . .
H243 H 0.636851 0.009366 0.072902 0.076 Uiso 1 1 calc R U . . .
C244 C 0.2837(10) -0.0364(5) 0.0761(5) 0.064(5) Uani 1 1 d G U . . .
C245 C 0.3062(8) -0.0026(6) 0.0717(5) 0.066(5) Uani 1 1 d G U . . .
H245 H 0.343699 0.004772 0.084221 0.079 Uiso 1 1 calc R U . . .
C246 C 0.2737(10) 0.0204(5) 0.0490(6) 0.072(6) Uani 1 1 d G U . . .
H246 H 0.289036 0.043443 0.045945 0.086 Uiso 1 1 calc R U . . .
C247 C 0.2188(10) 0.0096(5) 0.0306(5) 0.070(6) Uani 1 1 d G U . . .
H247 H 0.196596 0.025265 0.015093 0.084 Uiso 1 1 calc R U . . .
C248 C 0.1963(8) -0.0242(6) 0.0350(5) 0.068(6) Uani 1 1 d G U . . .
H248 H 0.158818 -0.031585 0.022517 0.082 Uiso 1 1 calc R U . . .
C249 C 0.2288(10) -0.0472(5) 0.0578(6) 0.071(6) Uani 1 1 d G U . . .
H249 H 0.213480 -0.070257 0.060792 0.085 Uiso 1 1 calc R U . . .
C250 C 0.4249(10) 0.1634(4) 0.1639(5) 0.061(5) Uani 1 1 d G U . . .
C251 C 0.4299(11) 0.1788(5) 0.1333(5) 0.067(5) Uani 1 1 d G U . . .
H251 H 0.433670 0.164374 0.114514 0.080 Uiso 1 1 calc R U . . .
C252 C 0.4296(11) 0.2154(5) 0.1302(5) 0.069(5) Uani 1 1 d G U . . .
C253 C 0.4241(10) 0.2366(4) 0.1577(6) 0.068(6) Uani 1 1 d G U . . .
H253 H 0.423900 0.261585 0.155545 0.081 Uiso 1 1 calc R U . . .
C254 C 0.4191(10) 0.2211(5) 0.1883(5) 0.065(5) Uani 1 1 d G U . . .
H254 H 0.415343 0.235552 0.207074 0.078 Uiso 1 1 calc R U . . .
C255 C 0.4194(10) 0.1845(5) 0.1914(4) 0.062(5) Uani 1 1 d G U . . .
H255 H 0.415949 0.173930 0.212323 0.074 Uiso 1 1 calc R U . . .
C256 C 0.1740(10) -0.0080(6) 0.1267(5) 0.075(6) Uani 1 1 d G U . . .
H256 H 0.189401 0.002250 0.108093 0.090 Uiso 1 1 calc R U . . .
C257 C 0.1190(9) -0.0265(5) 0.1221(5) 0.080(6) Uani 1 1 d G U . . .
C258 C 0.0965(7) -0.0414(6) 0.1493(6) 0.077(6) Uani 1 1 d G U . . .
H258 H 0.058850 -0.054059 0.146166 0.093 Uiso 1 1 calc R U . . .
C259 C 0.1290(9) -0.0379(6) 0.1811(5) 0.071(6) Uani 1 1 d G U . . .
H259 H 0.113607 -0.048073 0.199641 0.085 Uiso 1 1 calc R U . . .
C260 C 0.1840(9) -0.0194(5) 0.1856(5) 0.062(5) Uani 1 1 d G U . . .
H260 H 0.206260 -0.016925 0.207342 0.075 Uiso 1 1 calc R U . . .
C261 C 0.2065(8) -0.0044(5) 0.1584(6) 0.062(5) Uani 1 1 d G U . . .
C262 C 0.7829(9) 0.1141(4) 0.2995(5) 0.068(5) Uani 1 1 d G U . . .
H262 H 0.760477 0.094797 0.306573 0.081 Uiso 1 1 calc R U . . .
C263 C 0.7926(9) 0.1166(4) 0.2664(5) 0.057(4) Uani 1 1 d G U . . .
C264 C 0.8255(10) 0.1450(5) 0.2561(5) 0.062(5) Uani 1 1 d G U . . .
H264 H 0.832139 0.146655 0.233443 0.075 Uiso 1 1 calc R U . . .
C265 C 0.8487(9) 0.1708(4) 0.2788(6) 0.066(6) Uani 1 1 d G U . . .
H265 H 0.871163 0.190127 0.271706 0.079 Uiso 1 1 calc R U . . .
C266 C 0.8390(9) 0.1683(5) 0.3119(5) 0.070(6) Uani 1 1 d G U . . .
H266 H 0.854844 0.185935 0.327402 0.084 Uiso 1 1 calc R U . . .
C267 C 0.8061(10) 0.1400(5) 0.3222(4) 0.069(6) Uani 1 1 d G U . . .
H267 H 0.799501 0.138270 0.344836 0.083 Uiso 1 1 calc R U . . .
C268 C 0.6041(16) 0.0650(9) 0.3688(10) 0.067(7) Uani 1 1 d . U . . .
C269 C 0.6892(12) 0.2090(8) 0.3382(7) 0.092(7) Uani 1 1 d G U . . .
H269 H 0.655880 0.198036 0.324567 0.110 Uiso 1 1 calc R U . . .
C270 C 0.7050(13) 0.1982(7) 0.3711(7) 0.086(5) Uani 1 1 d G U . . .
C271 C 0.7537(14) 0.2142(8) 0.3910(6) 0.092(6) Uani 1 1 d G U . . .
H271 H 0.764518 0.206856 0.413491 0.111 Uiso 1 1 calc R U . . .
C272 C 0.7866(12) 0.2411(8) 0.3781(7) 0.095(7) Uani 1 1 d G U . . .
H272 H 0.819843 0.252022 0.391792 0.114 Uiso 1 1 calc R U . . .
C273 C 0.7707(13) 0.2519(7) 0.3453(8) 0.098(7) Uani 1 1 d G U . . .
H273 H 0.793187 0.270195 0.336481 0.117 Uiso 1 1 calc R U . . .
C274 C 0.7220(14) 0.2358(8) 0.3253(6) 0.098(7) Uani 1 1 d G U . . .
H274 H 0.711206 0.243203 0.302868 0.117 Uiso 1 1 calc R U . . .
C275 C 0.4288(13) 0.1248(8) 0.1631(8) 0.053(5) Uani 1 1 d . U . . .
C276 C 0.6202(12) 0.1345(8) 0.2746(10) 0.060(6) Uani 1 1 d . U . . .
C277 C 0.2628(13) 0.0170(8) 0.1592(9) 0.055(5) Uani 1 1 d . U . . .
C278 C 0.2294(6) -0.0526(6) 0.2836(8) 0.048(5) Uani 1 1 d D U . . .
C279 C 0.3130(13) 0.0284(7) 0.1591(8) 0.051(4) Uani 1 1 d . U . . .
C280 C 0.5857(17) 0.0715(9) 0.3934(10) 0.067(6) Uani 1 1 d . U . . .
C281 C 0.3195(12) 0.1106(8) 0.3603(8) 0.047(4) Uani 1 1 d . U . . .
C282 C 0.6519(14) 0.0210(8) 0.2991(9) 0.060(6) Uani 1 1 d . U . . .
C283 C 0.3913(13) -0.0526(7) 0.3606(8) 0.047(5) Uani 1 1 d . U . . .
C284 C 0.6179(10) 0.1877(6) 0.4178(6) 0.068(5) Uani 1 1 d G U . . .
C285 C 0.6348(9) 0.2178(6) 0.4380(7) 0.074(5) Uani 1 1 d G U . . .
H285 H 0.671277 0.231234 0.438244 0.089 Uiso 1 1 calc R U . . .
C286 C 0.5875(11) 0.2243(6) 0.4578(6) 0.073(5) Uani 1 1 d G U . . .
H286 H 0.586894 0.242836 0.473532 0.088 Uiso 1 1 calc R U . . .
C287 C 0.5415(9) 0.1982(6) 0.4498(6) 0.070(5) Uani 1 1 d G U . . .
H287 H 0.504552 0.196261 0.459312 0.084 Uiso 1 1 calc R U . . .
C288 C 0.5602(10) 0.1756(5) 0.4251(6) 0.066(5) Uani 1 1 d G U . . .
H288 H 0.536705 0.154964 0.414569 0.080 Uiso 1 1 calc R U . . .
C289 C 0.3712(13) 0.2236(7) 0.4217(5) 0.081(5) Uani 1 1 d G U . . .
C290 C 0.3613(13) 0.2556(6) 0.4370(7) 0.085(6) Uani 1 1 d G U . . .
H290 H 0.363636 0.277157 0.425221 0.102 Uiso 1 1 calc R U . . .
C291 C 0.3480(14) 0.2560(7) 0.4695(7) 0.095(7) Uani 1 1 d G U . . .
H291 H 0.341251 0.277835 0.479990 0.114 Uiso 1 1 calc R U . . .
C292 C 0.3446(15) 0.2244(8) 0.4867(5) 0.101(7) Uani 1 1 d G U . . .
H292 H 0.335536 0.224697 0.508977 0.121 Uiso 1 1 calc R U . . .
C293 C 0.3545(15) 0.1925(7) 0.4714(7) 0.104(7) Uani 1 1 d G U . . .
H293 H 0.352205 0.170882 0.483195 0.125 Uiso 1 1 calc R U . . .
C294 C 0.3678(14) 0.1921(6) 0.4389(7) 0.095(7) Uani 1 1 d G U . . .
H294 H 0.374590 0.170204 0.428427 0.114 Uiso 1 1 calc R U . . .
C295 C 0.1963(8) 0.1045(6) 0.0802(6) 0.066(5) Uani 1 1 d G U . . .
C296 C 0.1757(11) 0.1180(6) 0.0488(6) 0.079(6) Uani 1 1 d G U . . .
H296 H 0.198968 0.135546 0.039351 0.095 Uiso 1 1 calc R U . . .
C297 C 0.1210(11) 0.1060(7) 0.0311(5) 0.085(6) Uani 1 1 d G U . . .
H297 H 0.106903 0.115233 0.009632 0.102 Uiso 1 1 calc R U . . .
C298 C 0.0869(9) 0.0803(7) 0.0449(6) 0.084(6) Uani 1 1 d G U . . .
H298 H 0.049551 0.072086 0.032845 0.100 Uiso 1 1 calc R U . . .
C299 C 0.1075(10) 0.0668(6) 0.0764(6) 0.076(6) Uani 1 1 d G U . . .
H299 H 0.084265 0.049252 0.085775 0.091 Uiso 1 1 calc R U . . .
C300 C 0.1622(10) 0.0788(6) 0.0940(5) 0.070(6) Uani 1 1 d G U . . .
H300 H 0.176331 0.069564 0.115494 0.084 Uiso 1 1 calc R U . . .
Ag1A Ag 0.29994(17) 0.12504(10) 0.31323(11) 0.0444(18) Uani 0.03(2) 1 d . U P A 2
Ag1B Ag 0.40022(17) 0.04229(10) 0.16418(12) 0.0485(18) Uani 0.05(2) 1 d . U P B 4

loop_
_atom_site_aniso_label
_atom_site_aniso_U_11
_atom_site_aniso_U_22
_atom_site_aniso_U_33
_atom_site_aniso_U_23
_atom_site_aniso_U_13
_atom_site_aniso_U_12
Sb1 0.0591(16) 0.0535(13) 0.242(4) 0.0037(19) 0.028(2) 0.0022(12)
F6 0.066(10) 0.057(7) 0.205(11) 0.010(8) 0.027(9) 0.009(6)
F10 0.065(8) 0.069(8) 0.210(12) -0.002(8) 0.022(9) -0.002(7)
F12 0.077(8) 0.074(9) 0.202(11) 0.000(8) 0.026(9) 0.003(8)
F13 0.065(7) 0.068(9) 0.217(11) 0.009(9) 0.032(8) 0.013(7)
F14 0.095(12) 0.073(7) 0.214(12) 0.000(9) 0.035(9) -0.001(7)
F16 0.074(8) 0.091(11) 0.211(12) 0.005(9) 0.020(8) 0.007(8)
Sb2 0.168(5) 0.154(4) 0.245(7) 0.020(4) 0.007(5) 0.014(4)
F19 0.20(2) 0.201(19) 0.28(2) 0.017(19) -0.01(2) -0.023(19)
F20 0.18(2) 0.17(2) 0.257(19) 0.039(17) -0.005(17) 0.020(18)
F21 0.20(2) 0.19(2) 0.29(2) 0.01(2) 0.02(2) 0.034(19)
F22 0.20(2) 0.19(2) 0.260(19) 0.026(18) 0.002(17) -0.005(19)
F23 0.20(2) 0.19(2) 0.29(2) 0.02(2) 0.01(2) 0.035(19)
F24 0.20(2) 0.168(18) 0.28(2) 0.020(19) -0.01(2) -0.004(18)
Ag1 0.0237(8) 0.0309(8) 0.0603(12) -0.0005(8) 0.0101(7) -0.0007(6)
Ag2 0.0324(10) 0.0435(10) 0.0673(14) -0.0024(9) 0.0114(9) 0.0067(8)
Ag3 0.0307(10) 0.0554(11) 0.0616(13) 0.0029(10) 0.0111(9) 0.0006(8)
Ag4 0.0409(11) 0.0438(10) 0.0585(13) -0.0020(9) 0.0050(9) 0.0076(8)
Ag5 0.0438(11) 0.0397(10) 0.0665(14) -0.0053(9) 0.0124(10) -0.0056(8)
Ag6 0.0274(9) 0.0450(10) 0.0842(16) 0.0010(10) 0.0118(9) -0.0041(8)
Ag7 0.0297(10) 0.0452(10) 0.0754(15) -0.0087(10) 0.0118(9) -0.0026(8)
Ag8 0.0427(11) 0.0359(9) 0.0771(15) -0.0034(9) 0.0172(10) -0.0106(8)
Ag9 0.0310(10) 0.0383(10) 0.0877(17) 0.0031(10) 0.0059(10) 0.0018(8)
Ag10 0.0346(10) 0.0456(11) 0.0772(15) 0.0065(10) 0.0198(10) 0.0021(8)
Ag11 0.0443(12) 0.0487(11) 0.0696(15) -0.0036(10) 0.0114(10) 0.0080(9)
Ag12 0.0381(10) 0.0383(10) 0.0688(14) -0.0013(9) 0.0061(9) 0.0074(8)
Ag13 0.0394(11) 0.0379(10) 0.0793(16) 0.0054(10) 0.0054(10) 0.0000(8)
Ag14 0.0418(11) 0.0557(12) 0.0670(15) -0.0062(10) 0.0148(10) 0.0049(9)
Ag15 0.0327(10) 0.0526(11) 0.0790(16) 0.0040(11) 0.0167(10) -0.0010(9)
Ag16 0.0432(11) 0.0375(10) 0.0862(17) -0.0016(10) 0.0160(11) -0.0002(8)
Ag17 0.0389(11) 0.0418(10) 0.0895(17) 0.0085(11) 0.0151(11) 0.0074(9)
Ag18 0.0356(10) 0.0389(10) 0.0820(16) 0.0075(10) 0.0223(10) 0.0006(8)
Ag19 0.0414(11) 0.0464(11) 0.0804(16) -0.0056(11) 0.0117(10) -0.0072(9)
Ag20 0.0282(10) 0.0557(12) 0.0734(15) 0.0079(10) 0.0149(9) 0.0000(9)
Ag21 0.0349(10) 0.0529(12) 0.0789(16) 0.0085(11) 0.0176(10) -0.0015(9)
Ag22 0.0331(10) 0.0491(11) 0.0842(17) -0.0070(11) 0.0132(10) -0.0089(9)
Ag23 0.0438(12) 0.0463(11) 0.0890(18) -0.0023(11) 0.0139(11) -0.0022(9)
Ag24 0.0485(12) 0.0504(11) 0.0684(15) -0.0057(10) 0.0107(10) -0.0070(9)
Ag25 0.0393(12) 0.0539(12) 0.100(2) 0.0064(12) 0.0039(12) 0.0052(10)
Cu1 0.031(2) 0.046(2) 0.057(3) 0.0028(17) 0.0103(16) -0.0042(15)
Cu2 0.032(2) 0.047(2) 0.066(3) -0.0024(19) 0.0107(18) 0.0058(17)
Cu3 0.032(2) 0.042(2) 0.073(3) -0.0063(18) 0.0104(17) 0.0025(15)
Cu4 0.033(2) 0.0360(19) 0.078(3) 0.0000(19) 0.0076(19) -0.0044(16)
Fe1 0.037(2) 0.050(2) 0.059(3) -0.003(2) 0.006(2) 0.0084(19)
Fe2 0.030(2) 0.049(2) 0.082(3) 0.012(2) 0.022(2) 0.0110(18)
Fe3 0.034(2) 0.065(3) 0.059(3) 0.007(2) 0.014(2) -0.008(2)
Fe4 0.047(3) 0.071(3) 0.083(4) -0.017(3) 0.003(3) -0.008(2)
Fe5 0.041(3) 0.069(3) 0.092(4) 0.024(3) 0.012(3) 0.009(2)
Fe6 0.060(3) 0.047(2) 0.098(4) -0.017(3) 0.028(3) -0.013(2)
Cl1 0.030(3) 0.038(3) 0.073(5) -0.001(3) 0.006(3) 0.007(2)
Cl12 0.027(3) 0.037(3) 0.079(5) 0.007(3) 0.012(3) 0.008(2)
Cl13 0.033(3) 0.046(3) 0.057(4) -0.004(3) 0.006(3) -0.004(3)
Cl14 0.043(4) 0.042(3) 0.058(4) 0.006(3) 0.008(3) -0.004(3)
Cl15 0.033(3) 0.041(3) 0.054(4) -0.007(3) 0.013(3) 0.006(2)
Cl16 0.036(3) 0.041(3) 0.069(5) 0.005(3) 0.013(3) 0.000(3)
P1 0.029(3) 0.040(3) 0.068(4) -0.002(3) 0.010(3) 0.004(3)
P2 0.029(3) 0.035(3) 0.092(5) -0.003(3) 0.021(3) -0.008(3)
P3 0.036(3) 0.049(4) 0.078(5) 0.010(3) 0.012(3) 0.000(3)
P4 0.041(4) 0.065(4) 0.069(5) -0.011(4) 0.003(3) 0.000(3)
P5 0.051(4) 0.048(4) 0.068(5) -0.008(3) 0.015(3) 0.007(3)
P6 0.040(4) 0.035(3) 0.107(6) 0.000(4) 0.025(4) -0.001(3)
P7 0.046(4) 0.058(4) 0.071(5) -0.005(4) 0.016(4) 0.006(3)
P8 0.045(4) 0.055(4) 0.091(6) 0.005(4) 0.025(4) 0.003(3)
P9 0.049(4) 0.064(4) 0.071(5) -0.001(4) 0.020(4) -0.003(3)
P10 0.047(4) 0.053(4) 0.088(6) -0.010(4) 0.019(4) -0.010(3)
P11 0.051(4) 0.046(4) 0.098(6) -0.008(4) 0.011(4) -0.005(3)
P12 0.050(4) 0.062(4) 0.100(6) 0.015(4) 0.005(4) 0.005(4)
F1 0.043(8) 0.058(9) 0.099(12) 0.013(8) 0.007(8) -0.016(7)
F2 0.036(8) 0.062(10) 0.117(14) -0.009(10) 0.017(9) 0.019(8)
F3 0.053(10) 0.018(7) 0.164(17) -0.006(9) -0.002(11) 0.005(7)
F4 0.021(7) 0.048(8) 0.138(15) 0.009(9) 0.016(8) -0.012(6)
F5 0.089(14) 0.096(13) 0.108(15) -0.007(12) 0.034(12) 0.042(12)
F7 0.092(15) 0.112(15) 0.095(15) -0.001(13) 0.010(12) 0.011(13)
F8 0.051(10) 0.034(8) 0.152(17) 0.011(9) 0.007(10) -0.029(7)
F9 0.076(12) 0.056(10) 0.132(16) 0.003(11) 0.027(12) 0.017(9)
F11 0.111(16) 0.064(11) 0.133(17) 0.024(12) 0.009(14) 0.005(11)
F15 0.122(19) 0.114(17) 0.140(19) -0.012(16) -0.008(16) -0.002(15)
F17 0.16(2) 0.094(15) 0.16(2) 0.015(16) 0.012(18) -0.013(16)
F18 0.090(16) 0.122(17) 0.15(2) -0.042(16) 0.003(15) 0.006(14)
C1 0.045(10) 0.092(12) 0.065(12) 0.003(11) 0.013(9) -0.007(10)
C2 0.045(10) 0.092(12) 0.065(11) 0.004(10) 0.002(9) -0.009(10)
C3 0.045(9) 0.088(10) 0.060(10) -0.002(9) -0.002(8) -0.012(9)
C4 0.050(10) 0.091(12) 0.060(11) 0.004(10) 0.007(9) -0.006(10)
C5 0.051(10) 0.091(12) 0.064(11) 0.004(10) 0.014(9) -0.014(10)
C6 0.048(11) 0.092(12) 0.064(11) 0.006(11) 0.015(9) -0.016(10)
C7 0.051(10) 0.068(10) 0.076(11) 0.003(10) -0.004(9) 0.006(9)
C8 0.047(10) 0.055(10) 0.108(13) -0.001(10) 0.025(10) 0.008(9)
C9 0.056(11) 0.057(10) 0.115(14) 0.002(11) 0.020(11) 0.011(9)
C10 0.053(11) 0.036(9) 0.121(14) 0.009(10) 0.019(11) 0.019(9)
C11 0.047(10) 0.033(9) 0.116(13) 0.005(10) 0.018(10) 0.023(8)
C12 0.041(9) 0.037(9) 0.107(12) -0.002(9) 0.025(10) 0.019(8)
C13 0.040(8) 0.045(8) 0.097(10) -0.010(8) 0.029(8) 0.005(7)
C14 0.069(11) 0.059(11) 0.083(12) 0.001(10) 0.029(10) 0.009(10)
C15 0.061(9) 0.054(8) 0.078(10) 0.004(8) 0.024(8) 0.007(8)
C16 0.065(11) 0.050(10) 0.083(12) 0.003(10) 0.020(10) 0.019(9)
C17 0.064(12) 0.066(11) 0.087(13) 0.001(10) 0.024(11) 0.022(10)
C18 0.071(12) 0.074(12) 0.090(13) -0.006(11) 0.027(11) 0.018(11)
C19 0.076(12) 0.072(11) 0.087(13) -0.001(11) 0.026(11) 0.011(11)
C20 0.042(8) 0.049(8) 0.056(8) 0.006(7) 0.009(7) -0.008(7)
C21 0.051(8) 0.055(8) 0.057(8) 0.003(7) 0.008(7) -0.004(7)
C22 0.051(8) 0.055(8) 0.059(8) 0.008(7) 0.005(7) 0.000(7)
C23 0.043(7) 0.040(7) 0.061(8) 0.008(7) 0.012(7) 0.004(7)
C24 0.040(7) 0.031(7) 0.055(8) 0.001(7) 0.019(7) 0.001(6)
C25 0.038(7) 0.037(7) 0.053(7) 0.005(6) 0.014(6) -0.005(6)
C26 0.061(11) 0.077(11) 0.058(11) -0.010(10) 0.016(9) -0.004(10)
C27 0.063(11) 0.080(12) 0.062(11) 0.001(10) 0.020(10) -0.006(10)
C28 0.067(12) 0.081(11) 0.063(12) -0.001(10) 0.023(10) -0.002(10)
C29 0.062(11) 0.062(11) 0.062(11) -0.013(10) 0.021(10) 0.010(10)
C30 0.062(11) 0.065(10) 0.060(11) -0.018(9) 0.015(9) 0.009(9)
C31 0.055(9) 0.067(9) 0.059(9) -0.017(8) 0.011(8) 0.002(8)
C32 0.038(9) 0.042(9) 0.067(10) 0.005(9) 0.020(8) -0.008(8)
C33 0.051(10) 0.045(9) 0.073(11) 0.006(9) 0.015(9) -0.004(8)
C34 0.060(11) 0.046(10) 0.076(12) 0.003(9) 0.008(10) -0.012(9)
C35 0.061(11) 0.054(10) 0.074(11) -0.004(10) 0.002(10) -0.006(9)
C36 0.048(10) 0.045(9) 0.065(11) -0.001(9) 0.009(9) -0.009(8)
C37 0.035(8) 0.042(8) 0.064(9) 0.002(7) 0.014(7) -0.005(7)
C38 0.035(7) 0.046(7) 0.069(7) 0.004(6) 0.009(6) -0.010(6)
C39 0.045(8) 0.054(8) 0.064(8) 0.000(7) 0.003(7) -0.003(7)
C40 0.049(8) 0.060(8) 0.065(9) -0.003(7) 0.007(7) -0.001(7)
C41 0.047(8) 0.060(8) 0.066(9) 0.001(7) 0.001(7) -0.003(7)
C42 0.042(8) 0.056(8) 0.068(9) 0.003(7) 0.006(7) -0.001(7)
C43 0.040(8) 0.055(8) 0.068(8) 0.006(7) 0.007(7) -0.005(7)
C44 0.036(8) 0.054(8) 0.066(9) 0.007(8) 0.009(7) 0.003(7)
C45 0.063(11) 0.058(10) 0.078(11) 0.006(10) 0.003(10) 0.001(9)
C46 0.064(11) 0.055(10) 0.065(11) 0.010(10) 0.008(10) 0.004(9)
C47 0.062(11) 0.052(10) 0.064(11) 0.015(10) 0.013(10) 0.005(9)
C48 0.054(10) 0.050(9) 0.065(11) 0.015(9) 0.007(9) 0.005(9)
C49 0.047(9) 0.046(8) 0.063(10) 0.011(8) 0.011(8) 0.001(8)
C50 0.054(10) 0.052(10) 0.073(11) 0.006(9) 0.004(9) 0.008(9)
C51 0.079(12) 0.053(10) 0.115(14) -0.011(11) 0.021(12) 0.019(10)
C52 0.081(13) 0.058(11) 0.115(14) -0.013(11) 0.027(12) 0.010(11)
C53 0.074(12) 0.059(11) 0.107(14) -0.020(11) 0.032(11) 0.022(10)
C54 0.068(11) 0.056(10) 0.100(13) -0.014(10) 0.033(10) 0.017(10)
C55 0.062(9) 0.058(8) 0.093(10) -0.011(9) 0.021(9) 0.010(8)
C56 0.070(11) 0.054(10) 0.106(13) -0.010(10) 0.019(11) 0.013(10)
C57 0.027(8) 0.028(8) 0.101(12) 0.004(9) 0.017(9) 0.000(7)
C58 0.022(7) 0.031(7) 0.089(10) 0.002(8) 0.017(7) -0.008(7)
C59 0.018(8) 0.041(9) 0.095(11) 0.002(9) 0.016(8) 0.007(7)
C60 0.021(8) 0.044(9) 0.104(12) 0.000(9) 0.013(9) 0.006(7)
C61 0.027(9) 0.041(9) 0.107(12) -0.007(9) 0.012(9) -0.006(8)
C62 0.030(9) 0.032(8) 0.100(12) 0.005(9) 0.020(9) -0.007(8)
C63 0.047(8) 0.061(8) 0.072(9) 0.003(8) 0.001(8) 0.007(8)
C64 0.055(9) 0.065(9) 0.076(9) -0.003(8) 0.020(8) 0.004(8)
C65 0.061(11) 0.073(11) 0.079(12) 0.006(10) 0.014(10) -0.009(10)
C66 0.062(11) 0.071(11) 0.083(13) 0.014(11) 0.014(11) -0.014(10)
C67 0.066(12) 0.070(11) 0.085(13) 0.013(11) 0.007(11) -0.017(10)
C68 0.064(11) 0.069(11) 0.088(13) 0.008(11) 0.014(11) -0.007(10)
C69 0.062(11) 0.071(11) 0.081(12) -0.001(10) 0.021(10) 0.001(10)
C70 0.058(10) 0.050(10) 0.076(11) 0.017(9) 0.020(10) -0.004(9)
C71 0.049(8) 0.054(8) 0.079(9) 0.007(8) 0.019(8) 0.014(8)
C72 0.060(11) 0.062(10) 0.082(12) 0.006(10) 0.014(10) 0.012(9)
C73 0.063(11) 0.058(11) 0.081(12) 0.003(10) 0.014(10) 0.020(10)
C74 0.068(12) 0.059(11) 0.082(13) 0.003(10) 0.017(10) 0.016(10)
C75 0.068(11) 0.051(10) 0.080(12) 0.019(10) 0.020(10) 0.000(9)
C76 0.039(8) 0.050(8) 0.088(10) 0.000(8) 0.018(8) 0.009(7)
C77 0.035(9) 0.044(9) 0.093(12) 0.003(9) 0.021(9) 0.014(8)
C78 0.035(9) 0.051(10) 0.100(13) 0.000(10) 0.029(10) 0.007(8)
C79 0.031(9) 0.052(10) 0.101(13) 0.005(10) 0.030(10) 0.001(8)
C80 0.037(9) 0.058(10) 0.105(13) 0.005(10) 0.026(10) 0.001(9)
C81 0.043(9) 0.057(10) 0.100(12) 0.007(10) 0.016(10) 0.007(9)
C82 0.024(8) 0.030(8) 0.080(10) 0.007(8) 0.019(8) -0.014(7)
C83 0.064(7) 0.064(7) 0.081(8) 0.005(7) 0.016(7) 0.003(7)
C84 0.073(9) 0.069(9) 0.085(9) 0.004(8) 0.016(8) 0.002(8)
C85 0.071(9) 0.069(9) 0.084(9) 0.004(8) 0.016(8) 0.003(8)
C86 0.076(9) 0.072(9) 0.082(9) -0.004(8) 0.008(8) 0.002(8)
C87 0.073(9) 0.072(9) 0.081(9) -0.004(8) 0.007(8) 0.002(8)
C88 0.063(9) 0.064(8) 0.078(9) -0.001(8) 0.011(8) 0.002(8)
C89 0.042(10) 0.052(10) 0.096(13) 0.008(10) 0.017(10) -0.012(9)
C90 0.041(9) 0.057(10) 0.093(12) 0.005(10) 0.018(9) -0.005(9)
C91 0.037(8) 0.044(8) 0.083(10) 0.006(8) 0.015(8) -0.010(7)
C92 0.038(9) 0.052(9) 0.092(12) -0.002(10) 0.013(9) -0.002(8)
C93 0.035(10) 0.051(10) 0.094(13) -0.002(10) 0.013(9) -0.010(9)
C94 0.041(10) 0.048(10) 0.095(13) 0.002(10) 0.013(10) -0.011(9)
C95 0.058(9) 0.077(10) 0.111(11) -0.001(10) 0.003(9) 0.001(9)
C96 0.069(12) 0.087(12) 0.114(14) -0.007(12) 0.007(12) 0.010(11)
C97 0.080(13) 0.100(14) 0.122(15) -0.008(13) 0.006(13) 0.008(12)
C98 0.075(13) 0.103(14) 0.124(16) -0.003(14) 0.005(13) 0.006(12)
C99 0.065(13) 0.098(14) 0.125(15) -0.003(13) 0.006(13) 0.005(12)
C100 0.057(12) 0.090(12) 0.120(14) 0.001(12) 0.006(11) 0.003(11)
C101 0.045(10) 0.038(9) 0.135(15) 0.009(10) 0.010(11) -0.019(9)
C102 0.042(10) 0.045(9) 0.128(14) 0.010(10) 0.009(10) -0.004(9)
C103 0.049(9) 0.056(8) 0.120(11) 0.020(9) 0.007(9) 0.001(8)
C104 0.053(10) 0.044(9) 0.125(13) 0.027(10) 0.006(11) 0.000(9)
C105 0.050(11) 0.036(9) 0.130(14) 0.025(10) 0.010(11) -0.005(9)
C106 0.048(11) 0.041(9) 0.136(15) 0.014(11) 0.014(11) -0.012(9)
C107 0.051(9) 0.068(9) 0.101(11) 0.020(9) 0.005(8) 0.007(8)
C108 0.049(10) 0.076(11) 0.105(13) 0.022(11) 0.012(10) 0.011(10)
C109 0.049(11) 0.074(11) 0.099(14) 0.027(11) 0.016(10) 0.013(10)
C110 0.045(10) 0.062(11) 0.098(14) 0.021(11) 0.016(10) 0.009(9)
C111 0.040(10) 0.058(10) 0.095(13) 0.021(10) 0.013(10) 0.005(9)
C112 0.042(10) 0.071(11) 0.072(11) -0.002(10) 0.000(9) 0.002(9)
C113 0.051(10) 0.075(11) 0.081(11) -0.008(10) 0.012(10) 0.013(10)
C114 0.050(10) 0.079(11) 0.082(11) -0.002(10) 0.009(10) 0.011(10)
C115 0.042(8) 0.069(9) 0.075(9) -0.003(8) 0.007(8) 0.011(8)
C116 0.043(9) 0.070(10) 0.078(11) -0.002(10) 0.010(9) 0.011(9)
C117 0.046(8) 0.061(8) 0.075(9) -0.001(8) 0.009(8) 0.010(8)
C118 0.040(9) 0.065(10) 0.068(11) 0.001(9) 0.007(9) 0.007(9)
C119 0.041(10) 0.048(10) 0.122(14) -0.001(10) 0.025(10) 0.005(9)
C120 0.033(8) 0.040(8) 0.117(13) -0.005(9) 0.020(9) 0.001(8)
C121 0.033(9) 0.041(9) 0.120(14) 0.003(10) 0.019(10) 0.002(8)
C122 0.034(9) 0.037(9) 0.116(13) 0.010(9) 0.026(9) 0.001(8)
C123 0.045(10) 0.046(10) 0.118(14) 0.007(10) 0.031(10) -0.003(9)
C124 0.049(10) 0.043(10) 0.123(15) 0.003(10) 0.024(10) 0.001(9)
C125 0.065(12) 0.080(12) 0.107(14) 0.012(12) 0.029(11) 0.004(11)
C126 0.060(11) 0.062(11) 0.099(13) 0.009(10) 0.036(10) 0.001(10)
C127 0.061(9) 0.057(9) 0.099(10) 0.012(9) 0.032(9) 0.001(8)
C128 0.069(11) 0.074(11) 0.106(13) 0.012(11) 0.031(11) 0.003(10)
C129 0.070(12) 0.083(12) 0.111(14) 0.016(12) 0.031(12) 0.000(11)
C130 0.070(12) 0.086(13) 0.114(14) 0.015(12) 0.035(12) -0.003(11)
C131 0.036(8) 0.038(7) 0.060(8) 0.006(7) 0.008(7) -0.004(7)
C132 0.060(11) 0.056(10) 0.107(12) -0.001(10) 0.036(10) -0.001(9)
C133 0.057(8) 0.057(8) 0.101(9) -0.011(8) 0.031(8) -0.002(8)
C134 0.058(7) 0.060(7) 0.090(8) -0.009(7) 0.026(7) -0.003(7)
C135 0.065(11) 0.061(10) 0.100(12) -0.007(10) 0.026(10) -0.012(9)
C136 0.068(11) 0.060(11) 0.107(13) -0.003(10) 0.031(11) -0.013(10)
C137 0.044(8) 0.067(9) 0.056(9) 0.004(8) 0.013(8) -0.003(8)
C138 0.050(10) 0.079(11) 0.057(11) 0.009(10) 0.005(9) -0.008(10)
C139 0.058(11) 0.085(12) 0.052(11) 0.012(10) 0.000(10) -0.011(10)
C140 0.053(10) 0.081(12) 0.048(11) 0.017(10) -0.002(9) -0.007(10)
C141 0.048(10) 0.073(11) 0.048(10) 0.014(9) 0.006(9) 0.001(9)
C142 0.035(9) 0.025(8) 0.059(10) 0.001(8) 0.010(8) 0.011(7)
C143 0.042(10) 0.041(9) 0.091(12) 0.000(9) 0.014(10) 0.017(8)
C144 0.031(9) 0.034(9) 0.084(12) -0.003(9) 0.025(9) 0.017(8)
C145 0.034(9) 0.034(9) 0.083(12) -0.007(9) 0.024(9) 0.008(8)
C146 0.040(9) 0.033(8) 0.084(11) -0.008(9) 0.022(9) 0.009(8)
C147 0.035(8) 0.032(7) 0.084(9) -0.004(8) 0.011(8) 0.005(7)
C148 0.041(9) 0.040(9) 0.093(11) -0.005(9) 0.006(9) 0.009(8)
C149 0.032(10) 0.012(8) 0.078(13) -0.006(9) 0.016(10) 0.002(8)
C150 0.040(10) 0.069(11) 0.104(13) 0.000(11) 0.007(10) 0.013(9)
C151 0.039(8) 0.065(9) 0.097(10) 0.000(9) 0.011(8) 0.015(8)
C152 0.038(10) 0.070(11) 0.096(13) -0.002(11) 0.004(10) 0.020(9)
C153 0.040(10) 0.074(11) 0.100(14) -0.003(11) -0.001(10) 0.026(9)
C154 0.043(10) 0.078(12) 0.104(14) -0.006(11) 0.005(10) 0.023(10)
C155 0.045(8) 0.065(9) 0.085(10) 0.002(8) 0.012(8) -0.005(8)
C156 0.044(10) 0.059(10) 0.081(12) -0.004(10) 0.022(9) -0.005(9)
C157 0.056(11) 0.067(11) 0.087(13) 0.001(10) 0.020(10) -0.011(10)
C158 0.053(11) 0.058(11) 0.084(13) 0.005(10) 0.024(10) -0.015(9)
C159 0.048(10) 0.068(11) 0.088(12) 0.001(10) 0.015(10) -0.016(9)
C160 0.028(8) 0.051(8) 0.096(10) 0.007(8) 0.024(8) -0.001(7)
C161 0.034(9) 0.050(10) 0.094(12) 0.022(9) 0.029(9) -0.007(8)
C162 0.032(9) 0.057(10) 0.094(13) 0.023(10) 0.033(9) -0.002(8)
C163 0.032(9) 0.057(10) 0.097(13) 0.026(10) 0.029(9) 0.015(8)
C164 0.033(9) 0.052(10) 0.101(12) 0.021(9) 0.020(9) 0.018(8)
C165 0.035(10) 0.045(9) 0.054(11) 0.016(9) 0.014(8) -0.010(8)
C166 0.058(11) 0.053(10) 0.092(13) -0.003(10) 0.035(10) -0.011(9)
C167 0.062(11) 0.055(10) 0.095(13) -0.006(11) 0.032(10) -0.007(10)
C168 0.068(11) 0.064(10) 0.092(12) -0.018(10) 0.035(10) 0.008(9)
C169 0.060(11) 0.063(10) 0.089(12) -0.020(10) 0.033(10) 0.007(10)
C170 0.057(10) 0.054(9) 0.088(11) -0.021(9) 0.032(9) -0.007(8)
C171 0.062(11) 0.059(10) 0.092(13) -0.012(10) 0.030(10) -0.003(10)
C172 0.026(10) 0.044(12) 0.114(18) -0.015(12) -0.003(12) -0.003(10)
C173 0.065(9) 0.069(9) 0.083(9) 0.006(8) 0.018(8) -0.004(8)
C174 0.069(9) 0.072(9) 0.085(9) 0.010(8) 0.019(8) -0.005(8)
C175 0.072(9) 0.074(9) 0.090(9) 0.010(8) 0.018(8) -0.006(8)
C176 0.070(9) 0.076(9) 0.087(9) 0.011(8) 0.020(8) 0.000(8)
C177 0.065(9) 0.078(9) 0.086(9) 0.008(8) 0.018(8) 0.002(8)
C178 0.060(7) 0.062(7) 0.087(8) 0.004(7) 0.019(7) -0.005(7)
C179 0.043(9) 0.069(10) 0.052(10) -0.008(9) 0.000(9) -0.004(9)
C180 0.045(12) 0.046(12) 0.090(15) -0.041(11) 0.031(12) -0.008(10)
C181 0.080(13) 0.083(12) 0.085(13) 0.007(12) 0.011(12) -0.008(11)
C182 0.091(14) 0.083(13) 0.086(14) 0.002(12) 0.011(12) -0.002(12)
C183 0.101(14) 0.084(13) 0.092(14) 0.002(12) 0.011(12) -0.008(12)
C184 0.101(13) 0.079(12) 0.095(14) 0.012(12) 0.004(12) -0.011(12)
C185 0.086(13) 0.076(12) 0.088(13) 0.014(11) 0.009(11) -0.013(11)
C186 0.074(11) 0.075(11) 0.082(12) 0.006(10) 0.010(10) -0.005(10)
C187 0.032(7) 0.052(7) 0.068(8) -0.005(7) 0.010(7) 0.008(7)
C188 0.052(9) 0.040(8) 0.119(11) 0.003(8) 0.035(9) -0.004(8)
C189 0.054(10) 0.033(9) 0.121(13) 0.001(9) 0.046(10) -0.005(9)
C190 0.060(11) 0.035(9) 0.121(14) 0.004(10) 0.043(11) -0.002(9)
C191 0.064(11) 0.049(10) 0.123(14) 0.010(11) 0.041(11) 0.001(10)
C192 0.062(11) 0.055(10) 0.122(14) 0.007(11) 0.035(11) -0.004(9)
C193 0.037(8) 0.024(7) 0.080(10) 0.000(7) 0.019(8) -0.003(7)
C194 0.038(9) 0.032(8) 0.082(11) 0.008(9) 0.022(9) 0.004(8)
C195 0.040(9) 0.038(8) 0.088(11) 0.012(9) 0.023(9) 0.003(8)
C196 0.040(9) 0.039(9) 0.089(12) 0.009(9) 0.022(9) 0.005(8)
C197 0.041(9) 0.030(8) 0.085(12) -0.001(9) 0.025(9) 0.002(8)
C198 0.040(9) 0.032(8) 0.081(11) -0.005(9) 0.019(9) 0.002(8)
C199 0.050(9) 0.035(8) 0.053(9) 0.015(8) 0.010(8) -0.019(7)
C200 0.034(10) 0.019(9) 0.065(13) 0.001(9) 0.012(9) 0.015(8)
C201 0.056(9) 0.059(9) 0.082(10) -0.006(8) 0.009(8) -0.014(8)
C202 0.055(11) 0.053(10) 0.078(12) 0.002(10) 0.009(10) -0.010(9)
C203 0.054(11) 0.063(11) 0.082(13) -0.003(10) 0.008(10) -0.011(10)
C204 0.056(11) 0.072(11) 0.087(13) -0.010(10) 0.009(10) -0.015(10)
C205 0.060(11) 0.066(11) 0.086(12) -0.008(10) 0.006(10) -0.016(10)
C206 0.025(7) 0.039(7) 0.064(8) 0.004(7) 0.016(7) -0.001(6)
C207 0.036(10) 0.050(10) 0.088(13) 0.010(10) 0.008(10) 0.003(9)
C208 0.047(8) 0.062(8) 0.085(9) 0.012(8) 0.019(8) 0.011(7)
C209 0.043(8) 0.055(8) 0.085(9) 0.012(8) 0.023(8) 0.009(7)
C210 0.049(9) 0.058(9) 0.079(10) 0.021(9) 0.027(9) 0.006(9)
C211 0.051(8) 0.055(8) 0.075(9) 0.013(8) 0.024(8) 0.004(8)
C212 0.054(10) 0.057(9) 0.084(11) 0.016(9) 0.018(9) -0.002(9)
C213 0.052(11) 0.044(10) 0.082(12) -0.032(10) 0.042(10) -0.009(9)
C214 0.043(8) 0.027(7) 0.106(10) -0.006(8) 0.029(8) -0.014(7)
C215 0.041(9) 0.044(9) 0.107(12) -0.010(10) 0.032(9) -0.014(8)
C216 0.040(10) 0.054(10) 0.108(13) -0.008(10) 0.034(10) -0.005(9)
C217 0.044(10) 0.050(10) 0.101(13) -0.009(10) 0.032(10) 0.000(9)
C218 0.054(10) 0.046(10) 0.095(13) 0.001(10) 0.037(10) -0.007(9)
C219 0.053(10) 0.036(9) 0.103(12) 0.002(9) 0.031(10) -0.007(8)
C220 0.090(13) 0.109(14) 0.114(14) -0.001(13) 0.001(13) 0.014(12)
C221 0.095(15) 0.119(15) 0.117(16) -0.007(14) 0.003(14) 0.015(13)
C222 0.097(15) 0.122(15) 0.121(16) -0.007(14) 0.001(14) 0.019(14)
C223 0.091(14) 0.118(15) 0.121(16) -0.008(14) -0.004(14) 0.026(13)
C224 0.087(13) 0.111(14) 0.120(14) -0.006(13) -0.001(13) 0.018(12)
C225 0.076(10) 0.096(11) 0.112(11) 0.003(10) 0.003(10) 0.011(10)
C226 0.038(9) 0.034(9) 0.093(12) 0.004(9) 0.023(9) 0.001(8)
C227 0.038(9) 0.029(8) 0.101(12) -0.003(9) 0.018(9) 0.011(8)
C228 0.044(10) 0.041(9) 0.102(13) 0.003(10) 0.014(10) 0.013(8)
C229 0.049(10) 0.053(10) 0.102(13) 0.006(10) 0.019(10) 0.009(9)
C230 0.046(10) 0.055(10) 0.098(13) 0.002(10) 0.019(10) 0.010(9)
C231 0.046(9) 0.055(9) 0.090(11) 0.010(9) 0.019(9) 0.002(8)
C232 0.041(9) 0.042(9) 0.087(11) 0.005(9) 0.022(9) -0.001(8)
C233 0.046(9) 0.051(9) 0.092(12) 0.005(9) 0.024(9) 0.005(9)
C234 0.042(10) 0.059(10) 0.089(12) 0.008(10) 0.024(9) 0.002(9)
C235 0.044(10) 0.050(10) 0.086(12) 0.008(10) 0.023(9) -0.008(9)
C236 0.041(9) 0.036(9) 0.077(11) 0.009(9) 0.024(9) -0.008(8)
C237 0.036(8) 0.043(8) 0.072(10) 0.012(8) 0.020(8) -0.009(7)
C238 0.070(9) 0.054(8) 0.065(9) -0.006(8) 0.016(8) 0.005(8)
C239 0.069(11) 0.056(10) 0.062(11) 0.004(9) 0.017(10) -0.008(9)
C240 0.073(12) 0.059(11) 0.070(12) 0.003(10) 0.011(10) -0.018(10)
C241 0.081(12) 0.064(11) 0.074(12) -0.003(10) 0.015(11) -0.015(10)
C242 0.081(12) 0.058(11) 0.072(12) -0.006(10) 0.020(11) 0.003(10)
C243 0.076(11) 0.051(10) 0.066(11) -0.015(9) 0.021(10) 0.018(9)
C244 0.057(9) 0.071(9) 0.067(9) 0.002(8) 0.018(8) 0.010(8)
C245 0.060(11) 0.073(11) 0.064(11) 0.007(10) 0.010(10) 0.015(10)
C246 0.065(11) 0.080(12) 0.069(12) 0.008(11) 0.004(10) 0.020(10)
C247 0.061(11) 0.081(12) 0.068(12) 0.005(11) 0.006(10) 0.018(11)
C248 0.059(11) 0.079(12) 0.066(12) 0.005(11) 0.011(10) 0.015(10)
C249 0.064(11) 0.077(11) 0.072(11) 0.010(10) 0.010(10) 0.011(10)
C250 0.045(9) 0.059(9) 0.082(10) 0.001(9) 0.014(9) 0.021(8)
C251 0.055(10) 0.060(10) 0.086(12) 0.002(10) 0.010(10) 0.015(9)
C252 0.054(10) 0.061(10) 0.093(12) 0.008(10) 0.014(10) 0.017(9)
C253 0.046(10) 0.061(11) 0.098(13) 0.004(10) 0.015(10) 0.018(9)
C254 0.044(10) 0.058(10) 0.094(13) -0.003(10) 0.014(10) 0.024(9)
C255 0.043(10) 0.058(10) 0.086(12) -0.004(10) 0.014(10) 0.029(9)
C256 0.052(10) 0.071(11) 0.100(13) -0.022(11) 0.006(10) 0.003(10)
C257 0.054(11) 0.079(11) 0.105(13) -0.021(11) -0.001(10) -0.005(10)
C258 0.051(11) 0.077(12) 0.103(14) -0.017(11) 0.005(10) -0.003(10)
C259 0.045(11) 0.065(11) 0.103(14) -0.011(11) 0.013(10) -0.004(10)
C260 0.039(10) 0.055(10) 0.094(13) -0.013(10) 0.014(10) -0.005(9)
C261 0.040(9) 0.055(9) 0.090(11) -0.022(9) 0.009(8) 0.007(8)
C262 0.050(10) 0.049(10) 0.107(13) -0.015(10) 0.018(10) -0.001(9)
C263 0.042(8) 0.037(7) 0.097(10) -0.013(8) 0.022(8) 0.000(7)
C264 0.047(10) 0.042(9) 0.100(12) -0.013(10) 0.019(10) -0.007(8)
C265 0.045(10) 0.048(10) 0.106(13) -0.016(11) 0.012(11) -0.004(9)
C266 0.044(10) 0.054(10) 0.112(14) -0.022(11) 0.014(11) 0.006(9)
C267 0.044(10) 0.054(10) 0.111(14) -0.024(11) 0.015(10) 0.003(9)
C268 0.057(14) 0.063(13) 0.081(16) -0.009(13) 0.008(13) 0.020(12)
C269 0.088(9) 0.089(9) 0.100(10) -0.001(8) 0.020(8) -0.002(8)
C270 0.080(8) 0.078(8) 0.101(8) 0.000(7) 0.012(7) -0.003(7)
C271 0.086(9) 0.087(9) 0.104(10) 0.004(8) 0.015(8) -0.004(8)
C272 0.090(10) 0.090(10) 0.106(10) 0.005(8) 0.017(8) 0.001(8)
C273 0.093(10) 0.096(10) 0.106(10) 0.002(8) 0.021(8) -0.003(8)
C274 0.095(10) 0.096(10) 0.104(10) -0.001(8) 0.019(8) 0.002(8)
C275 0.032(9) 0.054(9) 0.073(10) -0.001(9) 0.012(9) 0.011(8)
C276 0.024(9) 0.043(10) 0.114(15) -0.017(10) 0.011(10) 0.008(9)
C277 0.034(9) 0.047(9) 0.084(11) -0.018(9) 0.005(9) 0.015(8)
C278 0.034(9) 0.030(8) 0.080(12) 0.002(9) 0.010(9) 0.003(8)
C279 0.035(7) 0.041(7) 0.076(8) -0.011(7) 0.008(7) 0.015(7)
C280 0.060(12) 0.067(12) 0.077(13) 0.002(11) 0.012(11) 0.009(10)
C281 0.032(7) 0.056(7) 0.053(8) -0.008(7) 0.006(7) 0.004(7)
C282 0.040(12) 0.047(11) 0.093(16) 0.012(12) 0.004(12) -0.002(11)
C283 0.044(12) 0.041(10) 0.056(13) 0.018(10) 0.005(10) -0.001(10)
C284 0.057(9) 0.054(8) 0.093(9) -0.009(8) 0.010(8) -0.002(8)
C285 0.062(10) 0.066(10) 0.091(11) -0.015(10) 0.002(10) -0.009(9)
C286 0.060(8) 0.070(8) 0.087(9) -0.015(8) 0.000(8) -0.007(8)
C287 0.055(8) 0.067(8) 0.085(9) -0.007(8) 0.004(8) -0.004(8)
C288 0.052(10) 0.056(10) 0.090(11) -0.009(9) 0.007(10) 0.002(9)
C289 0.063(9) 0.090(10) 0.093(11) -0.022(9) 0.026(9) -0.007(9)
C290 0.068(12) 0.098(13) 0.096(13) -0.024(12) 0.036(11) -0.003(11)
C291 0.085(13) 0.108(14) 0.098(14) -0.027(13) 0.028(12) -0.009(13)
C292 0.089(14) 0.114(14) 0.102(15) -0.026(13) 0.020(13) -0.013(13)
C293 0.091(13) 0.120(14) 0.102(14) -0.027(13) 0.019(13) -0.008(13)
C294 0.079(12) 0.111(13) 0.096(13) -0.029(12) 0.017(12) -0.004(12)
C295 0.051(9) 0.067(9) 0.082(10) -0.018(9) 0.013(8) -0.004(8)
C296 0.062(11) 0.079(11) 0.097(13) -0.023(11) 0.012(11) 0.000(10)
C297 0.070(12) 0.085(12) 0.101(14) -0.025(12) 0.011(11) -0.002(11)
C298 0.065(12) 0.084(13) 0.102(14) -0.021(12) 0.012(11) -0.009(11)
C299 0.054(11) 0.077(12) 0.099(14) -0.019(11) 0.013(11) -0.004(10)
C300 0.051(11) 0.065(11) 0.093(12) -0.018(10) 0.010(10) 0.001(9)
Ag1A 0.031(2) 0.046(2) 0.057(3) 0.0028(17) 0.0103(16) -0.0042(15)
Ag1B 0.032(2) 0.042(2) 0.073(3) -0.0063(18) 0.0104(17) 0.0025(15)

loop_
_atom_type_symbol
_atom_type_description
_atom_type_scat_dispersion_real
_atom_type_scat_dispersion_imag
_atom_type_scat_source
C C 0.0181 0.0091 'International Tables Vol C Tables 4.2.6.8 and 6.1.1.4'
H H 0.0000 0.0000 'International Tables Vol C Tables 4.2.6.8 and 6.1.1.4'
Ag Ag 0.1306 4.2820 'International Tables Vol C Tables 4.2.6.8 and 6.1.1.4'
Cl Cl 0.3639 0.7018 'International Tables Vol C Tables 4.2.6.8 and 6.1.1.4'
Cu Cu -1.9646 0.5888 'International Tables Vol C Tables 4.2.6.8 and 6.1.1.4'
F F 0.0727 0.0534 'International Tables Vol C Tables 4.2.6.8 and 6.1.1.4'
Fe Fe -1.1336 3.1974 'International Tables Vol C Tables 4.2.6.8 and 6.1.1.4'
P P 0.2955 0.4335 'International Tables Vol C Tables 4.2.6.8 and 6.1.1.4'
Sb Sb -0.0562 5.8946 'International Tables Vol C Tables 4.2.6.8 and 6.1.1.4'

loop_
_geom_angle_atom_site_label_1
_geom_angle_atom_site_label_2
_geom_angle_atom_site_label_3
_geom_angle
_geom_angle_site_symmetry_1
_geom_angle_site_symmetry_3
_geom_angle_publ_flag
F6 Sb1 F13 87.7(12) . . ?
F6 Sb1 F14 174.6(14) . . ?
F6 Sb1 F16 89.7(12) . . ?
F10 Sb1 F6 91.2(12) . . ?
F10 Sb1 F13 90.5(12) . . ?
F10 Sb1 F14 85.8(13) . . ?
F10 Sb1 F16 85.6(13) . . ?
F12 Sb1 F6 92.9(12) . . ?
F12 Sb1 F10 175.6(14) . . ?
F12 Sb1 F13 91.1(13) . . ?
F12 Sb1 F14 90.2(13) . . ?
F12 Sb1 F16 92.9(13) . . ?
F13 Sb1 F14 87.8(13) . . ?
F13 Sb1 F16 175.3(14) . . ?
F14 Sb1 F16 94.5(13) . . ?
F19 Sb2 F20 90.5(12) . . ?
F19 Sb2 F21 89.6(13) . . ?
F19 Sb2 F22 89.3(12) . . ?
F20 Sb2 F21 90.0(12) . . ?
F20 Sb2 F22 178.4(14) . . ?
F21 Sb2 F22 88.5(12) . . ?
F23 Sb2 F19 88.5(13) . . ?
F23 Sb2 F20 90.5(12) . . ?
F23 Sb2 F21 178.1(15) . . ?
F23 Sb2 F22 91.1(12) . . ?
F24 Sb2 F19 178.8(15) . . ?
F24 Sb2 F20 89.8(12) . . ?
F24 Sb2 F21 89.2(13) . . ?
F24 Sb2 F22 90.4(12) . . ?
F24 Sb2 F23 92.7(13) . . ?
Ag3 Ag1 Ag4 65.51(7) . . ?
Ag3 Ag1 Ag5 65.47(7) . . ?
Ag3 Ag1 Ag7 118.19(8) . . ?
Ag3 Ag1 Ag8 57.38(7) . . ?
Ag3 Ag1 Ag9 57.78(7) . . ?
Ag3 Ag1 Ag10 174.62(9) . . ?
Ag3 Ag1 Ag12 119.31(8) . . ?
Ag3 Ag1 Ag13 117.39(8) . . ?
Ag3 Ag1 Ag18 107.84(8) . . ?
Ag3 Ag1 Ag20 72.95(7) . . ?
Ag3 Ag1 Ag22 118.97(8) . . ?
Ag4 Ag1 Ag10 119.36(8) . . ?
Ag5 Ag1 Ag4 65.50(7) . . ?
Ag5 Ag1 Ag7 107.74(8) . . ?
Ag5 Ag1 Ag8 72.88(7) . . ?
Ag5 Ag1 Ag9 118.13(8) . . ?
Ag5 Ag1 Ag10 118.05(8) . . ?
Ag5 Ag1 Ag12 57.86(7) . . ?
Ag5 Ag1 Ag13 119.01(8) . . ?
Ag5 Ag1 Ag18 57.90(7) . . ?
Ag5 Ag1 Ag20 119.22(8) . . ?
Ag5 Ag1 Ag22 175.07(9) . . ?
Ag7 Ag1 Ag4 57.85(7) . . ?
Ag7 Ag1 Ag10 65.37(7) . . ?
Ag8 Ag1 Ag4 119.05(8) . . ?
Ag8 Ag1 Ag7 175.07(9) . . ?
Ag8 Ag1 Ag10 118.87(8) . . ?
Ag8 Ag1 Ag22 107.36(8) . . ?
Ag9 Ag1 Ag4 107.62(8) . . ?
Ag9 Ag1 Ag7 118.86(8) . . ?
Ag9 Ag1 Ag8 57.49(6) . . ?
Ag9 Ag1 Ag10 117.22(8) . . ?
Ag9 Ag1 Ag13 72.20(7) . . ?
Ag9 Ag1 Ag22 65.11(7) . . ?
Ag12 Ag1 Ag4 72.71(7) . . ?
Ag12 Ag1 Ag7 65.14(6) . . ?
Ag12 Ag1 Ag8 118.40(8) . . ?
Ag12 Ag1 Ag9 175.64(9) . . ?
Ag12 Ag1 Ag10 65.54(7) . . ?
Ag12 Ag1 Ag13 107.85(8) . . ?
Ag12 Ag1 Ag18 57.80(6) . . ?
Ag12 Ag1 Ag20 117.54(8) . . ?
Ag12 Ag1 Ag22 118.77(8) . . ?
Ag13 Ag1 Ag4 175.16(9) . . ?
Ag13 Ag1 Ag7 117.79(8) . . ?
Ag13 Ag1 Ag8 65.13(7) . . ?
Ag13 Ag1 Ag10 57.59(7) . . ?
Ag13 Ag1 Ag22 57.62(7) . . ?
Ag18 Ag1 Ag4 118.15(8) . . ?
Ag18 Ag1 Ag7 118.79(8) . . ?
Ag18 Ag1 Ag8 65.83(7) . . ?
Ag18 Ag1 Ag9 119.13(8) . . ?
Ag18 Ag1 Ag10 72.37(7) . . ?
Ag18 Ag1 Ag13 65.28(7) . . ?
Ag18 Ag1 Ag20 175.18(9) . . ?
Ag18 Ag1 Ag22 117.51(8) . . ?
Ag20 Ag1 Ag4 57.60(7) . . ?
Ag20 Ag1 Ag7 57.53(6) . . ?
Ag20 Ag1 Ag8 117.76(8) . . ?
Ag20 Ag1 Ag9 65.44(7) . . ?
Ag20 Ag1 Ag10 107.31(8) . . ?
Ag20 Ag1 Ag13 118.81(8) . . ?
Ag20 Ag1 Ag22 65.22(7) . . ?
Ag22 Ag1 Ag4 117.75(8) . . ?
Ag22 Ag1 Ag7 72.46(7) . . ?
Ag22 Ag1 Ag10 57.36(7) . . ?
Cl15 Ag2 Cu1 101.59(18) . . ?
Cl15 Ag2 Ag1A 101.59(18) . . ?
P1 Ag2 Cu1 140.2(2) . . ?
P1 Ag2 Cl15 112.0(2) . . ?
P1 Ag2 C200 112.8(6) . . ?
P1 Ag2 Ag1A 140.2(2) . . ?
C200 Ag2 Cu1 45.7(6) . . ?
C200 Ag2 Cl15 88.7(6) . . ?
C200 Ag2 Ag1A 45.7(6) . . ?
C206 Ag2 Cu1 45.9(5) . . ?
C206 Ag2 Cl15 104.9(7) . . ?
C206 Ag2 P1 135.6(6) . . ?
C206 Ag2 C200 91.5(8) . . ?
C206 Ag2 Ag1A 45.9(5) . . ?
Ag1 Ag3 Ag4 57.62(6) . . ?
Ag1 Ag3 Ag5 57.36(6) . . ?
Ag5 Ag3 Ag4 60.19(6) . . ?
Ag8 Ag3 Ag1 61.67(7) . . ?
Ag8 Ag3 Ag4 115.70(9) . . ?
Ag8 Ag3 Ag5 71.08(7) . . ?
Ag8 Ag3 Ag9 60.11(8) . . ?
Ag8 Ag3 Cu3 122.90(11) . . ?
Ag8 Ag3 Ag1B 122.90(11) . . ?
Ag9 Ag3 Ag1 61.39(7) . . ?
Ag9 Ag3 Ag4 104.36(9) . . ?
Ag9 Ag3 Ag5 114.03(9) . . ?
Ag9 Ag3 Cu3 160.82(12) . . ?
Ag9 Ag3 Ag1B 160.82(12) . . ?
Cu3 Ag3 Ag1 102.11(10) . . ?
Cu3 Ag3 Ag4 56.62(9) . . ?
Cu3 Ag3 Ag5 56.61(9) . . ?
Cl13 Ag3 Ag1 105.01(16) . . ?
Cl13 Ag3 Ag4 74.47(15) . . ?
Cl13 Ag3 Ag5 134.05(16) . . ?
Cl13 Ag3 Ag8 142.62(17) . . ?
Cl13 Ag3 Ag9 82.67(16) . . ?
Cl13 Ag3 Cu3 93.28(17) . . ?
Cl13 Ag3 Ag1B 93.28(17) . . ?
C180 Ag3 Ag1 144.9(7) . . ?
C180 Ag3 Ag4 99.6(8) . . ?
C180 Ag3 Ag5 88.8(7) . . ?
C180 Ag3 Ag8 119.3(7) . . ?
C180 Ag3 Ag9 152.9(7) . . ?
C180 Ag3 Cu3 45.5(8) . . ?
C180 Ag3 Cl13 91.9(7) . . ?
C180 Ag3 C213 25.3(11) . . ?
C180 Ag3 Ag1B 45.5(8) . . ?
C213 Ag3 Ag1 168.4(7) . . ?
C213 Ag3 Ag4 120.3(8) . . ?
C213 Ag3 Ag5 111.2(7) . . ?
C213 Ag3 Ag8 114.6(7) . . ?
C213 Ag3 Ag9 127.7(8) . . ?
C213 Ag3 Cu3 70.1(8) . . ?
C213 Ag3 Cl13 84.4(6) . . ?
C213 Ag3 Ag1B 70.1(8) . . ?
Ag1B Ag3 Ag1 102.11(10) . . ?
Ag1B Ag3 Ag4 56.62(9) . . ?
Ag1B Ag3 Ag5 56.61(9) . . ?
Ag1 Ag4 Ag3 56.87(6) . . ?
Ag1 Ag4 Ag5 56.96(6) . . ?
Ag3 Ag4 Ag5 59.72(6) . . ?
Ag7 Ag4 Ag1 61.06(7) . . ?
Ag7 Ag4 Ag3 113.25(9) . . ?
Ag7 Ag4 Ag5 103.69(9) . . ?
Ag7 Ag4 Cu3 160.12(12) . . ?
Ag7 Ag4 Ag1B 160.12(12) . . ?
Ag20 Ag4 Ag1 61.04(7) . . ?
Ag20 Ag4 Ag3 70.59(7) . . ?
Ag20 Ag4 Ag5 114.47(9) . . ?
Ag20 Ag4 Ag7 59.74(7) . . ?
Ag20 Ag4 Cu3 123.18(11) . . ?
Ag20 Ag4 Ag1B 123.18(11) . . ?
Cu3 Ag4 Ag1 101.85(10) . . ?
Cu3 Ag4 Ag3 57.06(9) . . ?
Cu3 Ag4 Ag5 56.56(10) . . ?
Cl15 Ag4 Ag1 104.01(16) . . ?
Cl15 Ag4 Ag3 134.23(15) . . ?
Cl15 Ag4 Ag5 74.91(14) . . ?
Cl15 Ag4 Ag7 81.52(15) . . ?
Cl15 Ag4 Ag20 141.17(16) . . ?
Cl15 Ag4 Cu3 94.02(16) . . ?
Cl15 Ag4 Ag1B 94.02(16) . . ?
C187 Ag4 Ag1 141.1(7) . . ?
C187 Ag4 Ag3 86.2(6) . . ?
C187 Ag4 Ag5 95.8(7) . . ?
C187 Ag4 Ag7 157.5(7) . . ?
C187 Ag4 Ag20 121.6(6) . . ?
C187 Ag4 Cu3 41.4(7) . . ?
C187 Ag4 Cl15 93.0(6) . . ?
C187 Ag4 C275 28.1(9) . . ?
C187 Ag4 Ag1B 41.4(7) . . ?
C275 Ag4 Ag1 167.4(6) . . ?
C275 Ag4 Ag3 110.6(6) . . ?
C275 Ag4 Ag5 119.7(7) . . ?
C275 Ag4 Ag7 129.4(6) . . ?
C275 Ag4 Ag20 115.9(6) . . ?
C275 Ag4 Cu3 69.0(7) . . ?
C275 Ag4 Cl15 85.7(6) . . ?
C275 Ag4 Ag1B 69.0(7) . . ?
Ag1B Ag4 Ag1 101.85(10) . . ?
Ag1B Ag4 Ag3 57.06(9) . . ?
Ag1B Ag4 Ag5 56.56(10) . . ?
Ag1 Ag5 Ag3 57.17(7) . . ?
Ag1 Ag5 Ag4 57.54(6) . . ?
Ag3 Ag5 Ag4 60.09(6) . . ?
Ag12 Ag5 Ag1 61.21(7) . . ?
Ag12 Ag5 Ag3 114.71(9) . . ?
Ag12 Ag5 Ag4 70.61(7) . . ?
Ag12 Ag5 Ag18 60.01(7) . . ?
Ag12 Ag5 Cu3 122.65(11) . . ?
Ag12 Ag5 Ag1B 122.65(11) . . ?
Ag18 Ag5 Ag1 61.20(7) . . ?
Ag18 Ag5 Ag3 104.03(9) . . ?
Ag18 Ag5 Ag4 113.91(9) . . ?
Ag18 Ag5 Cu3 161.13(12) . . ?
Ag18 Ag5 Ag1B 161.13(12) . . ?
Cu3 Ag5 Ag1 102.48(10) . . ?
Cu3 Ag5 Ag3 57.26(9) . . ?
Cu3 Ag5 Ag4 56.77(9) . . ?
Cl14 Ag5 Ag1 104.75(17) . . ?
Cl14 Ag5 Ag3 75.37(15) . . ?
Cl14 Ag5 Ag4 134.90(16) . . ?
Cl14 Ag5 Ag12 141.77(18) . . ?
Cl14 Ag5 Ag18 81.89(17) . . ?
Cl14 Ag5 Cu3 94.33(18) . . ?
Cl14 Ag5 Ag1B 94.33(18) . . ?
C279 Ag5 Ag1 143.2(7) . . ?
C279 Ag5 Ag3 96.8(7) . . ?
C279 Ag5 Ag4 87.8(7) . . ?
C279 Ag5 Ag12 122.1(6) . . ?
C279 Ag5 Ag18 155.4(7) . . ?
C279 Ag5 Cu3 42.3(7) . . ?
C279 Ag5 Cl14 91.0(6) . . ?
C279 Ag5 Ag1B 42.3(7) . . ?
Ag1B Ag5 Ag1 102.48(10) . . ?
Ag1B Ag5 Ag3 57.26(9) . . ?
Ag1B Ag5 Ag4 56.77(9) . . ?
Cl13 Ag6 Cu4 103.40(18) . . ?
P2 Ag6 Cu4 139.1(2) . . ?
P2 Ag6 Cl13 111.2(3) . . ?
C282 Ag6 Cu4 46.2(9) . . ?
C282 Ag6 Cl13 107.2(8) . . ?
C282 Ag6 P2 134.0(8) . . ?
Ag1 Ag7 Ag10 57.44(6) . . ?
Ag1 Ag7 Ag12 57.27(6) . . ?
Ag4 Ag7 Ag1 61.08(7) . . ?
Ag4 Ag7 Ag10 114.98(9) . . ?
Ag4 Ag7 Ag12 70.62(8) . . ?
Ag4 Ag7 Cu1 122.38(12) . . ?
Ag4 Ag7 Ag1A 122.38(12) . . ?
Ag12 Ag7 Ag10 60.25(7) . . ?
Ag20 Ag7 Ag1 61.08(7) . . ?
Ag20 Ag7 Ag4 59.85(8) . . ?
Ag20 Ag7 Ag10 103.96(8) . . ?
Ag20 Ag7 Ag12 113.60(8) . . ?
Ag20 Ag7 Cu1 160.30(12) . . ?
Ag20 Ag7 Ag1A 160.30(12) . . ?
Cu1 Ag7 Ag1 101.67(10) . . ?
Cu1 Ag7 Ag10 56.59(9) . . ?
Cu1 Ag7 Ag12 56.26(9) . . ?
Cl1 Ag7 Ag1 104.76(14) . . ?
Cl1 Ag7 Ag4 141.19(16) . . ?
Cl1 Ag7 Ag10 75.42(16) . . ?
Cl1 Ag7 Ag12 135.21(17) . . ?
Cl1 Ag7 Ag20 81.49(15) . . ?
Cl1 Ag7 Cu1 95.06(17) . . ?
Cl1 Ag7 Ag1A 95.06(17) . . ?
C82 Ag7 Ag1 169.0(5) . . ?
C82 Ag7 Ag4 116.0(7) . . ?
C82 Ag7 Ag10 120.0(5) . . ?
C82 Ag7 Ag12 111.8(4) . . ?
C82 Ag7 Ag20 128.0(4) . . ?
C82 Ag7 Cu1 70.4(4) . . ?
C82 Ag7 Cl1 84.0(7) . . ?
C82 Ag7 Ag1A 70.4(4) . . ?
C206 Ag7 Ag1 143.4(4) . . ?
C206 Ag7 Ag4 121.3(7) . . ?
C206 Ag7 Ag10 97.4(5) . . ?
C206 Ag7 Ag12 87.9(5) . . ?
C206 Ag7 Ag20 155.2(4) . . ?
C206 Ag7 Cu1 43.6(4) . . ?
C206 Ag7 Cl1 92.0(7) . . ?
C206 Ag7 C82 27.2(4) . . ?
C206 Ag7 Ag1A 43.6(4) . . ?
Ag1A Ag7 Ag1 101.67(10) . . ?
Ag1A Ag7 Ag10 56.59(9) . . ?
Ag1A Ag7 Ag12 56.26(9) . . ?
Ag1 Ag8 Ag13 57.43(6) . . ?
Ag1 Ag8 Ag18 57.00(6) . . ?
Ag3 Ag8 Ag1 60.95(7) . . ?
Ag3 Ag8 Ag9 60.23(8) . . ?
Ag3 Ag8 Ag13 113.62(8) . . ?
Ag3 Ag8 Ag18 103.79(8) . . ?
Ag3 Ag8 Cu2 160.08(12) . . ?
Ag9 Ag8 Ag1 61.18(6) . . ?
Ag9 Ag8 Ag13 70.34(8) . . ?
Ag9 Ag8 Ag18 114.36(9) . . ?
Ag9 Ag8 Cu2 123.14(13) . . ?
Ag13 Ag8 Ag18 59.79(7) . . ?
Cu2 Ag8 Ag1 102.13(11) . . ?
Cu2 Ag8 Ag13 57.16(10) . . ?
Cu2 Ag8 Ag18 56.37(9) . . ?
Cl14 Ag8 Ag1 103.32(16) . . ?
Cl14 Ag8 Ag3 80.78(16) . . ?
Cl14 Ag8 Ag9 140.93(17) . . ?
Cl14 Ag8 Ag13 134.48(17) . . ?
Cl14 Ag8 Ag18 75.04(16) . . ?
Cl14 Ag8 Cu2 94.22(17) . . ?
C199 Ag8 Ag1 144.6(7) . . ?
C199 Ag8 Ag3 153.7(7) . . ?
C199 Ag8 Ag9 119.3(7) . . ?
C199 Ag8 Ag13 88.4(7) . . ?
C199 Ag8 Ag18 99.8(7) . . ?
C199 Ag8 Cu2 45.3(7) . . ?
C199 Ag8 Cl14 94.3(7) . . ?
Ag1 Ag9 Ag20 57.27(6) . . ?
Ag1 Ag9 Ag22 57.53(6) . . ?
Ag3 Ag9 Ag1 60.82(7) . . ?
Ag3 Ag9 Ag20 70.61(8) . . ?
Ag3 Ag9 Ag22 114.74(9) . . ?
Ag3 Ag9 Cu4 122.29(12) . . ?
Ag8 Ag9 Ag1 61.33(7) . . ?
Ag8 Ag9 Ag3 59.66(8) . . ?
Ag8 Ag9 Ag20 113.80(9) . . ?
Ag8 Ag9 Ag22 104.47(9) . . ?
Ag8 Ag9 Cu4 160.59(13) . . ?
Ag22 Ag9 Ag20 59.98(7) . . ?
Cu4 Ag9 Ag1 101.62(10) . . ?
Cu4 Ag9 Ag20 56.09(10) . . ?
Cu4 Ag9 Ag22 56.38(10) . . ?
Cl12 Ag9 Ag1 104.61(15) . . ?
Cl12 Ag9 Ag3 140.07(16) . . ?
Cl12 Ag9 Ag8 80.56(16) . . ?
Cl12 Ag9 Ag20 135.96(17) . . ?
Cl12 Ag9 Ag22 76.32(15) . . ?
Cl12 Ag9 Cu4 96.25(18) . . ?
C207 Ag9 Ag1 168.2(7) . . ?
C207 Ag9 Ag3 115.8(8) . . ?
C207 Ag9 Ag8 128.1(7) . . ?
C207 Ag9 Ag20 111.1(7) . . ?
C207 Ag9 Ag22 120.0(8) . . ?
C207 Ag9 Cu4 70.1(7) . . ?
C207 Ag9 Cl12 85.0(8) . . ?
C282 Ag9 Ag1 143.6(7) . . ?
C282 Ag9 Ag3 121.2(9) . . ?
C282 Ag9 Ag8 154.6(8) . . ?
C282 Ag9 Ag20 87.9(7) . . ?
C282 Ag9 Ag22 97.7(9) . . ?
C282 Ag9 Cu4 44.0(8) . . ?
C282 Ag9 Cl12 93.0(8) . . ?
C282 Ag9 C207 26.5(10) . . ?
Ag1 Ag10 Ag7 57.18(6) . . ?
Ag1 Ag10 Ag12 56.94(7) . . ?
Ag7 Ag10 Ag12 59.56(7) . . ?
Ag13 Ag10 Ag1 60.98(7) . . ?
Ag13 Ag10 Ag7 113.42(9) . . ?
Ag13 Ag10 Ag12 103.84(9) . . ?
Ag13 Ag10 Cu1 159.36(14) . . ?
Ag13 Ag10 Ag1A 159.36(14) . . ?
Ag22 Ag10 Ag1 61.12(7) . . ?
Ag22 Ag10 Ag7 70.40(8) . . ?
Ag22 Ag10 Ag12 114.27(10) . . ?
Ag22 Ag10 Ag13 60.02(7) . . ?
Ag22 Ag10 Cu1 122.02(11) . . ?
Ag22 Ag10 Ag1A 122.02(11) . . ?
Cu1 Ag10 Ag1 100.84(11) . . ?
Cu1 Ag10 Ag7 55.81(9) . . ?
Cu1 Ag10 Ag12 55.77(10) . . ?
Cl16 Ag10 Ag1 103.81(17) . . ?
Cl16 Ag10 Ag7 134.77(18) . . ?
Cl16 Ag10 Ag12 75.57(17) . . ?
Cl16 Ag10 Ag13 80.95(15) . . ?
Cl16 Ag10 Ag22 140.87(16) . . ?
Cl16 Ag10 Cu1 95.34(16) . . ?
Cl16 Ag10 Ag1A 95.34(16) . . ?
C179 Ag10 Ag1 165.2(7) . . ?
C179 Ag10 Ag7 108.2(7) . . ?
C179 Ag10 Ag12 119.5(7) . . ?
C179 Ag10 Ag13 130.8(7) . . ?
C179 Ag10 Ag22 114.5(7) . . ?
C179 Ag10 Cu1 68.9(7) . . ?
C179 Ag10 Cl16 88.1(7) . . ?
C179 Ag10 Ag1A 68.9(7) . . ?
C281 Ag10 Ag1 142.5(8) . . ?
C281 Ag10 Ag7 87.9(8) . . ?
C281 Ag10 Ag12 95.3(7) . . ?
C281 Ag10 Ag13 156.5(8) . . ?
C281 Ag10 Ag22 123.6(7) . . ?
C281 Ag10 Cu1 42.7(8) . . ?
C281 Ag10 Cl16 91.0(7) . . ?
C281 Ag10 C179 26.1(10) . . ?
C281 Ag10 Ag1A 42.7(8) . . ?
Ag1A Ag10 Ag1 100.84(11) . . ?
Ag1A Ag10 Ag7 55.81(9) . . ?
Ag1A Ag10 Ag12 55.77(10) . . ?
Cl15 Ag11 Cu3 102.19(18) . . ?
Cl15 Ag11 C187 93.5(7) . . ?
Cl15 Ag11 Ag1B 102.19(18) . . ?
P4 Ag11 Cu3 138.5(2) . . ?
P4 Ag11 Cl15 113.5(3) . . ?
P4 Ag11 C187 112.6(7) . . ?
P4 Ag11 Ag1B 138.5(2) . . ?
C187 Ag11 Cu3 42.4(6) . . ?
C187 Ag11 Ag1B 42.4(6) . . ?
C279 Ag11 Cu3 45.0(7) . . ?
C279 Ag11 Cl15 105.0(8) . . ?
C279 Ag11 P4 134.5(8) . . ?
C279 Ag11 C187 87.4(9) . . ?
C279 Ag11 Ag1B 45.0(7) . . ?
Ag1 Ag12 Ag7 57.60(6) . . ?
Ag1 Ag12 Ag10 57.52(6) . . ?
Ag5 Ag12 Ag1 60.94(7) . . ?
Ag5 Ag12 Ag7 104.32(8) . . ?
Ag5 Ag12 Ag10 113.56(8) . . ?
Ag5 Ag12 Ag18 60.04(7) . . ?
Ag5 Ag12 Cu1 160.39(12) . . ?
Ag5 Ag12 Ag1A 160.39(12) . . ?
Ag7 Ag12 Ag10 60.20(7) . . ?
Ag18 Ag12 Ag1 61.12(6) . . ?
Ag18 Ag12 Ag7 114.87(9) . . ?
Ag18 Ag12 Ag10 70.23(8) . . ?
Ag18 Ag12 Cu1 122.36(12) . . ?
Ag18 Ag12 Ag1A 122.36(12) . . ?
Cu1 Ag12 Ag1 101.95(10) . . ?
Cu1 Ag12 Ag7 56.28(9) . . ?
Cu1 Ag12 Ag10 56.58(10) . . ?
Cl15 Ag12 Ag1 104.66(15) . . ?
Cl15 Ag12 Ag5 81.01(15) . . ?
Cl15 Ag12 Ag7 76.21(15) . . ?
Cl15 Ag12 Ag10 136.02(15) . . ?
Cl15 Ag12 Ag18 140.86(16) . . ?
Cl15 Ag12 Cu1 95.49(16) . . ?
Cl15 Ag12 Ag1A 95.49(16) . . ?
C142 Ag12 Ag1 170.9(6) . . ?
C142 Ag12 Ag5 126.5(6) . . ?
C142 Ag12 Ag7 120.4(5) . . ?
C142 Ag12 Ag10 113.4(6) . . ?
C142 Ag12 Ag18 116.4(5) . . ?
C142 Ag12 Cu1 71.5(6) . . ?
C142 Ag12 Cl15 82.6(6) . . ?
C142 Ag12 Ag1A 71.5(6) . . ?
C200 Ag12 Ag1 145.7(7) . . ?
C200 Ag12 Ag5 152.9(7) . . ?
C200 Ag12 Ag7 99.2(6) . . ?
C200 Ag12 Ag10 89.7(7) . . ?
C200 Ag12 Ag18 120.7(6) . . ?
C200 Ag12 Cu1 45.8(7) . . ?
C200 Ag12 Cl15 91.9(7) . . ?
C200 Ag12 C142 26.4(9) . . ?
C200 Ag12 Ag1A 45.8(7) . . ?
Ag1A Ag12 Ag1 101.95(10) . . ?
Ag1A Ag12 Ag7 56.28(9) . . ?
Ag1A Ag12 Ag10 56.58(10) . . ?
Ag1 Ag13 Ag8 57.44(7) . . ?
Ag1 Ag13 Ag18 57.28(6) . . ?
Ag8 Ag13 Ag18 60.54(7) . . ?
Ag10 Ag13 Ag1 61.44(7) . . ?
Ag10 Ag13 Ag8 115.30(10) . . ?
Ag10 Ag13 Ag18 70.47(8) . . ?
Ag10 Ag13 Cu2 122.53(11) . . ?
Ag22 Ag13 Ag1 61.22(7) . . ?
Ag22 Ag13 Ag8 104.21(9) . . ?
Ag22 Ag13 Ag10 59.82(7) . . ?
Ag22 Ag13 Ag18 113.51(9) . . ?
Ag22 Ag13 Cu2 159.81(14) . . ?
Cu2 Ag13 Ag1 101.09(12) . . ?
Cu2 Ag13 Ag8 55.85(10) . . ?
Cu2 Ag13 Ag18 56.29(10) . . ?
Cl12 Ag13 Ag1 104.69(17) . . ?
Cl12 Ag13 Ag8 74.81(17) . . ?
Cl12 Ag13 Ag10 141.93(16) . . ?
Cl12 Ag13 Ag18 134.85(18) . . ?
Cl12 Ag13 Ag22 82.24(15) . . ?
Cl12 Ag13 Cu2 94.06(17) . . ?
C165 Ag13 Ag1 168.4(6) . . ?
C165 Ag13 Ag8 117.3(7) . . ?
C165 Ag13 Ag10 118.2(6) . . ?
C165 Ag13 Ag18 111.2(6) . . ?
C165 Ag13 Ag22 129.6(6) . . ?
C165 Ag13 Cu2 68.9(6) . . ?
C165 Ag13 Cl12 82.5(6) . . ?
C283 Ag13 Ag1 142.7(8) . . ?
C283 Ag13 Ag8 97.0(8) . . ?
C283 Ag13 Ag10 121.0(7) . . ?
C283 Ag13 Ag18 87.3(7) . . ?
C283 Ag13 Ag22 155.6(8) . . ?
C283 Ag13 Cu2 43.7(8) . . ?
C283 Ag13 Cl12 92.0(7) . . ?
C283 Ag13 C165 26.1(9) . . ?
Cl13 Ag14 Cu3 99.34(18) . . ?
Cl13 Ag14 C180 88.6(8) . . ?
Cl13 Ag14 Ag1B 99.34(18) . . ?
P5 Ag14 Cu3 139.4(2) . . ?
P5 Ag14 Cl13 114.6(3) . . ?
P5 Ag14 C180 110.8(6) . . ?
P5 Ag14 Ag1B 139.4(2) . . ?
C180 Ag14 Cu3 46.0(6) . . ?
C180 Ag14 Ag1B 46.0(6) . . ?
C187 Ag14 Cu3 44.6(8) . . ?
C187 Ag14 Cl13 102.6(8) . . ?
C187 Ag14 P5 136.7(9) . . ?
C187 Ag14 C180 90.6(10) . . ?
C187 Ag14 Ag1B 44.6(8) . . ?
Cl16 Ag15 Cu1 102.03(18) . . ?
Cl16 Ag15 Ag1A 102.03(18) . . ?
P7 Ag15 Cu1 138.8(2) . . ?
P7 Ag15 Cl16 113.9(3) . . ?
P7 Ag15 C281 114.1(7) . . ?
P7 Ag15 Ag1A 138.8(2) . . ?
C200 Ag15 Cu1 47.8(7) . . ?
C200 Ag15 Cl16 103.9(5) . . ?
C200 Ag15 P7 133.1(6) . . ?
C200 Ag15 C281 91.7(10) . . ?
C200 Ag15 Ag1A 47.8(7) . . ?
C281 Ag15 Cu1 44.1(7) . . ?
C281 Ag15 Cl16 90.1(7) . . ?
C281 Ag15 Ag1A 44.1(7) . . ?
Cl14 Ag16 Cu2 101.20(19) . . ?
P6 Ag16 Cu2 138.9(3) . . ?
P6 Ag16 Cl14 114.9(3) . . ?
C149 Ag16 Cu2 46.9(5) . . ?
C149 Ag16 Cl14 105.4(6) . . ?
C149 Ag16 P6 131.3(6) . . ?
Cl12 Ag17 Cu2 100.98(17) . . ?
P8 Ag17 Cu2 140.1(2) . . ?
P8 Ag17 Cl12 115.2(3) . . ?
P8 Ag17 C283 117.0(7) . . ?
C199 Ag17 Cu2 48.7(8) . . ?
C199 Ag17 Cl12 103.7(6) . . ?
C199 Ag17 P8 129.9(7) . . ?
C199 Ag17 C283 93.1(10) . . ?
C283 Ag17 Cu2 44.5(7) . . ?
C283 Ag17 Cl12 88.9(6) . . ?
Ag1 Ag18 Ag8 57.17(6) . . ?
Ag1 Ag18 Ag13 57.44(6) . . ?
Ag5 Ag18 Ag1 60.90(7) . . ?
Ag5 Ag18 Ag8 70.33(8) . . ?
Ag5 Ag18 Ag13 114.52(9) . . ?
Ag5 Ag18 Cu2 121.19(12) . . ?
Ag12 Ag18 Ag1 61.08(7) . . ?
Ag12 Ag18 Ag5 59.95(7) . . ?
Ag12 Ag18 Ag8 113.50(8) . . ?
Ag12 Ag18 Ag13 104.35(8) . . ?
Ag12 Ag18 Cu2 160.86(13) . . ?
Ag13 Ag18 Ag8 59.68(7) . . ?
Cu2 Ag18 Ag1 101.73(11) . . ?
Cu2 Ag18 Ag8 55.70(10) . . ?
Cu2 Ag18 Ag13 56.93(10) . . ?
Cl16 Ag18 Ag1 104.21(16) . . ?
Cl16 Ag18 Ag5 141.60(16) . . ?
Cl16 Ag18 Ag8 134.38(17) . . ?
Cl16 Ag18 Ag12 81.73(15) . . ?
Cl16 Ag18 Ag13 75.10(16) . . ?
Cl16 Ag18 Cu2 95.67(18) . . ?
C149 Ag18 Ag1 143.2(4) . . ?
C149 Ag18 Ag5 119.7(7) . . ?
C149 Ag18 Ag8 87.3(4) . . ?
C149 Ag18 Ag12 154.9(4) . . ?
C149 Ag18 Ag13 98.1(5) . . ?
C149 Ag18 Cu2 43.8(4) . . ?
C149 Ag18 Cl16 93.7(7) . . ?
C149 Ag18 C278 27.1(4) . . ?
C278 Ag18 Ag1 168.9(5) . . ?
C278 Ag18 Ag5 116.1(7) . . ?
C278 Ag18 Ag8 111.8(5) . . ?
C278 Ag18 Ag12 128.0(4) . . ?
C278 Ag18 Ag13 120.0(6) . . ?
C278 Ag18 Cu2 70.2(4) . . ?
C278 Ag18 Cl16 84.6(7) . . ?
Cl1 Ag19 Cu1 98.54(18) . . ?
Cl1 Ag19 Ag1A 98.54(18) . . ?
P10 Ag19 Cu1 139.3(3) . . ?
P10 Ag19 Cl1 114.2(3) . . ?
P10 Ag19 C206 111.7(5) . . ?
P10 Ag19 C281 139.9(7) . . ?
P10 Ag19 Ag1A 139.3(3) . . ?
C206 Ag19 Cu1 43.3(4) . . ?
C206 Ag19 Cl1 88.3(5) . . ?
C206 Ag19 Ag1A 43.3(4) . . ?
C281 Ag19 Cu1 44.0(7) . . ?
C281 Ag19 Cl1 100.8(7) . . ?
C281 Ag19 C206 87.2(8) . . ?
C281 Ag19 Ag1A 44.0(7) . . ?
Ag1 Ag20 Ag9 57.29(6) . . ?
Ag1 Ag20 Ag22 57.48(6) . . ?
Ag4 Ag20 Ag1 61.37(7) . . ?
Ag4 Ag20 Ag9 104.26(9) . . ?
Ag4 Ag20 Ag22 114.13(8) . . ?
Ag4 Ag20 Cu4 160.41(12) . . ?
Ag7 Ag20 Ag1 61.39(6) . . ?
Ag7 Ag20 Ag4 60.41(7) . . ?
Ag7 Ag20 Ag9 114.87(9) . . ?
Ag7 Ag20 Ag22 70.66(8) . . ?
Ag7 Ag20 Cu4 122.53(13) . . ?
Ag22 Ag20 Ag9 59.83(7) . . ?
Cu4 Ag20 Ag1 101.79(11) . . ?
Cu4 Ag20 Ag9 56.29(9) . . ?
Cu4 Ag20 Ag22 56.38(10) . . ?
Cl13 Ag20 Ag1 103.29(15) . . ?
Cl13 Ag20 Ag4 79.51(15) . . ?
Cl13 Ag20 Ag7 139.81(16) . . ?
Cl13 Ag20 Ag9 75.80(15) . . ?
Cl13 Ag20 Ag22 135.38(16) . . ?
Cl13 Ag20 Cu4 96.13(17) . . ?
C172 Ag20 Ag1 143.8(10) . . ?
C172 Ag20 Ag4 153.9(9) . . ?
C172 Ag20 Ag7 118.9(8) . . ?
C172 Ag20 Ag9 99.2(8) . . ?
C172 Ag20 Ag22 87.5(10) . . ?
C172 Ag20 Cu4 44.9(9) . . ?
C172 Ag20 Cl13 95.5(9) . . ?
C172 Ag20 C276 26.3(11) . . ?
C276 Ag20 Ag1 169.1(9) . . ?
C276 Ag20 Ag4 127.8(8) . . ?
C276 Ag20 Ag7 116.2(6) . . ?
C276 Ag20 Ag9 119.7(6) . . ?
C276 Ag20 Ag22 111.7(9) . . ?
C276 Ag20 Cu4 70.1(8) . . ?
C276 Ag20 Cl13 85.2(7) . . ?
Cl16 Ag21 Cu2 100.35(18) . . ?
P3 Ag21 Cu2 140.3(2) . . ?
P3 Ag21 Cl16 114.0(2) . . ?
P3 Ag21 C149 113.2(5) . . ?
C149 Ag21 Cu2 44.3(4) . . ?
C149 Ag21 Cl16 91.1(5) . . ?
C283 Ag21 Cu2 46.0(8) . . ?
C283 Ag21 Cl16 100.0(7) . . ?
C283 Ag21 P3 137.4(7) . . ?
C283 Ag21 C149 90.1(9) . . ?
Ag1 Ag22 Ag9 57.37(7) . . ?
Ag1 Ag22 Ag20 57.30(7) . . ?
Ag9 Ag22 Ag20 60.19(7) . . ?
Ag10 Ag22 Ag1 61.53(7) . . ?
Ag10 Ag22 Ag9 113.97(9) . . ?
Ag10 Ag22 Ag13 60.16(7) . . ?
Ag10 Ag22 Ag20 104.43(9) . . ?
Ag10 Ag22 Cu4 160.41(15) . . ?
Ag13 Ag22 Ag1 61.16(7) . . ?
Ag13 Ag22 Ag9 70.28(8) . . ?
Ag13 Ag22 Ag20 114.74(10) . . ?
Ag13 Ag22 Cu4 122.34(12) . . ?
Cu4 Ag22 Ag1 101.48(12) . . ?
Cu4 Ag22 Ag9 56.37(10) . . ?
Cu4 Ag22 Ag20 56.17(11) . . ?
Cl1 Ag22 Ag1 104.27(17) . . ?
Cl1 Ag22 Ag9 135.06(18) . . ?
Cl1 Ag22 Ag10 81.26(15) . . ?
Cl1 Ag22 Ag13 141.33(16) . . ?
Cl1 Ag22 Ag20 75.29(17) . . ?
Cl1 Ag22 Cu4 94.79(17) . . ?
C268 Ag22 Ag1 145.3(9) . . ?
C268 Ag22 Ag9 89.8(8) . . ?
C268 Ag22 Ag10 152.9(9) . . ?
C268 Ag22 Ag13 121.8(9) . . ?
C268 Ag22 Ag20 98.6(10) . . ?
C268 Ag22 Cu4 45.5(10) . . ?
C268 Ag22 Cl1 91.0(8) . . ?
C268 Ag22 C280 25.5(11) . . ?
C280 Ag22 Ag1 169.8(8) . . ?
C280 Ag22 Ag9 112.4(8) . . ?
C280 Ag22 Ag10 127.4(8) . . ?
C280 Ag22 Ag13 117.1(8) . . ?
C280 Ag22 Ag20 119.4(8) . . ?
C280 Ag22 Cu4 70.5(8) . . ?
C280 Ag22 Cl1 83.2(8) . . ?
Cl1 Ag23 Cu4 101.04(17) . . ?
P11 Ag23 Cu4 140.2(2) . . ?
P11 Ag23 Cl1 112.7(3) . . ?
P11 Ag23 C268 111.0(9) . . ?
C172 Ag23 Cu4 47.3(8) . . ?
C172 Ag23 Cl1 101.1(7) . . ?
C172 Ag23 P11 137.4(8) . . ?
C172 Ag23 C268 93.4(12) . . ?
C268 Ag23 Cu4 46.2(9) . . ?
C268 Ag23 Cl1 90.5(8) . . ?
Cl14 Ag24 Cu3 101.99(19) . . ?
Cl14 Ag24 Ag1B 101.99(19) . . ?
P9 Ag24 Cu3 138.9(3) . . ?
P9 Ag24 Cl14 112.6(3) . . ?
P9 Ag24 C279 111.9(7) . . ?
P9 Ag24 Ag1B 138.9(3) . . ?
C180 Ag24 Cu3 49.4(7) . . ?
C180 Ag24 Cl14 103.8(10) . . ?
C180 Ag24 P9 134.4(8) . . ?
C180 Ag24 C279 93.3(10) . . ?
C180 Ag24 Ag1B 49.4(7) . . ?
C279 Ag24 Cu3 43.9(7) . . ?
C279 Ag24 Cl14 91.2(8) . . ?
C279 Ag24 Ag1B 43.9(7) . . ?
Cl12 Ag25 Cu4 99.53(18) . . ?
Cl12 Ag25 C282 88.4(7) . . ?
P12 Ag25 Cu4 140.1(3) . . ?
P12 Ag25 Cl12 111.8(3) . . ?
P12 Ag25 C268 137.9(9) . . ?
P12 Ag25 C282 112.0(7) . . ?
C268 Ag25 Cu4 46.5(10) . . ?
C268 Ag25 Cl12 104.3(9) . . ?
C268 Ag25 C282 89.5(12) . . ?
C282 Ag25 Cu4 43.0(7) . . ?
Ag2 Cu1 Ag7 83.49(13) . . ?
Ag2 Cu1 Ag10 140.04(17) . . ?
Ag2 Cu1 Ag12 76.22(12) . . ?
Ag2 Cu1 Ag19 116.47(14) . . ?
Ag7 Cu1 Ag10 67.60(10) . . ?
Ag12 Cu1 Ag7 67.46(11) . . ?
Ag12 Cu1 Ag10 67.65(11) . . ?
Ag15 Cu1 Ag2 117.59(15) . . ?
Ag15 Cu1 Ag7 138.88(16) . . ?
Ag15 Cu1 Ag10 75.11(11) . . ?
Ag15 Cu1 Ag12 83.04(12) . . ?
Ag15 Cu1 Ag19 116.17(16) . . ?
Ag19 Cu1 Ag7 77.53(11) . . ?
Ag19 Cu1 Ag10 84.54(12) . . ?
Ag19 Cu1 Ag12 141.34(15) . . ?
C200 Cu1 Ag2 64.4(7) . . ?
C200 Cu1 Ag7 117.2(7) . . ?
C200 Cu1 Ag10 104.3(6) . . ?
C200 Cu1 Ag12 53.8(6) . . ?
C200 Cu1 Ag15 56.1(8) . . ?
C200 Cu1 Ag19 164.7(7) . . ?
C206 Cu1 Ag2 55.2(8) . . ?
C206 Cu1 Ag7 55.2(7) . . ?
C206 Cu1 Ag10 118.6(7) . . ?
C206 Cu1 Ag12 105.3(8) . . ?
C206 Cu1 Ag15 165.7(7) . . ?
C206 Cu1 Ag19 64.4(8) . . ?
C206 Cu1 C200 119.5(11) . . ?
C281 Cu1 Ag2 166.5(8) . . ?
C281 Cu1 Ag7 105.7(8) . . ?
C281 Cu1 Ag10 53.4(8) . . ?
C281 Cu1 Ag12 116.2(8) . . ?
C281 Cu1 Ag15 61.8(8) . . ?
C281 Cu1 Ag19 57.7(8) . . ?
C281 Cu1 C200 117.7(11) . . ?
C281 Cu1 C206 121.8(12) . . ?
Ag8 Cu2 Ag13 66.98(11) . . ?
Ag8 Cu2 Ag18 67.93(11) . . ?
Ag16 Cu2 Ag8 77.06(13) . . ?
Ag16 Cu2 Ag13 139.56(18) . . ?
Ag16 Cu2 Ag17 118.95(16) . . ?
Ag16 Cu2 Ag18 83.32(14) . . ?
Ag16 Cu2 Ag21 115.67(16) . . ?
Ag17 Cu2 Ag8 84.10(13) . . ?
Ag17 Cu2 Ag13 76.09(12) . . ?
Ag17 Cu2 Ag18 139.79(16) . . ?
Ag17 Cu2 Ag21 115.77(18) . . ?
Ag18 Cu2 Ag13 66.78(11) . . ?
Ag21 Cu2 Ag8 139.94(16) . . ?
Ag21 Cu2 Ag13 83.74(13) . . ?
Ag21 Cu2 Ag18 75.81(11) . . ?
C149 Cu2 Ag8 106.0(8) . . ?
C149 Cu2 Ag13 119.0(6) . . ?
C149 Cu2 Ag16 53.8(7) . . ?
C149 Cu2 Ag17 164.1(6) . . ?
C149 Cu2 Ag18 56.1(6) . . ?
C149 Cu2 Ag21 64.2(8) . . ?
C149 Cu2 C199 122.5(11) . . ?
C199 Cu2 Ag8 57.6(6) . . ?
C199 Cu2 Ag13 104.4(7) . . ?
C199 Cu2 Ag16 68.7(8) . . ?
C199 Cu2 Ag17 52.5(8) . . ?
C199 Cu2 Ag18 122.5(7) . . ?
C199 Cu2 Ag21 161.6(7) . . ?
C283 Cu2 Ag8 115.8(8) . . ?
C283 Cu2 Ag13 52.5(7) . . ?
C283 Cu2 Ag16 167.1(8) . . ?
C283 Cu2 Ag17 64.0(8) . . ?
C283 Cu2 Ag18 102.1(8) . . ?
C283 Cu2 Ag21 55.6(8) . . ?
C283 Cu2 C149 119.6(12) . . ?
C283 Cu2 C199 116.4(11) . . ?
Ag4 Cu3 Ag3 66.32(11) . . ?
Ag5 Cu3 Ag3 66.13(11) . . ?
Ag5 Cu3 Ag4 66.66(11) . . ?
Ag11 Cu3 Ag3 138.01(17) . . ?
Ag11 Cu3 Ag4 75.76(11) . . ?
Ag11 Cu3 Ag5 83.11(12) . . ?
Ag11 Cu3 Ag14 117.23(15) . . ?
Ag14 Cu3 Ag3 77.25(11) . . ?
Ag14 Cu3 Ag4 84.44(12) . . ?
Ag14 Cu3 Ag5 139.89(17) . . ?
Ag24 Cu3 Ag3 83.16(12) . . ?
Ag24 Cu3 Ag4 138.52(18) . . ?
Ag24 Cu3 Ag5 75.76(12) . . ?
Ag24 Cu3 Ag11 117.36(15) . . ?
Ag24 Cu3 Ag14 116.60(15) . . ?
C180 Cu3 Ag3 55.3(10) . . ?
C180 Cu3 Ag4 118.2(9) . . ?
C180 Cu3 Ag5 103.3(10) . . ?
C180 Cu3 Ag11 166.0(9) . . ?
C180 Cu3 Ag14 65.6(8) . . ?
C180 Cu3 Ag24 53.9(8) . . ?
C187 Cu3 Ag3 105.0(9) . . ?
C187 Cu3 Ag4 57.4(9) . . ?
C187 Cu3 Ag5 120.6(9) . . ?
C187 Cu3 Ag11 66.0(8) . . ?
C187 Cu3 Ag14 53.4(8) . . ?
C187 Cu3 Ag24 163.5(9) . . ?
C187 Cu3 C180 118.9(11) . . ?
C187 Cu3 C279 122.0(11) . . ?
C279 Cu3 Ag3 117.6(9) . . ?
C279 Cu3 Ag4 105.7(9) . . ?
C279 Cu3 Ag5 55.7(10) . . ?
C279 Cu3 Ag11 55.9(8) . . ?
C279 Cu3 Ag14 164.3(10) . . ?
C279 Cu3 Ag24 63.5(7) . . ?
C279 Cu3 C180 117.4(11) . . ?
Ag6 Cu4 Ag9 81.56(14) . . ?
Ag6 Cu4 Ag20 75.02(13) . . ?
Ag6 Cu4 Ag22 137.90(18) . . ?
Ag6 Cu4 Ag25 117.22(16) . . ?
Ag9 Cu4 Ag22 67.25(10) . . ?
Ag20 Cu4 Ag9 67.62(11) . . ?
Ag20 Cu4 Ag22 67.45(11) . . ?
Ag23 Cu4 Ag6 118.76(16) . . ?
Ag23 Cu4 Ag9 140.27(16) . . ?
Ag23 Cu4 Ag20 84.30(13) . . ?
Ag23 Cu4 Ag22 76.43(12) . . ?
Ag23 Cu4 Ag25 115.42(18) . . ?
Ag25 Cu4 Ag9 76.44(11) . . ?
Ag25 Cu4 Ag20 139.98(15) . . ?
Ag25 Cu4 Ag22 83.11(13) . . ?
C172 Cu4 Ag6 67.8(10) . . ?
C172 Cu4 Ag9 118.7(9) . . ?
C172 Cu4 Ag20 54.1(8) . . ?
C172 Cu4 Ag22 102.6(9) . . ?
C172 Cu4 Ag23 53.8(10) . . ?
C172 Cu4 Ag25 164.8(9) . . ?
C172 Cu4 C268 116.4(14) . . ?
C268 Cu4 Ag6 166.2(10) . . ?
C268 Cu4 Ag9 105.9(10) . . ?
C268 Cu4 Ag20 118.4(9) . . ?
C268 Cu4 Ag22 55.5(10) . . ?
C268 Cu4 Ag23 62.7(9) . . ?
C268 Cu4 Ag25 55.3(9) . . ?
C282 Cu4 Ag6 54.4(10) . . ?
C282 Cu4 Ag9 54.9(9) . . ?
C282 Cu4 Ag20 105.0(10) . . ?
C282 Cu4 Ag22 118.1(9) . . ?
C282 Cu4 Ag23 164.7(9) . . ?
C282 Cu4 Ag25 65.0(10) . . ?
C282 Cu4 C172 122.2(14) . . ?
C282 Cu4 C268 120.2(13) . . ?
C7 Fe1 C114 108.5(12) . . ?
C7 Fe1 C115 135.5(12) . . ?
C44 Fe1 C7 67.1(13) . . ?
C44 Fe1 C114 175.4(10) . . ?
C44 Fe1 C115 143.1(10) . . ?
C63 Fe1 C7 37.7(13) . . ?
C63 Fe1 C44 44.8(12) . . ?
C63 Fe1 C112 65.0(14) . . ?
C63 Fe1 C113 107.8(11) . . ?
C63 Fe1 C114 132.3(11) . . ?
C63 Fe1 C115 171.2(12) . . ?
C63 Fe1 C116 146.9(12) . . ?
C63 Fe1 C117 114.0(12) . . ?
C63 Fe1 C118 69.9(13) . . ?
C112 Fe1 C7 37.3(13) . . ?
C112 Fe1 C44 65.4(13) . . ?
C112 Fe1 C114 110.4(12) . . ?
C112 Fe1 C115 112.7(12) . . ?
C112 Fe1 C116 140.8(11) . . ?
C112 Fe1 C118 39.3(13) . . ?
C113 Fe1 C7 109.8(11) . . ?
C113 Fe1 C44 141.3(11) . . ?
C113 Fe1 C112 136.2(12) . . ?
C113 Fe1 C114 40.5(5) . . ?
C113 Fe1 C115 67.6(6) . . ?
C113 Fe1 C116 68.8(5) . . ?
C113 Fe1 C118 175.4(11) . . ?
C114 Fe1 C115 39.4(4) . . ?
C116 Fe1 C7 175.2(12) . . ?
C116 Fe1 C44 117.1(10) . . ?
C116 Fe1 C114 67.3(5) . . ?
C116 Fe1 C115 39.7(4) . . ?
C116 Fe1 C118 115.4(10) . . ?
C117 Fe1 C7 140.6(11) . . ?
C117 Fe1 C44 115.6(10) . . ?
C117 Fe1 C112 177.6(12) . . ?
C117 Fe1 C113 41.6(5) . . ?
C117 Fe1 C114 68.5(6) . . ?
C117 Fe1 C115 67.9(5) . . ?
C117 Fe1 C116 41.1(4) . . ?
C117 Fe1 C118 142.8(11) . . ?
C118 Fe1 C7 65.9(13) . . ?
C118 Fe1 C44 39.5(12) . . ?
C118 Fe1 C114 138.2(11) . . ?
C118 Fe1 C115 114.1(11) . . ?
C160 Fe2 C164 40.1(4) . . ?
C160 Fe2 C210 173.8(8) . . ?
C160 Fe2 C211 144.9(8) . . ?
C161 Fe2 C160 40.8(4) . . ?
C161 Fe2 C163 68.8(5) . . ?
C161 Fe2 C164 68.2(5) . . ?
C161 Fe2 C210 134.3(8) . . ?
C161 Fe2 C211 173.8(8) . . ?
C162 Fe2 C160 68.8(5) . . ?
C162 Fe2 C161 41.4(4) . . ?
C162 Fe2 C163 40.9(4) . . ?
C162 Fe2 C164 68.3(5) . . ?
C162 Fe2 C210 105.0(8) . . ?
C162 Fe2 C211 133.8(8) . . ?
C163 Fe2 C160 68.0(5) . . ?
C163 Fe2 C164 40.2(4) . . ?
C163 Fe2 C210 107.4(8) . . ?
C163 Fe2 C211 109.9(8) . . ?
C164 Fe2 C210 138.4(8) . . ?
C164 Fe2 C211 115.0(8) . . ?
C208 Fe2 C160 114.9(8) . . ?
C208 Fe2 C161 111.5(8) . . ?
C208 Fe2 C162 136.9(8) . . ?
C208 Fe2 C163 176.2(9) . . ?
C208 Fe2 C164 143.6(8) . . ?
C208 Fe2 C209 42.3(5) . . ?
C208 Fe2 C210 69.6(6) . . ?
C208 Fe2 C211 69.4(6) . . ?
C208 Fe2 C212 42.2(5) . . ?
C209 Fe2 C160 139.7(8) . . ?
C209 Fe2 C161 107.8(8) . . ?
C209 Fe2 C162 105.1(8) . . ?
C209 Fe2 C163 133.9(8) . . ?
C209 Fe2 C164 173.3(8) . . ?
C209 Fe2 C210 40.7(4) . . ?
C209 Fe2 C211 68.5(6) . . ?
C209 Fe2 C212 70.2(6) . . ?
C210 Fe2 C211 39.8(4) . . ?
C212 Fe2 C160 117.8(8) . . ?
C212 Fe2 C161 143.9(8) . . ?
C212 Fe2 C162 173.4(9) . . ?
C212 Fe2 C163 139.5(8) . . ?
C212 Fe2 C164 116.2(8) . . ?
C212 Fe2 C210 68.4(6) . . ?
C212 Fe2 C211 40.5(4) . . ?
C137 Fe3 C138 39.9(4) . . ?
C137 Fe3 C156 115.0(8) . . ?
C137 Fe3 C157 111.6(8) . . ?
C137 Fe3 C158 136.0(8) . . ?
C138 Fe3 C156 142.5(9) . . ?
C138 Fe3 C157 113.1(8) . . ?
C139 Fe3 C137 67.9(5) . . ?
C139 Fe3 C138 40.4(4) . . ?
C139 Fe3 C155 137.3(9) . . ?
C139 Fe3 C156 177.0(9) . . ?
C139 Fe3 C157 141.0(9) . . ?
C139 Fe3 C158 111.9(8) . . ?
C139 Fe3 C159 110.1(8) . . ?
C140 Fe3 C137 68.6(5) . . ?
C140 Fe3 C138 68.5(5) . . ?
C140 Fe3 C139 41.2(4) . . ?
C140 Fe3 C141 41.3(4) . . ?
C140 Fe3 C155 111.7(9) . . ?
C140 Fe3 C156 138.3(9) . . ?
C140 Fe3 C157 177.8(9) . . ?
C140 Fe3 C158 141.6(9) . . ?
C140 Fe3 C159 113.0(8) . . ?
C141 Fe3 C137 40.5(4) . . ?
C141 Fe3 C138 68.0(5) . . ?
C141 Fe3 C139 68.9(5) . . ?
C141 Fe3 C155 114.9(8) . . ?
C141 Fe3 C156 112.7(8) . . ?
C141 Fe3 C157 137.5(8) . . ?
C141 Fe3 C158 176.2(9) . . ?
C141 Fe3 C159 143.5(9) . . ?
C155 Fe3 C137 144.0(9) . . ?
C155 Fe3 C138 176.0(9) . . ?
C155 Fe3 C156 39.8(4) . . ?
C155 Fe3 C157 66.8(5) . . ?
C155 Fe3 C158 67.2(5) . . ?
C156 Fe3 C157 39.5(4) . . ?
C158 Fe3 C138 110.0(8) . . ?
C158 Fe3 C156 66.8(5) . . ?
C158 Fe3 C157 39.7(4) . . ?
C159 Fe3 C137 175.3(9) . . ?
C159 Fe3 C138 135.9(9) . . ?
C159 Fe3 C155 40.2(4) . . ?
C159 Fe3 C156 67.1(5) . . ?
C159 Fe3 C157 67.0(5) . . ?
C159 Fe3 C158 40.1(4) . . ?
C201 Fe4 C202 40.3(4) . . ?
C201 Fe4 C203 67.7(6) . . ?
C201 Fe4 C204 68.2(6) . . ?
C201 Fe4 C284 144.7(9) . . ?
C201 Fe4 C285 175.1(9) . . ?
C202 Fe4 C203 39.9(4) . . ?
C202 Fe4 C284 114.0(9) . . ?
C203 Fe4 C284 109.1(9) . . ?
C204 Fe4 C202 67.6(6) . . ?
C204 Fe4 C203 40.2(4) . . ?
C204 Fe4 C284 133.2(9) . . ?
C204 Fe4 C285 107.8(9) . . ?
C205 Fe4 C201 40.8(5) . . ?
C205 Fe4 C202 68.0(6) . . ?
C205 Fe4 C203 67.9(6) . . ?
C205 Fe4 C204 40.7(5) . . ?
C205 Fe4 C284 173.2(9) . . ?
C205 Fe4 C285 134.4(9) . . ?
C285 Fe4 C202 141.5(10) . . ?
C285 Fe4 C203 111.2(9) . . ?
C285 Fe4 C284 40.1(4) . . ?
C286 Fe4 C201 137.1(10) . . ?
C286 Fe4 C202 177.3(10) . . ?
C286 Fe4 C203 140.5(9) . . ?
C286 Fe4 C204 111.2(9) . . ?
C286 Fe4 C205 109.4(9) . . ?
C286 Fe4 C284 68.7(6) . . ?
C286 Fe4 C285 41.0(5) . . ?
C286 Fe4 C288 70.0(6) . . ?
C287 Fe4 C201 111.8(9) . . ?
C287 Fe4 C202 137.6(9) . . ?
C287 Fe4 C203 176.6(9) . . ?
C287 Fe4 C204 143.1(10) . . ?
C287 Fe4 C205 114.1(9) . . ?
C287 Fe4 C284 69.2(6) . . ?
C287 Fe4 C285 69.6(6) . . ?
C287 Fe4 C286 42.1(5) . . ?
C287 Fe4 C288 41.8(5) . . ?
C288 Fe4 C201 115.8(8) . . ?
C288 Fe4 C202 111.5(9) . . ?
C288 Fe4 C203 135.0(10) . . ?
C288 Fe4 C204 173.3(10) . . ?
C288 Fe4 C205 145.8(9) . . ?
C288 Fe4 C284 40.5(4) . . ?
C288 Fe4 C285 68.5(6) . . ?
C107 Fe5 C111 39.8(4) . . ?
C108 Fe5 C107 40.1(5) . . ?
C108 Fe5 C110 68.0(6) . . ?
C108 Fe5 C111 67.4(6) . . ?
C108 Fe5 C150 138.9(9) . . ?
C108 Fe5 C151 178.9(10) . . ?
C108 Fe5 C153 112.4(9) . . ?
C108 Fe5 C154 112.2(9) . . ?
C109 Fe5 C107 67.8(6) . . ?
C109 Fe5 C108 40.7(4) . . ?
C109 Fe5 C110 40.6(5) . . ?
C109 Fe5 C111 67.7(6) . . ?
C109 Fe5 C150 112.5(8) . . ?
C109 Fe5 C151 138.3(10) . . ?
C109 Fe5 C153 141.4(9) . . ?
C109 Fe5 C154 113.8(8) . . ?
C110 Fe5 C107 67.4(6) . . ?
C110 Fe5 C111 40.0(4) . . ?
C110 Fe5 C150 114.1(9) . . ?
C110 Fe5 C154 142.5(9) . . ?
C150 Fe5 C107 178.1(10) . . ?
C150 Fe5 C111 142.1(10) . . ?
C150 Fe5 C154 39.9(5) . . ?
C151 Fe5 C107 140.8(9) . . ?
C151 Fe5 C110 111.5(9) . . ?
C151 Fe5 C111 113.0(9) . . ?
C151 Fe5 C150 40.2(4) . . ?
C151 Fe5 C153 68.1(6) . . ?
C151 Fe5 C154 67.5(6) . . ?
C152 Fe5 C107 111.9(9) . . ?
C152 Fe5 C108 140.3(10) . . ?
C152 Fe5 C109 177.9(10) . . ?
C152 Fe5 C110 137.3(9) . . ?
C152 Fe5 C111 110.7(9) . . ?
C152 Fe5 C150 67.9(6) . . ?
C152 Fe5 C151 40.7(4) . . ?
C152 Fe5 C153 40.7(5) . . ?
C152 Fe5 C154 67.9(6) . . ?
C153 Fe5 C107 111.0(10) . . ?
C153 Fe5 C110 177.2(9) . . ?
C153 Fe5 C111 137.3(9) . . ?
C153 Fe5 C150 67.5(6) . . ?
C153 Fe5 C154 40.2(5) . . ?
C154 Fe5 C107 138.3(10) . . ?
C154 Fe5 C111 177.3(10) . . ?
C132 Fe6 C135 65.9(6) . . ?
C132 Fe6 C136 38.8(4) . . ?
C132 Fe6 C188 113.4(9) . . ?
C132 Fe6 C189 143.9(10) . . ?
C132 Fe6 C192 108.3(8) . . ?
C133 Fe6 C132 41.9(5) . . ?
C133 Fe6 C134 42.5(5) . . ?
C133 Fe6 C135 68.0(6) . . ?
C133 Fe6 C136 67.5(6) . . ?
C133 Fe6 C188 116.0(9) . . ?
C133 Fe6 C189 117.3(9) . . ?
C133 Fe6 C190 143.3(9) . . ?
C133 Fe6 C191 173.8(10) . . ?
C133 Fe6 C192 139.6(10) . . ?
C134 Fe6 C132 69.2(6) . . ?
C134 Fe6 C135 39.5(5) . . ?
C134 Fe6 C136 66.1(6) . . ?
C134 Fe6 C188 146.8(9) . . ?
C134 Fe6 C189 118.0(8) . . ?
C134 Fe6 C190 112.8(8) . . ?
C134 Fe6 C191 135.8(10) . . ?
C134 Fe6 C192 172.9(10) . . ?
C135 Fe6 C136 37.8(4) . . ?
C188 Fe6 C135 173.6(9) . . ?
C188 Fe6 C136 137.7(9) . . ?
C189 Fe6 C135 143.7(9) . . ?
C189 Fe6 C136 175.1(8) . . ?
C189 Fe6 C188 40.1(5) . . ?
C190 Fe6 C132 174.0(10) . . ?
C190 Fe6 C135 111.7(9) . . ?
C190 Fe6 C136 136.0(10) . . ?
C190 Fe6 C188 68.4(6) . . ?
C190 Fe6 C189 40.9(4) . . ?
C190 Fe6 C192 69.0(6) . . ?
C191 Fe6 C132 133.0(9) . . ?
C191 Fe6 C135 107.1(9) . . ?
C191 Fe6 C136 106.3(9) . . ?
C191 Fe6 C188 68.4(6) . . ?
C191 Fe6 C189 69.0(6) . . ?
C191 Fe6 C190 41.5(4) . . ?
C191 Fe6 C192 41.0(4) . . ?
C192 Fe6 C135 133.5(9) . . ?
C192 Fe6 C136 107.7(9) . . ?
C192 Fe6 C188 40.2(5) . . ?
C192 Fe6 C189 68.1(6) . . ?
Ag7 Cl1 Ag22 78.52(19) . . ?
Ag19 Cl1 Ag7 81.11(18) . . ?
Ag19 Cl1 Ag22 121.0(2) . . ?
Ag23 Cl1 Ag7 120.4(3) . . ?
Ag23 Cl1 Ag19 154.4(3) . . ?
Ag23 Cl1 Ag22 79.52(17) . . ?
Ag13 Cl12 Ag9 78.48(18) . . ?
Ag17 Cl12 Ag9 121.4(3) . . ?
Ag17 Cl12 Ag13 80.43(18) . . ?
Ag17 Cl12 Ag25 154.4(3) . . ?
Ag25 Cl12 Ag9 80.85(19) . . ?
Ag25 Cl12 Ag13 119.3(2) . . ?
Ag3 Cl13 Ag20 78.71(19) . . ?
Ag6 Cl13 Ag3 117.7(3) . . ?
Ag6 Cl13 Ag14 154.8(3) . . ?
Ag6 Cl13 Ag20 78.7(2) . . ?
Ag14 Cl13 Ag3 82.11(19) . . ?
Ag14 Cl13 Ag20 122.8(2) . . ?
Ag5 Cl14 Ag8 79.04(19) . . ?
Ag16 Cl14 Ag5 119.8(3) . . ?
Ag16 Cl14 Ag8 80.4(2) . . ?
Ag24 Cl14 Ag5 80.70(19) . . ?
Ag24 Cl14 Ag8 120.7(3) . . ?
Ag24 Cl14 Ag16 154.5(3) . . ?
Ag2 Cl15 Ag4 119.1(2) . . ?
Ag2 Cl15 Ag12 79.64(19) . . ?
Ag11 Cl15 Ag2 155.6(3) . . ?
Ag11 Cl15 Ag4 80.40(17) . . ?
Ag11 Cl15 Ag12 120.9(2) . . ?
Ag12 Cl15 Ag4 78.61(18) . . ?
Ag10 Cl16 Ag18 79.62(19) . . ?
Ag15 Cl16 Ag10 79.81(18) . . ?
Ag15 Cl16 Ag18 119.5(3) . . ?
Ag15 Cl16 Ag21 154.8(3) . . ?
Ag21 Cl16 Ag10 121.9(2) . . ?
Ag21 Cl16 Ag18 79.80(19) . . ?
C37 P1 Ag2 112.3(7) . . ?
C37 P1 C147 107.2(8) . . ?
C44 P1 Ag2 119.3(10) . . ?
C44 P1 C37 107.6(12) . . ?
C44 P1 C147 100.2(11) . . ?
C147 P1 Ag2 109.0(7) . . ?
C38 P2 Ag6 113.1(6) . . ?
C38 P2 C263 108.8(10) . . ?
C160 P2 Ag6 120.6(7) . . ?
C160 P2 C38 104.7(10) . . ?
C160 P2 C263 101.8(11) . . ?
C263 P2 Ag6 106.8(7) . . ?
C71 P3 Ag21 111.0(7) . . ?
C71 P3 C91 102.2(11) . . ?
C71 P3 C155 108.0(12) . . ?
C91 P3 Ag21 110.9(7) . . ?
C155 P3 Ag21 119.6(8) . . ?
C155 P3 C91 103.4(11) . . ?
C31 P4 Ag11 106.3(8) . . ?
C31 P4 C295 102.0(11) . . ?
C115 P4 Ag11 120.3(9) . . ?
C115 P4 C31 103.3(12) . . ?
C115 P4 C295 110.9(11) . . ?
C295 P4 Ag11 111.9(9) . . ?
C64 P5 Ag14 116.9(8) . . ?
C64 P5 C238 104.9(11) . . ?
C211 P5 Ag14 121.6(9) . . ?
C211 P5 C64 101.1(11) . . ?
C211 P5 C238 102.3(11) . . ?
C238 P5 Ag14 108.1(8) . . ?
C178 P6 Ag16 108.7(9) . . ?
C188 P6 Ag16 121.9(8) . . ?
C188 P6 C178 99.8(12) . . ?
C188 P6 C214 105.0(12) . . ?
C214 P6 Ag16 113.5(7) . . ?
C214 P6 C178 106.1(11) . . ?
C55 P7 Ag15 111.6(8) . . ?
C55 P7 C76 104.7(11) . . ?
C76 P7 Ag15 114.0(8) . . ?
C137 P7 Ag15 117.6(8) . . ?
C137 P7 C55 101.9(12) . . ?
C137 P7 C76 105.6(11) . . ?
C83 P8 Ag17 109.4(9) . . ?
C83 P8 C127 106.7(12) . . ?
C127 P8 Ag17 110.2(8) . . ?
C151 P8 Ag17 117.3(9) . . ?
C151 P8 C83 109.8(12) . . ?
C151 P8 C127 102.8(13) . . ?
C15 P9 Ag24 111.0(8) . . ?
C15 P9 C134 104.1(11) . . ?
C15 P9 C244 107.3(11) . . ?
C134 P9 Ag24 121.4(9) . . ?
C244 P9 Ag24 109.1(8) . . ?
C244 P9 C134 102.9(12) . . ?
C13 P10 Ag19 110.2(8) . . ?
C201 P10 Ag19 115.2(9) . . ?
C201 P10 C13 102.8(11) . . ?
C289 P10 Ag19 114.8(10) . . ?
C289 P10 C13 104.0(13) . . ?
C289 P10 C201 108.6(13) . . ?
C95 P11 Ag23 110.8(10) . . ?
C270 P11 Ag23 108.8(11) . . ?
C270 P11 C95 105.6(14) . . ?
C284 P11 Ag23 118.8(9) . . ?
C284 P11 C95 101.9(14) . . ?
C284 P11 C270 110.0(13) . . ?
C103 P12 Ag25 108.3(8) . . ?
C107 P12 Ag25 118.6(9) . . ?
C107 P12 C103 105.3(13) . . ?
C107 P12 C225 99.9(15) . . ?
C225 P12 Ag25 117.3(11) . . ?
C225 P12 C103 106.2(15) . . ?
C2 C1 H1 120.0 . . ?
C2 C1 C6 120.0 . . ?
C6 C1 H1 120.0 . . ?
C1 C2 H2 120.0 . . ?
C3 C2 C1 120.0 . . ?
C3 C2 H2 120.0 . . ?
C2 C3 C179 121.1(18) . . ?
C4 C3 C2 120.0 . . ?
C4 C3 C179 118.9(18) . . ?
C3 C4 H4 120.0 . . ?
C3 C4 C5 120.0 . . ?
C5 C4 H4 120.0 . . ?
F7 C5 C4 118(2) . . ?
F7 C5 C6 122(2) . . ?
C4 C5 C6 120.0 . . ?
C1 C6 H6 120.0 . . ?
C5 C6 C1 120.0 . . ?
C5 C6 H6 120.0 . . ?
Fe1 C7 H7 131.8 . . ?
C63 C7 Fe1 66(2) . . ?
C63 C7 H7 125.7 . . ?
C63 C7 C112 109(3) . . ?
C112 C7 Fe1 69(2) . . ?
C112 C7 H7 125.7 . . ?
C9 C8 H8 120.0 . . ?
C9 C8 C13 120.0 . . ?
C13 C8 H8 120.0 . . ?
C8 C9 H9 120.0 . . ?
C10 C9 C8 120.0 . . ?
C10 C9 H9 120.0 . . ?
C9 C10 H10 120.0 . . ?
C9 C10 C11 120.0 . . ?
C11 C10 H10 120.0 . . ?
C10 C11 H11 120.0 . . ?
C12 C11 C10 120.0 . . ?
C12 C11 H11 120.0 . . ?
C11 C12 H12 120.0 . . ?
C11 C12 C13 120.0 . . ?
C13 C12 H12 120.0 . . ?
C8 C13 P10 126.4(11) . . ?
C12 C13 P10 113.5(11) . . ?
C12 C13 C8 120.0 . . ?
C15 C14 H14 120.0 . . ?
C15 C14 C19 120.0 . . ?
C19 C14 H14 120.0 . . ?
C14 C15 P9 123.4(13) . . ?
C16 C15 P9 116.5(13) . . ?
C16 C15 C14 120.0 . . ?
C15 C16 H16 120.0 . . ?
C17 C16 C15 120.0 . . ?
C17 C16 H16 120.0 . . ?
C16 C17 H17 120.0 . . ?
C16 C17 C18 120.0 . . ?
C18 C17 H17 120.0 . . ?
C17 C18 H18 120.0 . . ?
C19 C18 C17 120.0 . . ?
C19 C18 H18 120.0 . . ?
C14 C19 H19 120.0 . . ?
C18 C19 C14 120.0 . . ?
C18 C19 H19 120.0 . . ?
C21 C20 H20 120.0 . . ?
C21 C20 C25 120.0 . . ?
C25 C20 H20 120.0 . . ?
C20 C21 H21 120.0 . . ?
C20 C21 C22 120.0 . . ?
C22 C21 H21 120.0 . . ?
C21 C22 H22 120.0 . . ?
C23 C22 C21 120.0 . . ?
C23 C22 H22 120.0 . . ?
F1 C23 C22 120.6(15) . . ?
F1 C23 C24 119.3(15) . . ?
C24 C23 C22 120.0 . . ?
C23 C24 H24 120.0 . . ?
C25 C24 C23 120.0 . . ?
C25 C24 H24 120.0 . . ?
C20 C25 C142 119.7(15) . . ?
C24 C25 C20 120.0 . . ?
C24 C25 C142 120.3(15) . . ?
C27 C26 H26 120.0 . . ?
C27 C26 C31 120.0 . . ?
C31 C26 H26 120.0 . . ?
C26 C27 H27 120.0 . . ?
C28 C27 C26 120.0 . . ?
C28 C27 H27 120.0 . . ?
C27 C28 H28 120.0 . . ?
C27 C28 C29 120.0 . . ?
C29 C28 H28 120.0 . . ?
C28 C29 H29 120.0 . . ?
C28 C29 C30 120.0 . . ?
C30 C29 H29 120.0 . . ?
C29 C30 H30 120.0 . . ?
C31 C30 C29 120.0 . . ?
C31 C30 H30 120.0 . . ?
C26 C31 P4 118.9(12) . . ?
C30 C31 P4 121.1(12) . . ?
C30 C31 C26 120.0 . . ?
C33 C32 H32 120.0 . . ?
C33 C32 C37 120.0 . . ?
C37 C32 H32 120.0 . . ?
C32 C33 H33 120.0 . . ?
C34 C33 C32 120.0 . . ?
C34 C33 H33 120.0 . . ?
C33 C34 H34 120.0 . . ?
C35 C34 C33 120.0 . . ?
C35 C34 H34 120.0 . . ?
C34 C35 H35 120.0 . . ?
C34 C35 C36 120.0 . . ?
C36 C35 H35 120.0 . . ?
C35 C36 H36 120.0 . . ?
C37 C36 C35 120.0 . . ?
C37 C36 H36 120.0 . . ?
C32 C37 P1 118.6(9) . . ?
C36 C37 P1 121.2(9) . . ?
C36 C37 C32 120.0 . . ?
C39 C38 P2 118.7(10) . . ?
C39 C38 C43 120.0 . . ?
C43 C38 P2 121.0(10) . . ?
C38 C39 H39 120.0 . . ?
C38 C39 C40 120.0 . . ?
C40 C39 H39 120.0 . . ?
C39 C40 H40 120.0 . . ?
C41 C40 C39 120.0 . . ?
C41 C40 H40 120.0 . . ?
C40 C41 H41 120.0 . . ?
C40 C41 C42 120.0 . . ?
C42 C41 H41 120.0 . . ?
C41 C42 H42 120.0 . . ?
C43 C42 C41 120.0 . . ?
C43 C42 H42 120.0 . . ?
C38 C43 H43 120.0 . . ?
C42 C43 C38 120.0 . . ?
C42 C43 H43 120.0 . . ?
P1 C44 Fe1 127.3(15) . . ?
C63 C44 Fe1 63.2(17) . . ?
C63 C44 P1 128(2) . . ?
C118 C44 Fe1 69.6(19) . . ?
C118 C44 P1 129(2) . . ?
C118 C44 C63 103(3) . . ?
F15 C45 C46 113(2) . . ?
F15 C45 C50 125(2) . . ?
C46 C45 C50 120.0 . . ?
C45 C46 H46 120.0 . . ?
C45 C46 C47 120.0 . . ?
C47 C46 H46 120.0 . . ?
C46 C47 H47 120.0 . . ?
C46 C47 C48 120.0 . . ?
C48 C47 H47 120.0 . . ?
C47 C48 H48 120.0 . . ?
C49 C48 C47 120.0 . . ?
C49 C48 H48 120.0 . . ?
C48 C49 C50 120.0 . . ?
C48 C49 C165 115.3(15) . . ?
C50 C49 C165 124.5(15) . . ?
C45 C50 H50 120.0 . . ?
C49 C50 C45 120.0 . . ?
C49 C50 H50 120.0 . . ?
C52 C51 H51 120.0 . . ?
C52 C51 C56 120.0 . . ?
C56 C51 H51 120.0 . . ?
C51 C52 H52 120.0 . . ?
C53 C52 C51 120.0 . . ?
C53 C52 H52 120.0 . . ?
C52 C53 H53 120.0 . . ?
C54 C53 C52 120.0 . . ?
C54 C53 H53 120.0 . . ?
C53 C54 H54 120.0 . . ?
C53 C54 C55 120.0 . . ?
C55 C54 H54 120.0 . . ?
C54 C55 P7 127.9(13) . . ?
C54 C55 C56 120.0 . . ?
C56 C55 P7 112.1(13) . . ?
C51 C56 H56 120.0 . . ?
C55 C56 C51 120.0 . . ?
C55 C56 H56 120.0 . . ?
C58 C57 H57 120.0 . . ?
C58 C57 C62 120.0 . . ?
C62 C57 H57 120.0 . . ?
C57 C58 C82 120.4(14) . . ?
C59 C58 C57 120.0 . . ?
C59 C58 C82 119.4(14) . . ?
C58 C59 H59 120.0 . . ?
C58 C59 C60 120.0 . . ?
C60 C59 H59 120.0 . . ?
C59 C60 F4 118.3(12) . . ?
C61 C60 F4 121.7(12) . . ?
C61 C60 C59 120.0 . . ?
C60 C61 H61 120.0 . . ?
C62 C61 C60 120.0 . . ?
C62 C61 H61 120.0 . . ?
C57 C62 H62 120.0 . . ?
C61 C62 C57 120.0 . . ?
C61 C62 H62 120.0 . . ?
Fe1 C63 H63 125.9 . . ?
C7 C63 Fe1 77(2) . . ?
C7 C63 C44 107(3) . . ?
C7 C63 H63 125.9 . . ?
C44 C63 Fe1 72.0(17) . . ?
C44 C63 H63 125.9 . . ?
C65 C64 P5 125.5(13) . . ?
C65 C64 C69 120.0 . . ?
C69 C64 P5 114.5(13) . . ?
C64 C65 H65 120.0 . . ?
C66 C65 C64 120.0 . . ?
C66 C65 H65 120.0 . . ?
C65 C66 H66 120.0 . . ?
C67 C66 C65 120.0 . . ?
C67 C66 H66 120.0 . . ?
C66 C67 H67 120.0 . . ?
C68 C67 C66 120.0 . . ?
C68 C67 H67 120.0 . . ?
C67 C68 H68 120.0 . . ?
C67 C68 C69 120.0 . . ?
C69 C68 H68 120.0 . . ?
C64 C69 H69 120.0 . . ?
C68 C69 C64 120.0 . . ?
C68 C69 H69 120.0 . . ?
C71 C70 H70 120.0 . . ?
C71 C70 C75 120.0 . . ?
C75 C70 H70 120.0 . . ?
C70 C71 P3 121.3(12) . . ?
C72 C71 P3 118.3(12) . . ?
C72 C71 C70 120.0 . . ?
C71 C72 H72 120.0 . . ?
C71 C72 C73 120.0 . . ?
C73 C72 H72 120.0 . . ?
C72 C73 H73 120.0 . . ?
C72 C73 C74 120.0 . . ?
C74 C73 H73 120.0 . . ?
C73 C74 H74 120.0 . . ?
C75 C74 C73 120.0 . . ?
C75 C74 H74 120.0 . . ?
C70 C75 H75 120.0 . . ?
C74 C75 C70 120.0 . . ?
C74 C75 H75 120.0 . . ?
C77 C76 P7 116.7(11) . . ?
C77 C76 C81 120.0 . . ?
C81 C76 P7 122.9(11) . . ?
C76 C77 H77 120.0 . . ?
C76 C77 C78 120.0 . . ?
C78 C77 H77 120.0 . . ?
C77 C78 H78 120.0 . . ?
C77 C78 C79 120.0 . . ?
C79 C78 H78 120.0 . . ?
C78 C79 H79 120.0 . . ?
C80 C79 C78 120.0 . . ?
C80 C79 H79 120.0 . . ?
C79 C80 H80 120.0 . . ?
C79 C80 C81 120.0 . . ?
C81 C80 H80 120.0 . . ?
C76 C81 H81 120.0 . . ?
C80 C81 C76 120.0 . . ?
C80 C81 H81 120.0 . . ?
C58 C82 Ag7 126.3(15) . . ?
C206 C82 Ag7 64.7(15) . . ?
C206 C82 C58 169(3) . . ?
C84 C83 P8 121.6(13) . . ?
C84 C83 C88 120.0 . . ?
C88 C83 P8 118.4(13) . . ?
C83 C84 H84 120.0 . . ?
C83 C84 C85 120.0 . . ?
C85 C84 H84 120.0 . . ?
C84 C85 H85 120.0 . . ?
C86 C85 C84 120.0 . . ?
C86 C85 H85 120.0 . . ?
C85 C86 H86 120.0 . . ?
C85 C86 C87 120.0 . . ?
C87 C86 H86 120.0 . . ?
C86 C87 H87 120.0 . . ?
C86 C87 C88 120.0 . . ?
C88 C87 H87 120.0 . . ?
C83 C88 H88 120.0 . . ?
C87 C88 C83 120.0 . . ?
C87 C88 H88 120.0 . . ?
C90 C89 H89 120.0 . . ?
C90 C89 C94 120.0 . . ?
C94 C89 H89 120.0 . . ?
C89 C90 H90 120.0 . . ?
C89 C90 C91 120.0 . . ?
C91 C90 H90 120.0 . . ?
C90 C91 P3 116.2(10) . . ?
C92 C91 P3 123.7(10) . . ?
C92 C91 C90 120.0 . . ?
C91 C92 H92 120.0 . . ?
C91 C92 C93 120.0 . . ?
C93 C92 H92 120.0 . . ?
C92 C93 H93 120.0 . . ?
C92 C93 C94 120.0 . . ?
C94 C93 H93 120.0 . . ?
C89 C94 H94 120.0 . . ?
C93 C94 C89 120.0 . . ?
C93 C94 H94 120.0 . . ?
C96 C95 P11 122.9(17) . . ?
C96 C95 C100 120.0 . . ?
C100 C95 P11 117.1(17) . . ?
C95 C96 H96 120.0 . . ?
C97 C96 C95 120.0 . . ?
C97 C96 H96 120.0 . . ?
C96 C97 H97 120.0 . . ?
C96 C97 C98 120.0 . . ?
C98 C97 H97 120.0 . . ?
C97 C98 H98 120.0 . . ?
C99 C98 C97 120.0 . . ?
C99 C98 H98 120.0 . . ?
C98 C99 H99 120.0 . . ?
C100 C99 C98 120.0 . . ?
C100 C99 H99 120.0 . . ?
C95 C100 H100 120.0 . . ?
C99 C100 C95 120.0 . . ?
C99 C100 H100 120.0 . . ?
C102 C101 H101 120.0 . . ?
C102 C101 C106 120.0 . . ?
C106 C101 H101 120.0 . . ?
C101 C102 H102 120.0 . . ?
C103 C102 C101 120.0 . . ?
C103 C102 H102 120.0 . . ?
C102 C103 P12 117.1(11) . . ?
C102 C103 C104 120.0 . . ?
C104 C103 P12 122.6(11) . . ?
C103 C104 H104 120.0 . . ?
C103 C104 C105 120.0 . . ?
C105 C104 H104 120.0 . . ?
C104 C105 H105 120.0 . . ?
C106 C105 C104 120.0 . . ?
C106 C105 H105 120.0 . . ?
C101 C106 H106 120.0 . . ?
C105 C106 C101 120.0 . . ?
C105 C106 H106 120.0 . . ?
P12 C107 Fe5 134.6(16) . . ?
C108 C107 Fe5 68.6(9) . . ?
C108 C107 P12 128.0(15) . . ?
C108 C107 C111 108.0 . . ?
C111 C107 Fe5 70.3(10) . . ?
C111 C107 P12 123.2(15) . . ?
Fe5 C108 H108 125.3 . . ?
C107 C108 Fe5 71.3(9) . . ?
C107 C108 H108 126.0 . . ?
C109 C108 Fe5 69.0(10) . . ?
C109 C108 C107 108.0 . . ?
C109 C108 H108 126.0 . . ?
Fe5 C109 H109 124.6 . . ?
C108 C109 Fe5 70.3(10) . . ?
C108 C109 H109 126.0 . . ?
C110 C109 Fe5 70.6(10) . . ?
C110 C109 C108 108.0 . . ?
C110 C109 H109 126.0 . . ?
Fe5 C110 H110 125.6 . . ?
C109 C110 Fe5 68.8(9) . . ?
C109 C110 H110 126.0 . . ?
C109 C110 C111 108.0 . . ?
C111 C110 Fe5 71.2(10) . . ?
C111 C110 H110 126.0 . . ?
Fe5 C111 H111 126.8 . . ?
C107 C111 Fe5 70.0(10) . . ?
C107 C111 H111 126.0 . . ?
C110 C111 Fe5 68.7(10) . . ?
C110 C111 C107 108.0 . . ?
C110 C111 H111 126.0 . . ?
Fe1 C112 H112 122.4 . . ?
C7 C112 Fe1 74(2) . . ?
C7 C112 H112 123.0 . . ?
C7 C112 C118 114(3) . . ?
C118 C112 Fe1 72(2) . . ?
C118 C112 H112 123.0 . . ?
Fe1 C113 H113 124.3 . . ?
C114 C113 Fe1 72.8(9) . . ?
C114 C113 H113 126.0 . . ?
C114 C113 C117 108.0 . . ?
C117 C113 Fe1 68.4(9) . . ?
C117 C113 H113 126.0 . . ?
Fe1 C114 H114 127.5 . . ?
C113 C114 Fe1 66.7(9) . . ?
C113 C114 H114 126.0 . . ?
C113 C114 C115 108.0 . . ?
C115 C114 Fe1 71.4(9) . . ?
C115 C114 H114 126.0 . . ?
P4 C115 Fe1 129.8(14) . . ?
C114 C115 Fe1 69.2(9) . . ?
C114 C115 P4 130.4(14) . . ?
C114 C115 C116 108.0 . . ?
C116 C115 Fe1 67.8(9) . . ?
C116 C115 P4 121.6(14) . . ?
Fe1 C116 H116 126.2 . . ?
C115 C116 Fe1 72.5(9) . . ?
C115 C116 H116 126.0 . . ?
C117 C116 Fe1 66.8(9) . . ?
C117 C116 C115 108.0 . . ?
C117 C116 H116 126.0 . . ?
Fe1 C117 H117 123.5 . . ?
C113 C117 Fe1 70.0(10) . . ?
C113 C117 H117 126.0 . . ?
C116 C117 Fe1 72.1(9) . . ?
C116 C117 C113 108.0 . . ?
C116 C117 H117 126.0 . . ?
Fe1 C118 H118 125.0 . . ?
C44 C118 Fe1 71.0(19) . . ?
C44 C118 H118 127.0 . . ?
C112 C118 Fe1 69(2) . . ?
C112 C118 C44 106(3) . . ?
C112 C118 H118 127.0 . . ?
C120 C119 H119 120.0 . . ?
C120 C119 C124 120.0 . . ?
C124 C119 H119 120.0 . . ?
C119 C120 C121 120.0 . . ?
C119 C120 C276 123.7(17) . . ?
C121 C120 C276 116.3(17) . . ?
C120 C121 H121 120.0 . . ?
C122 C121 C120 120.0 . . ?
C122 C121 H121 120.0 . . ?
F8 C122 C121 123.2(17) . . ?
F8 C122 C123 116.7(17) . . ?
C121 C122 C123 120.0 . . ?
C122 C123 H123 120.0 . . ?
C124 C123 C122 120.0 . . ?
C124 C123 H123 120.0 . . ?
C119 C124 H124 120.0 . . ?
C123 C124 C119 120.0 . . ?
C123 C124 H124 120.0 . . ?
C126 C125 H125 120.0 . . ?
C126 C125 C130 120.0 . . ?
C130 C125 H125 120.0 . . ?
C125 C126 H126 120.0 . . ?
C125 C126 C127 120.0 . . ?
C127 C126 H126 120.0 . . ?
C126 C127 P8 123.8(14) . . ?
C128 C127 P8 116.1(14) . . ?
C128 C127 C126 120.0 . . ?
C127 C128 H128 120.0 . . ?
C129 C128 C127 120.0 . . ?
C129 C128 H128 120.0 . . ?
C128 C129 H129 120.0 . . ?
C128 C129 C130 120.0 . . ?
C130 C129 H129 120.0 . . ?
C125 C130 H130 120.0 . . ?
C129 C130 C125 120.0 . . ?
C129 C130 H130 120.0 . . ?
C199 C131 C237 173(3) . . ?
Fe6 C132 H132 124.7 . . ?
C133 C132 Fe6 64.0(10) . . ?
C133 C132 H132 126.0 . . ?
C133 C132 C136 108.0 . . ?
C136 C132 Fe6 76.6(10) . . ?
C136 C132 H132 126.0 . . ?
Fe6 C133 H133 125.8 . . ?
C132 C133 Fe6 74.1(11) . . ?
C132 C133 H133 125.8 . . ?
C132 C133 C134 108.0 . . ?
C134 C133 Fe6 72.1(11) . . ?
C134 C133 H133 125.8 . . ?
P9 C134 Fe6 130.1(15) . . ?
C133 C134 Fe6 65.4(10) . . ?
C133 C134 P9 123.1(14) . . ?
C135 C134 Fe6 77.0(10) . . ?
C135 C134 P9 128.2(15) . . ?
C135 C134 C133 108.0 . . ?
Fe6 C135 H135 129.9 . . ?
C134 C135 Fe6 63.5(9) . . ?
C134 C135 H135 126.0 . . ?
C134 C135 C136 108.0 . . ?
C136 C135 Fe6 72.1(9) . . ?
C136 C135 H135 126.0 . . ?
Fe6 C136 H136 130.9 . . ?
C132 C136 Fe6 64.6(9) . . ?
C132 C136 H136 126.0 . . ?
C135 C136 Fe6 70.1(9) . . ?
C135 C136 C132 108.0 . . ?
C135 C136 H136 126.0 . . ?
P7 C137 Fe3 130.0(13) . . ?
C138 C137 Fe3 70.2(9) . . ?
C138 C137 P7 128.8(12) . . ?
C141 C137 Fe3 67.9(9) . . ?
C141 C137 P7 123.1(12) . . ?
C141 C137 C138 108.0 . . ?
Fe3 C138 H138 127.6 . . ?
C137 C138 Fe3 69.9(9) . . ?
C137 C138 H138 126.0 . . ?
C139 C138 Fe3 68.0(8) . . ?
C139 C138 C137 108.0 . . ?
C139 C138 H138 126.0 . . ?
Fe3 C139 H139 125.8 . . ?
C138 C139 Fe3 71.6(9) . . ?
C138 C139 H139 126.0 . . ?
C138 C139 C140 108.0 . . ?
C140 C139 Fe3 68.1(9) . . ?
C140 C139 H139 126.0 . . ?
Fe3 C140 H140 124.5 . . ?
C139 C140 Fe3 70.7(9) . . ?
C139 C140 H140 126.0 . . ?
C139 C140 C141 108.0 . . ?
C141 C140 Fe3 70.4(9) . . ?
C141 C140 H140 126.0 . . ?
Fe3 C141 H141 125.6 . . ?
C137 C141 Fe3 71.6(9) . . ?
C137 C141 C140 108.0 . . ?
C137 C141 H141 126.0 . . ?
C140 C141 Fe3 68.3(9) . . ?
C140 C141 H141 126.0 . . ?
C25 C142 Ag12 123.9(16) . . ?
C200 C142 Ag12 61.0(15) . . ?
C200 C142 C25 174(2) . . ?
C144 C143 H143 120.0 . . ?
C144 C143 C148 120.0 . . ?
C148 C143 H143 120.0 . . ?
C143 C144 H144 120.0 . . ?
C143 C144 C145 120.0 . . ?
C145 C144 H144 120.0 . . ?
C144 C145 H145 120.0 . . ?
C146 C145 C144 120.0 . . ?
C146 C145 H145 120.0 . . ?
C145 C146 H146 120.0 . . ?
C145 C146 C147 120.0 . . ?
C147 C146 H146 120.0 . . ?
C146 C147 P1 117.4(10) . . ?
C146 C147 C148 120.0 . . ?
C148 C147 P1 122.2(10) . . ?
C143 C148 H148 120.0 . . ?
C147 C148 C143 120.0 . . ?
C147 C148 H148 120.0 . . ?
Ag16 C149 Ag18 106.0(10) . . ?
Ag16 C149 Ag21 145.7(8) . . ?
Ag18 C149 Ag21 86.7(7) . . ?
Cu2 C149 Ag16 79.3(6) . . ?
Cu2 C149 Ag18 80.1(7) . . ?
Cu2 C149 Ag21 71.5(8) . . ?
C278 C149 Ag16 119(2) . . ?
C278 C149 Ag18 86.6(15) . . ?
C278 C149 Ag21 93(2) . . ?
C278 C149 Cu2 160(2) . . ?
Fe5 C150 H150 126.7 . . ?
C151 C150 Fe5 68.7(9) . . ?
C151 C150 H150 126.0 . . ?
C154 C150 Fe5 70.1(10) . . ?
C154 C150 H150 126.0 . . ?
C154 C150 C151 108.0 . . ?
P8 C151 Fe5 130.3(15) . . ?
C150 C151 Fe5 71.1(10) . . ?
C150 C151 P8 126.0(14) . . ?
C150 C151 C152 108.0 . . ?
C152 C151 Fe5 68.9(10) . . ?
C152 C151 P8 125.7(13) . . ?
Fe5 C152 H152 124.8 . . ?
C151 C152 Fe5 70.4(10) . . ?
C151 C152 H152 126.0 . . ?
C153 C152 Fe5 70.4(10) . . ?
C153 C152 C151 108.0 . . ?
C153 C152 H152 126.0 . . ?
Fe5 C153 H153 125.6 . . ?
C152 C153 Fe5 68.9(10) . . ?
C152 C153 H153 126.0 . . ?
C152 C153 C154 108.0 . . ?
C154 C153 Fe5 71.1(10) . . ?
C154 C153 H153 126.0 . . ?
Fe5 C154 H154 126.8 . . ?
C150 C154 Fe5 70.0(10) . . ?
C150 C154 C153 108.0 . . ?
C150 C154 H154 126.0 . . ?
C153 C154 Fe5 68.8(9) . . ?
C153 C154 H154 126.0 . . ?
P3 C155 Fe3 130.3(13) . . ?
C156 C155 Fe3 71.1(9) . . ?
C156 C155 P3 121.7(14) . . ?
C159 C155 Fe3 69.4(9) . . ?
C159 C155 P3 130.0(14) . . ?
C159 C155 C156 108.0 . . ?
Fe3 C156 H156 126.1 . . ?
C155 C156 Fe3 69.1(9) . . ?
C155 C156 H156 126.0 . . ?
C157 C156 Fe3 70.4(9) . . ?
C157 C156 C155 108.0 . . ?
C157 C156 H156 126.0 . . ?
Fe3 C157 H157 126.2 . . ?
C156 C157 Fe3 70.1(9) . . ?
C156 C157 H157 126.0 . . ?
C156 C157 C158 108.0 . . ?
C158 C157 Fe3 69.2(9) . . ?
C158 C157 H157 126.0 . . ?
Fe3 C158 H158 125.3 . . ?
C157 C158 Fe3 71.0(9) . . ?
C157 C158 H158 126.0 . . ?
C157 C158 C159 108.0 . . ?
C159 C158 Fe3 69.2(9) . . ?
C159 C158 H158 126.0 . . ?
Fe3 C159 H159 124.6 . . ?
C155 C159 Fe3 70.4(9) . . ?
C155 C159 C158 108.0 . . ?
C155 C159 H159 126.0 . . ?
C158 C159 Fe3 70.6(9) . . ?
C158 C159 H159 126.0 . . ?
P2 C160 Fe2 127.6(12) . . ?
C161 C160 Fe2 67.9(8) . . ?
C161 C160 P2 128.9(11) . . ?
C164 C160 Fe2 70.8(8) . . ?
C164 C160 P2 123.1(11) . . ?
C164 C160 C161 108.0 . . ?
Fe2 C161 H161 125.1 . . ?
C160 C161 Fe2 71.3(9) . . ?
C160 C161 H161 126.0 . . ?
C162 C161 Fe2 69.2(9) . . ?
C162 C161 C160 108.0 . . ?
C162 C161 H161 126.0 . . ?
Fe2 C162 H162 126.0 . . ?
C161 C162 Fe2 69.5(9) . . ?
C161 C162 H162 126.0 . . ?
C163 C162 Fe2 71.2(8) . . ?
C163 C162 C161 108.0 . . ?
C163 C162 H162 126.0 . . ?
Fe2 C163 H163 126.0 . . ?
C162 C163 Fe2 67.9(8) . . ?
C162 C163 H163 126.0 . . ?
C162 C163 C164 108.0 . . ?
C164 C163 Fe2 71.0(8) . . ?
C164 C163 H163 126.0 . . ?
Fe2 C164 H164 127.7 . . ?
C160 C164 Fe2 69.0(8) . . ?
C160 C164 H164 126.0 . . ?
C163 C164 Fe2 68.8(8) . . ?
C163 C164 C160 108.0 . . ?
C163 C164 H164 126.0 . . ?
C49 C165 Ag13 120.1(15) . . ?
C283 C165 Ag13 61.8(17) . . ?
C283 C165 C49 177(3) . . ?
C167 C166 H166 120.0 . . ?
C167 C166 C171 120.0 . . ?
C171 C166 H166 120.0 . . ?
C166 C167 H167 120.0 . . ?
C168 C167 C166 120.0 . . ?
C168 C167 H167 120.0 . . ?
F5 C168 C167 122.9(18) . . ?
F5 C168 C169 117.1(18) . . ?
C169 C168 C167 120.0 . . ?
C168 C169 H169 120.0 . . ?
C168 C169 C170 120.0 . . ?
C170 C169 H169 120.0 . . ?
C169 C170 C213 118.6(19) . . ?
C171 C170 C169 120.0 . . ?
C171 C170 C213 121.1(19) . . ?
C166 C171 H171 120.0 . . ?
C170 C171 C166 120.0 . . ?
C170 C171 H171 120.0 . . ?
Ag23 C172 Ag20 109.7(14) . . ?
Cu4 C172 Ag20 81.0(10) . . ?
Cu4 C172 Ag23 78.9(14) . . ?
C276 C172 Ag20 93(2) . . ?
C276 C172 Ag23 121(3) . . ?
C276 C172 Cu4 160(3) . . ?
C174 C173 H173 120.0 . . ?
C174 C173 C178 120.0 . . ?
C178 C173 H173 120.0 . . ?
C173 C174 H174 120.0 . . ?
C173 C174 C175 120.0 . . ?
C175 C174 H174 120.0 . . ?
C174 C175 H175 120.0 . . ?
C176 C175 C174 120.0 . . ?
C176 C175 H175 120.0 . . ?
C175 C176 H176 120.0 . . ?
C175 C176 C177 120.0 . . ?
C177 C176 H176 120.0 . . ?
C176 C177 H177 120.0 . . ?
C178 C177 C176 120.0 . . ?
C178 C177 H177 120.0 . . ?
C173 C178 P6 122.3(14) . . ?
C177 C178 P6 117.3(14) . . ?
C177 C178 C173 120.0 . . ?
C3 C179 Ag10 119.3(19) . . ?
C281 C179 Ag10 63(2) . . ?
C281 C179 C3 160(3) . . ?
Ag3 C180 Ag14 87.1(8) . . ?
Ag24 C180 Ag3 105.5(12) . . ?
Ag24 C180 Ag14 139.9(16) . . ?
Cu3 C180 Ag3 79.2(9) . . ?
Cu3 C180 Ag14 68.4(8) . . ?
Cu3 C180 Ag24 76.6(10) . . ?
C213 C180 Ag3 90(3) . . ?
C213 C180 Ag14 97(2) . . ?
C213 C180 Ag24 121(2) . . ?
C213 C180 Cu3 162(3) . . ?
C213 C180 Ag1B 162(3) . . ?
Ag1B C180 Ag3 79.2(9) . . ?
Ag1B C180 Ag14 68.4(8) . . ?
Ag1B C180 Ag24 76.6(10) . . ?
C182 C181 H181 120.0 . . ?
C182 C181 C186 120.0 . . ?
C186 C181 H181 120.0 . . ?
C181 C182 H182 120.0 . . ?
C181 C182 C183 120.0 . . ?
C183 C182 H182 120.0 . . ?
C182 C183 H183 120.0 . . ?
C182 C183 C184 120.0 . . ?
C184 C183 H183 120.0 . . ?
F17 C184 C183 118(3) . . ?
F17 C184 C185 121(3) . . ?
C185 C184 C183 120.0 . . ?
C184 C185 H185 120.0 . . ?
C184 C185 C186 120.0 . . ?
C186 C185 H185 120.0 . . ?
C181 C186 C280 122(2) . . ?
C185 C186 C181 120.0 . . ?
C185 C186 C280 118(2) . . ?
Ag4 C187 Ag11 85.3(9) . . ?
Ag14 C187 Ag4 107.6(12) . . ?
Ag14 C187 Ag11 148.5(13) . . ?
Cu3 C187 Ag4 81.2(11) . . ?
Cu3 C187 Ag11 71.6(9) . . ?
Cu3 C187 Ag14 82.0(10) . . ?
C275 C187 Ag4 86(2) . . ?
C275 C187 Ag11 95.1(18) . . ?
C275 C187 Ag14 114(2) . . ?
C275 C187 Cu3 162(3) . . ?
C275 C187 Ag1B 162(3) . . ?
Ag1B C187 Ag4 81.2(11) . . ?
Ag1B C187 Ag11 71.6(9) . . ?
Ag1B C187 Ag14 82.0(10) . . ?
P6 C188 Fe6 128.5(13) . . ?
C189 C188 Fe6 69.0(9) . . ?
C189 C188 P6 120.8(13) . . ?
C192 C188 Fe6 68.6(9) . . ?
C192 C188 P6 131.2(13) . . ?
C192 C188 C189 108.0 . . ?
Fe6 C189 H189 127.0 . . ?
C188 C189 Fe6 70.9(9) . . ?
C188 C189 H189 126.0 . . ?
C190 C189 Fe6 67.6(9) . . ?
C190 C189 C188 108.0 . . ?
C190 C189 H189 126.0 . . ?
Fe6 C190 H190 125.1 . . ?
C189 C190 Fe6 71.5(10) . . ?
C189 C190 H190 126.0 . . ?
C189 C190 C191 108.0 . . ?
C191 C190 Fe6 69.1(9) . . ?
C191 C190 H190 126.0 . . ?
Fe6 C191 H191 126.0 . . ?
C190 C191 Fe6 69.4(9) . . ?
C190 C191 H191 126.0 . . ?
C192 C191 Fe6 71.3(10) . . ?
C192 C191 C190 108.0 . . ?
C192 C191 H191 126.0 . . ?
Fe6 C192 H192 126.7 . . ?
C188 C192 Fe6 71.2(10) . . ?
C188 C192 H192 126.0 . . ?
C191 C192 Fe6 67.7(9) . . ?
C191 C192 C188 108.0 . . ?
C191 C192 H192 126.0 . . ?
C194 C193 C198 120.0 . . ?
C194 C193 C278 117.7(14) . . ?
C198 C193 C278 121.8(14) . . ?
C193 C194 H194 120.0 . . ?
C195 C194 C193 120.0 . . ?
C195 C194 H194 120.0 . . ?
F2 C195 C194 119.3(13) . . ?
F2 C195 C196 120.7(13) . . ?
C194 C195 C196 120.0 . . ?
C195 C196 H196 120.0 . . ?
C195 C196 C197 120.0 . . ?
C197 C196 H196 120.0 . . ?
C196 C197 H197 120.0 . . ?
C196 C197 C198 120.0 . . ?
C198 C197 H197 120.0 . . ?
C193 C198 H198 120.0 . . ?
C197 C198 C193 120.0 . . ?
C197 C198 H198 120.0 . . ?
Ag17 C199 Ag8 106.0(10) . . ?
Cu2 C199 Ag8 77.0(9) . . ?
Cu2 C199 Ag17 78.8(11) . . ?
C131 C199 Ag8 87.8(18) . . ?
C131 C199 Ag17 126(2) . . ?
C131 C199 Cu2 154(3) . . ?
Ag12 C200 Ag2 88.0(9) . . ?
Ag15 C200 Ag2 141.1(12) . . ?
Ag15 C200 Ag12 105.0(9) . . ?
Cu1 C200 Ag2 70.0(7) . . ?
Cu1 C200 Ag12 80.5(8) . . ?
Cu1 C200 Ag15 76.2(9) . . ?
C142 C200 Ag2 95.1(19) . . ?
C142 C200 Ag12 92.6(18) . . ?
C142 C200 Ag15 120(2) . . ?
C142 C200 Cu1 164(2) . . ?
C142 C200 Ag1A 164(2) . . ?
Ag1A C200 Ag2 70.0(7) . . ?
Ag1A C200 Ag12 80.5(8) . . ?
Ag1A C200 Ag15 76.2(9) . . ?
P10 C201 Fe4 131.8(14) . . ?
C202 C201 Fe4 71.0(10) . . ?
C202 C201 P10 123.1(14) . . ?
C202 C201 C205 108.0 . . ?
C205 C201 Fe4 69.1(10) . . ?
C205 C201 P10 128.4(14) . . ?
Fe4 C202 H202 126.7 . . ?
C201 C202 Fe4 68.7(10) . . ?
C201 C202 H202 126.0 . . ?
C201 C202 C203 108.0 . . ?
C203 C202 Fe4 70.2(10) . . ?
C203 C202 H202 126.0 . . ?
Fe4 C203 H203 126.9 . . ?
C202 C203 Fe4 69.8(9) . . ?
C202 C203 H203 126.0 . . ?
C204 C203 Fe4 68.8(10) . . ?
C204 C203 C202 108.0 . . ?
C204 C203 H203 126.0 . . ?
Fe4 C204 H204 125.8 . . ?
C203 C204 Fe4 71.0(10) . . ?
C203 C204 H204 126.0 . . ?
C203 C204 C205 108.0 . . ?
C205 C204 Fe4 68.8(10) . . ?
C205 C204 H204 126.0 . . ?
Fe4 C205 H205 124.9 . . ?
C201 C205 Fe4 70.2(10) . . ?
C201 C205 C204 108.0 . . ?
C201 C205 H205 126.0 . . ?
C204 C205 Fe4 70.5(10) . . ?
C204 C205 H205 126.0 . . ?
Ag2 C206 Ag7 106.0(11) . . ?
Ag2 C206 Ag19 144.7(8) . . ?
Ag7 C206 Ag19 89.6(9) . . ?
Cu1 C206 Ag2 78.9(7) . . ?
Cu1 C206 Ag7 81.1(8) . . ?
Cu1 C206 Ag19 72.4(8) . . ?
C82 C206 Ag2 116(2) . . ?
C82 C206 Ag7 88.1(17) . . ?
C82 C206 Ag19 96(2) . . ?
C82 C206 Cu1 164(2) . . ?
C82 C206 Ag1A 164(2) . . ?
Ag1A C206 Ag2 78.9(7) . . ?
Ag1A C206 Ag7 81.1(8) . . ?
Ag1A C206 Ag19 72.4(8) . . ?
C231 C207 Ag9 127.0(18) . . ?
C282 C207 Ag9 66(2) . . ?
C282 C207 C231 167(3) . . ?
Fe2 C208 H208 123.6 . . ?
C209 C208 Fe2 70.7(9) . . ?
C209 C208 H208 126.0 . . ?
C212 C208 Fe2 71.3(9) . . ?
C212 C208 H208 126.0 . . ?
C212 C208 C209 108.0 . . ?
Fe2 C209 H209 126.0 . . ?
C208 C209 Fe2 66.9(9) . . ?
C208 C209 H209 126.0 . . ?
C208 C209 C210 108.0 . . ?
C210 C209 Fe2 73.1(9) . . ?
C210 C209 H209 126.0 . . ?
Fe2 C210 H210 129.0 . . ?
C209 C210 Fe2 66.2(9) . . ?
C209 C210 H210 126.0 . . ?
C209 C210 C211 108.0 . . ?
C211 C210 Fe2 70.4(9) . . ?
C211 C210 H210 126.0 . . ?
P5 C211 Fe2 131.1(14) . . ?
C210 C211 Fe2 69.8(9) . . ?
C210 C211 P5 129.0(13) . . ?
C212 C211 Fe2 66.5(9) . . ?
C212 C211 P5 122.9(13) . . ?
C212 C211 C210 108.0 . . ?
Fe2 C212 H212 126.0 . . ?
C208 C212 Fe2 66.5(9) . . ?
C208 C212 H212 126.0 . . ?
C211 C212 Fe2 73.0(9) . . ?
C211 C212 C208 108.0 . . ?
C211 C212 H212 126.0 . . ?
C170 C213 Ag3 121(2) . . ?
C180 C213 Ag3 65(2) . . ?
C180 C213 C170 171(4) . . ?
C215 C214 P6 116.4(10) . . ?
C215 C214 C219 120.0 . . ?
C219 C214 P6 123.1(9) . . ?
C214 C215 H215 120.0 . . ?
C216 C215 C214 120.0 . . ?
C216 C215 H215 120.0 . . ?
C215 C216 H216 120.0 . . ?
C215 C216 C217 120.0 . . ?
C217 C216 H216 120.0 . . ?
C216 C217 H217 120.0 . . ?
C218 C217 C216 120.0 . . ?
C218 C217 H217 120.0 . . ?
C217 C218 H218 120.0 . . ?
C219 C218 C217 120.0 . . ?
C219 C218 H218 120.0 . . ?
C214 C219 H219 120.0 . . ?
C218 C219 C214 120.0 . . ?
C218 C219 H219 120.0 . . ?
C221 C220 H220 120.0 . . ?
C221 C220 C225 120.0 . . ?
C225 C220 H220 120.0 . . ?
C220 C221 H221 120.0 . . ?
C222 C221 C220 120.0 . . ?
C222 C221 H221 120.0 . . ?
C221 C222 H222 120.0 . . ?
C221 C222 C223 120.0 . . ?
C223 C222 H222 120.0 . . ?
C222 C223 H223 120.0 . . ?
C224 C223 C222 120.0 . . ?
C224 C223 H223 120.0 . . ?
C223 C224 H224 120.0 . . ?
C223 C224 C225 120.0 . . ?
C225 C224 H224 120.0 . . ?
C220 C225 P12 116.2(19) . . ?
C224 C225 P12 123.3(19) . . ?
C224 C225 C220 120.0 . . ?
C227 C226 H226 120.0 . . ?
C227 C226 C231 120.0 . . ?
C231 C226 H226 120.0 . . ?
C226 C227 F3 121.8(13) . . ?
C226 C227 C228 120.0 . . ?
C228 C227 F3 118.2(13) . . ?
C227 C228 H228 120.0 . . ?
C229 C228 C227 120.0 . . ?
C229 C228 H228 120.0 . . ?
C228 C229 H229 120.0 . . ?
C230 C229 C228 120.0 . . ?
C230 C229 H229 120.0 . . ?
C229 C230 H230 120.0 . . ?
C229 C230 C231 120.0 . . ?
C231 C230 H230 120.0 . . ?
C226 C231 C207 116.6(16) . . ?
C230 C231 C207 123.3(16) . . ?
C230 C231 C226 120.0 . . ?
C233 C232 H232 120.0 . . ?
C233 C232 C237 120.0 . . ?
C237 C232 H232 120.0 . . ?
F9 C233 C232 120.3(16) . . ?
F9 C233 C234 119.7(17) . . ?
C234 C233 C232 120.0 . . ?
C233 C234 H234 120.0 . . ?
C233 C234 C235 120.0 . . ?
C235 C234 H234 120.0 . . ?
C234 C235 H235 120.0 . . ?
C236 C235 C234 120.0 . . ?
C236 C235 H235 120.0 . . ?
C235 C236 H236 120.0 . . ?
C235 C236 C237 120.0 . . ?
C237 C236 H236 120.0 . . ?
C232 C237 C131 117.3(15) . . ?
C236 C237 C131 122.7(15) . . ?
C236 C237 C232 120.0 . . ?
C239 C238 P5 117.5(11) . . ?
C239 C238 C243 120.0 . . ?
C243 C238 P5 122.5(11) . . ?
C238 C239 H239 120.0 . . ?
C238 C239 C240 120.0 . . ?
C240 C239 H239 120.0 . . ?
C239 C240 H240 120.0 . . ?
C241 C240 C239 120.0 . . ?
C241 C240 H240 120.0 . . ?
C240 C241 H241 120.0 . . ?
C240 C241 C242 120.0 . . ?
C242 C241 H241 120.0 . . ?
C241 C242 H242 120.0 . . ?
C243 C242 C241 120.0 . . ?
C243 C242 H242 120.0 . . ?
C238 C243 H243 120.0 . . ?
C242 C243 C238 120.0 . . ?
C242 C243 H243 120.0 . . ?
C245 C244 P9 117.1(13) . . ?
C245 C244 C249 120.0 . . ?
C249 C244 P9 122.8(12) . . ?
C244 C245 H245 120.0 . . ?
C246 C245 C244 120.0 . . ?
C246 C245 H245 120.0 . . ?
C245 C246 H246 120.0 . . ?
C247 C246 C245 120.0 . . ?
C247 C246 H246 120.0 . . ?
C246 C247 H247 120.0 . . ?
C246 C247 C248 120.0 . . ?
C248 C247 H247 120.0 . . ?
C247 C248 H248 120.0 . . ?
C249 C248 C247 120.0 . . ?
C249 C248 H248 120.0 . . ?
C244 C249 H249 120.0 . . ?
C248 C249 C244 120.0 . . ?
C248 C249 H249 120.0 . . ?
C251 C250 C255 120.0 . . ?
C251 C250 C275 112.8(19) . . ?
C255 C250 C275 127.1(19) . . ?
C250 C251 H251 120.0 . . ?
C252 C251 C250 120.0 . . ?
C252 C251 H251 120.0 . . ?
F11 C252 C251 121.6(18) . . ?
F11 C252 C253 118.3(18) . . ?
C251 C252 C253 120.0 . . ?
C252 C253 H253 120.0 . . ?
C254 C253 C252 120.0 . . ?
C254 C253 H253 120.0 . . ?
C253 C254 H254 120.0 . . ?
C253 C254 C255 120.0 . . ?
C255 C254 H254 120.0 . . ?
C250 C255 H255 120.0 . . ?
C254 C255 C250 120.0 . . ?
C254 C255 H255 120.0 . . ?
C257 C256 H256 120.0 . . ?
C257 C256 C261 120.0 . . ?
C261 C256 H256 120.0 . . ?
F18 C257 C256 127(2) . . ?
F18 C257 C258 113(2) . . ?
C256 C257 C258 120.0 . . ?
C257 C258 H258 120.0 . . ?
C257 C258 C259 120.0 . . ?
C259 C258 H258 120.0 . . ?
C258 C259 H259 120.0 . . ?
C260 C259 C258 120.0 . . ?
C260 C259 H259 120.0 . . ?
C259 C260 H260 120.0 . . ?
C261 C260 C259 120.0 . . ?
C261 C260 H260 120.0 . . ?
C256 C261 C277 113(2) . . ?
C260 C261 C256 120.0 . . ?
C260 C261 C277 127(2) . . ?
C263 C262 H262 120.0 . . ?
C263 C262 C267 120.0 . . ?
C267 C262 H262 120.0 . . ?
C262 C263 P2 116.4(11) . . ?
C262 C263 C264 120.0 . . ?
C264 C263 P2 123.5(11) . . ?
C263 C264 H264 120.0 . . ?
C265 C264 C263 120.0 . . ?
C265 C264 H264 120.0 . . ?
C264 C265 H265 120.0 . . ?
C264 C265 C266 120.0 . . ?
C266 C265 H265 120.0 . . ?
C265 C266 H266 120.0 . . ?
C267 C266 C265 120.0 . . ?
C267 C266 H266 120.0 . . ?
C262 C267 H267 120.0 . . ?
C266 C267 C262 120.0 . . ?
C266 C267 H267 120.0 . . ?
Ag22 C268 Ag23 88.2(11) . . ?
Ag25 C268 Ag22 104.3(14) . . ?
Ag25 C268 Ag23 143.8(17) . . ?
Cu4 C268 Ag22 78.9(12) . . ?
Cu4 C268 Ag23 71.0(11) . . ?
Cu4 C268 Ag25 78.2(11) . . ?
C280 C268 Ag22 90(3) . . ?
C280 C268 Ag23 96(3) . . ?
C280 C268 Ag25 117(3) . . ?
C280 C268 Cu4 163(3) . . ?
C270 C269 H269 120.0 . . ?
C270 C269 C274 120.0 . . ?
C274 C269 H269 120.0 . . ?
C269 C270 P11 122.1(17) . . ?
C271 C270 P11 117.7(17) . . ?
C271 C270 C269 120.0 . . ?
C270 C271 H271 120.0 . . ?
C270 C271 C272 120.0 . . ?
C272 C271 H271 120.0 . . ?
C271 C272 H272 120.0 . . ?
C273 C272 C271 120.0 . . ?
C273 C272 H272 120.0 . . ?
C272 C273 H273 120.0 . . ?
C272 C273 C274 120.0 . . ?
C274 C273 H273 120.0 . . ?
C269 C274 H274 120.0 . . ?
C273 C274 C269 120.0 . . ?
C273 C274 H274 120.0 . . ?
C187 C275 Ag4 66(2) . . ?
C187 C275 C250 173(3) . . ?
C250 C275 Ag4 116.4(19) . . ?
C120 C276 Ag20 120(2) . . ?
C172 C276 Ag20 60.8(19) . . ?
C172 C276 C120 176(3) . . ?
C279 C277 C261 168(3) . . ?
C149 C278 Ag18 66.4(14) . . ?
C149 C278 C193 166(2) . . ?
C193 C278 Ag18 128.0(15) . . ?
Ag5 C279 Ag24 88.0(9) . . ?
Ag11 C279 Ag5 104.5(11) . . ?
Ag11 C279 Ag24 147.0(14) . . ?
Cu3 C279 Ag5 81.9(11) . . ?
Cu3 C279 Ag11 79.0(10) . . ?
Cu3 C279 Ag24 72.6(8) . . ?
C277 C279 Ag5 91(3) . . ?
C277 C279 Ag11 107(2) . . ?
C277 C279 Ag24 103(2) . . ?
C277 C279 Cu3 172(3) . . ?
C277 C279 Ag1B 172(3) . . ?
Ag1B C279 Ag5 81.9(11) . . ?
Ag1B C279 Ag11 79.0(10) . . ?
Ag1B C279 Ag24 72.6(8) . . ?
C186 C280 Ag22 124(2) . . ?
C268 C280 Ag22 64(3) . . ?
C268 C280 C186 172(4) . . ?
Ag10 C281 Ag15 90.3(10) . . ?
Ag10 C281 Ag19 107.4(11) . . ?
Ag19 C281 Ag15 145.3(13) . . ?
Cu1 C281 Ag10 83.8(10) . . ?
Cu1 C281 Ag15 74.2(9) . . ?
Cu1 C281 Ag19 78.3(10) . . ?
C179 C281 Ag10 91(2) . . ?
C179 C281 Ag15 106(2) . . ?
C179 C281 Ag19 103(2) . . ?
C179 C281 Cu1 175(3) . . ?
C179 C281 Ag1A 175(3) . . ?
Ag1A C281 Ag10 83.8(10) . . ?
Ag1A C281 Ag15 74.2(9) . . ?
Ag1A C281 Ag19 78.3(10) . . ?
Ag6 C282 Ag9 104.3(12) . . ?
Ag6 C282 Ag25 146.9(15) . . ?
Ag9 C282 Ag25 87.9(11) . . ?
Cu4 C282 Ag6 79.4(10) . . ?
Cu4 C282 Ag9 81.1(11) . . ?
Cu4 C282 Ag25 72.0(12) . . ?
C207 C282 Ag6 115(3) . . ?
C207 C282 Ag9 87(2) . . ?
C207 C282 Ag25 96(3) . . ?
C207 C282 Cu4 164(3) . . ?
Ag13 C283 Ag17 90.0(10) . . ?
Ag21 C283 Ag13 109.1(11) . . ?
Ag21 C283 Ag17 142.2(14) . . ?
Cu2 C283 Ag13 83.8(10) . . ?
Cu2 C283 Ag17 71.4(9) . . ?
Cu2 C283 Ag21 78.4(10) . . ?
C165 C283 Ag13 92(2) . . ?
C165 C283 Ag17 91(2) . . ?
C165 C283 Ag21 120(2) . . ?
C165 C283 Cu2 162(3) . . ?
P11 C284 Fe4 131.6(16) . . ?
C285 C284 Fe4 69.3(9) . . ?
C285 C284 P11 128.2(14) . . ?
C285 C284 C288 108.0 . . ?
C288 C284 Fe4 67.4(10) . . ?
C288 C284 P11 123.7(14) . . ?
Fe4 C285 H285 128.2 . . ?
C284 C285 Fe4 70.6(9) . . ?
C284 C285 H285 126.0 . . ?
C284 C285 C286 108.0 . . ?
C286 C285 Fe4 66.7(10) . . ?
C286 C285 H285 126.0 . . ?
Fe4 C286 H286 125.4 . . ?
C285 C286 Fe4 72.3(10) . . ?
C285 C286 H286 126.0 . . ?
C287 C286 Fe4 67.8(10) . . ?
C287 C286 C285 108.0 . . ?
C287 C286 H286 126.0 . . ?
Fe4 C287 H287 124.3 . . ?
C286 C287 Fe4 70.0(10) . . ?
C286 C287 H287 126.0 . . ?
C286 C287 C288 108.0 . . ?
C288 C287 Fe4 71.3(10) . . ?
C288 C287 H287 126.0 . . ?
Fe4 C288 H288 126.0 . . ?
C284 C288 Fe4 72.1(10) . . ?
C284 C288 C287 108.0 . . ?
C284 C288 H288 126.0 . . ?
C287 C288 Fe4 66.9(10) . . ?
C287 C288 H288 126.0 . . ?
C290 C289 P10 124.0(17) . . ?
C290 C289 C294 120.0 . . ?
C294 C289 P10 115.9(17) . . ?
C289 C290 H290 120.0 . . ?
C291 C290 C289 120.0 . . ?
C291 C290 H290 120.0 . . ?
C290 C291 H291 120.0 . . ?
C290 C291 C292 120.0 . . ?
C292 C291 H291 120.0 . . ?
C291 C292 H292 120.0 . . ?
C291 C292 C293 120.0 . . ?
C293 C292 H292 120.0 . . ?
C292 C293 H293 120.0 . . ?
C292 C293 C294 120.0 . . ?
C294 C293 H293 120.0 . . ?
C289 C294 H294 120.0 . . ?
C293 C294 C289 120.0 . . ?
C293 C294 H294 120.0 . . ?
C296 C295 P4 119.8(14) . . ?
C296 C295 C300 120.0 . . ?
C300 C295 P4 118.9(14) . . ?
C295 C296 H296 120.0 . . ?
C297 C296 C295 120.0 . . ?
C297 C296 H296 120.0 . . ?
C296 C297 H297 120.0 . . ?
C296 C297 C298 120.0 . . ?
C298 C297 H297 120.0 . . ?
C297 C298 H298 120.0 . . ?
C297 C298 C299 120.0 . . ?
C299 C298 H298 120.0 . . ?
C298 C299 H299 120.0 . . ?
C300 C299 C298 120.0 . . ?
C300 C299 H299 120.0 . . ?
C295 C300 H300 120.0 . . ?
C299 C300 C295 120.0 . . ?
C299 C300 H300 120.0 . . ?
Ag2 Ag1A Ag7 83.49(13) . . ?
Ag2 Ag1A Ag10 140.04(17) . . ?
Ag2 Ag1A Ag12 76.22(12) . . ?
Ag2 Ag1A Ag19 116.47(14) . . ?
Ag7 Ag1A Ag10 67.60(10) . . ?
Ag12 Ag1A Ag7 67.46(11) . . ?
Ag12 Ag1A Ag10 67.65(11) . . ?
Ag15 Ag1A Ag2 117.59(15) . . ?
Ag15 Ag1A Ag7 138.88(16) . . ?
Ag15 Ag1A Ag10 75.11(11) . . ?
Ag15 Ag1A Ag12 83.04(12) . . ?
Ag15 Ag1A Ag19 116.17(16) . . ?
Ag19 Ag1A Ag7 77.53(11) . . ?
Ag19 Ag1A Ag10 84.54(12) . . ?
Ag19 Ag1A Ag12 141.34(15) . . ?
C200 Ag1A Ag2 64.4(7) . . ?
C200 Ag1A Ag7 117.2(7) . . ?
C200 Ag1A Ag10 104.3(6) . . ?
C200 Ag1A Ag12 53.8(6) . . ?
C200 Ag1A Ag15 56.1(8) . . ?
C200 Ag1A Ag19 164.7(7) . . ?
C206 Ag1A Ag2 55.2(8) . . ?
C206 Ag1A Ag7 55.2(7) . . ?
C206 Ag1A Ag10 118.6(7) . . ?
C206 Ag1A Ag12 105.3(8) . . ?
C206 Ag1A Ag15 165.7(7) . . ?
C206 Ag1A Ag19 64.4(8) . . ?
C206 Ag1A C200 119.5(11) . . ?
C281 Ag1A Ag2 166.5(8) . . ?
C281 Ag1A Ag7 105.7(8) . . ?
C281 Ag1A Ag10 53.4(8) . . ?
C281 Ag1A Ag12 116.2(8) . . ?
C281 Ag1A Ag15 61.8(8) . . ?
C281 Ag1A Ag19 57.7(8) . . ?
C281 Ag1A C200 117.7(11) . . ?
C281 Ag1A C206 121.8(12) . . ?
Ag4 Ag1B Ag3 66.32(11) . . ?
Ag5 Ag1B Ag3 66.13(11) . . ?
Ag5 Ag1B Ag4 66.66(11) . . ?
Ag11 Ag1B Ag3 138.01(17) . . ?
Ag11 Ag1B Ag4 75.76(11) . . ?
Ag11 Ag1B Ag5 83.11(12) . . ?
Ag11 Ag1B Ag14 117.23(15) . . ?
Ag14 Ag1B Ag3 77.25(11) . . ?
Ag14 Ag1B Ag4 84.44(12) . . ?
Ag14 Ag1B Ag5 139.89(17) . . ?
Ag24 Ag1B Ag3 83.16(12) . . ?
Ag24 Ag1B Ag4 138.52(18) . . ?
Ag24 Ag1B Ag5 75.76(12) . . ?
Ag24 Ag1B Ag11 117.36(15) . . ?
Ag24 Ag1B Ag14 116.60(15) . . ?
C180 Ag1B Ag3 55.3(10) . . ?
C180 Ag1B Ag4 118.2(9) . . ?
C180 Ag1B Ag5 103.3(10) . . ?
C180 Ag1B Ag11 166.0(9) . . ?
C180 Ag1B Ag14 65.6(8) . . ?
C180 Ag1B Ag24 53.9(8) . . ?
C187 Ag1B Ag3 105.0(9) . . ?
C187 Ag1B Ag4 57.4(9) . . ?
C187 Ag1B Ag5 120.6(9) . . ?
C187 Ag1B Ag11 66.0(8) . . ?
C187 Ag1B Ag14 53.4(8) . . ?
C187 Ag1B Ag24 163.5(9) . . ?
C187 Ag1B C180 118.9(11) . . ?
C187 Ag1B C279 122.0(11) . . ?
C279 Ag1B Ag3 117.6(9) . . ?
C279 Ag1B Ag4 105.7(9) . . ?
C279 Ag1B Ag5 55.7(10) . . ?
C279 Ag1B Ag11 55.9(8) . . ?
C279 Ag1B Ag14 164.3(10) . . ?
C279 Ag1B Ag24 63.5(7) . . ?
C279 Ag1B C180 117.4(11) . . ?

loop_
_geom_bond_atom_site_label_1
_geom_bond_atom_site_label_2
_geom_bond_distance
_geom_bond_site_symmetry_2
_geom_bond_publ_flag
Sb1 F6 1.84(3) . ?
Sb1 F10 1.81(3) . ?
Sb1 F12 1.76(3) . ?
Sb1 F13 1.88(3) . ?
Sb1 F14 1.90(3) . ?
Sb1 F16 1.97(3) . ?
Sb2 F19 1.890(16) . ?
Sb2 F20 1.890(16) . ?
Sb2 F21 1.891(16) . ?
Sb2 F22 1.893(16) . ?
Sb2 F23 1.879(16) . ?
Sb2 F24 1.879(16) . ?
Ag1 Ag3 2.938(3) . ?
Ag1 Ag4 2.963(3) . ?
Ag1 Ag5 2.944(3) . ?
Ag1 Ag7 2.962(3) . ?
Ag1 Ag8 2.958(3) . ?
Ag1 Ag9 2.954(3) . ?
Ag1 Ag10 2.971(3) . ?
Ag1 Ag12 2.951(3) . ?
Ag1 Ag13 2.958(3) . ?
Ag1 Ag18 2.952(3) . ?
Ag1 Ag20 2.953(3) . ?
Ag1 Ag22 2.959(3) . ?
Ag2 Cu1 2.736(5) . ?
Ag2 Cl15 2.638(6) . ?
Ag2 P1 2.371(7) . ?
Ag2 C200 2.62(2) . ?
Ag2 C206 2.29(3) . ?
Ag2 Ag1A 2.736(5) . ?
Ag3 Ag4 3.192(3) . ?
Ag3 Ag5 3.180(3) . ?
Ag3 Ag8 2.830(3) . ?
Ag3 Ag9 2.847(3) . ?
Ag3 Cu3 2.925(5) . ?
Ag3 Cl13 2.735(7) . ?
Ag3 C180 2.45(3) . ?
Ag3 C213 2.70(3) . ?
Ag3 Ag1B 2.925(5) . ?
Ag4 Ag5 3.195(3) . ?
Ag4 Ag7 2.866(3) . ?
Ag4 Ag20 2.850(3) . ?
Ag4 Cu3 2.911(5) . ?
Ag4 Cl15 2.774(6) . ?
Ag4 C187 2.48(3) . ?
Ag4 C275 2.70(3) . ?
Ag4 Ag1B 2.911(5) . ?
Ag5 Ag12 2.851(3) . ?
Ag5 Ag18 2.854(3) . ?
Ag5 Cu3 2.904(5) . ?
Ag5 Cl14 2.733(7) . ?
Ag5 C279 2.42(3) . ?
Ag5 Ag1B 2.904(5) . ?
Ag6 Cu4 2.753(5) . ?
Ag6 Cl13 2.605(7) . ?
Ag6 P2 2.386(7) . ?
Ag6 C282 2.28(3) . ?
Ag7 Ag10 3.204(3) . ?
Ag7 Ag12 3.183(3) . ?
Ag7 Ag20 2.847(3) . ?
Ag7 Cu1 2.867(4) . ?
Ag7 Cl1 2.754(7) . ?
Ag7 C82 2.63(2) . ?
Ag7 C206 2.38(2) . ?
Ag7 Ag1A 2.867(4) . ?
Ag8 Ag9 2.843(3) . ?
Ag8 Ag13 3.184(3) . ?
Ag8 Ag18 3.212(3) . ?
Ag8 Cu2 2.863(5) . ?
Ag8 Cl14 2.775(7) . ?
Ag8 C199 2.48(2) . ?
Ag9 Ag20 3.193(3) . ?
Ag9 Ag22 3.182(3) . ?
Ag9 Cu4 2.873(4) . ?
Ag9 Cl12 2.757(7) . ?
Ag9 C207 2.60(3) . ?
Ag9 C282 2.38(3) . ?
Ag10 Ag12 3.206(3) . ?
Ag10 Ag13 2.855(3) . ?
Ag10 Ag22 2.846(3) . ?
Ag10 Cu1 2.893(4) . ?
Ag10 Cl16 2.729(7) . ?
Ag10 C179 2.62(3) . ?
Ag10 C281 2.34(3) . ?
Ag10 Ag1A 2.893(4) . ?
Ag11 Cu3 2.741(4) . ?
Ag11 Cl15 2.603(7) . ?
Ag11 P4 2.413(9) . ?
Ag11 C187 2.64(3) . ?
Ag11 C279 2.31(3) . ?
Ag11 Ag1B 2.741(4) . ?
Ag12 Ag18 2.853(3) . ?
Ag12 Cu1 2.866(5) . ?
Ag12 Cl15 2.760(7) . ?
Ag12 C142 2.68(2) . ?
Ag12 C200 2.34(2) . ?
Ag12 Ag1A 2.866(5) . ?
Ag13 Ag18 3.188(3) . ?
Ag13 Ag22 2.851(3) . ?
Ag13 Cu2 2.907(5) . ?
Ag13 Cl12 2.750(6) . ?
Ag13 C165 2.63(3) . ?
Ag13 C283 2.32(3) . ?
Ag14 Cu3 2.744(4) . ?
Ag14 Cl13 2.657(7) . ?
Ag14 P5 2.387(9) . ?
Ag14 C180 2.69(3) . ?
Ag14 C187 2.22(3) . ?
Ag14 Ag1B 2.744(4) . ?
Ag15 Cu1 2.732(4) . ?
Ag15 Cl16 2.617(7) . ?
Ag15 P7 2.346(9) . ?
Ag15 C200 2.33(3) . ?
Ag15 C281 2.50(3) . ?
Ag15 Ag1A 2.732(4) . ?
Ag16 Cu2 2.728(5) . ?
Ag16 Cl14 2.618(7) . ?
Ag16 P6 2.344(8) . ?
Ag16 C149 2.24(2) . ?
Ag17 Cu2 2.731(4) . ?
Ag17 Cl12 2.634(7) . ?
Ag17 P8 2.395(9) . ?
Ag17 C199 2.21(3) . ?
Ag17 C283 2.59(3) . ?
Ag18 Cu2 2.886(4) . ?
Ag18 Cl16 2.733(8) . ?
Ag18 C149 2.43(2) . ?
Ag18 C278 2.65(2) . ?
Ag19 Cu1 2.783(4) . ?
Ag19 Cl1 2.688(7) . ?
Ag19 P10 2.383(8) . ?
Ag19 C206 2.63(3) . ?
Ag19 C281 2.40(3) . ?
Ag19 Ag1A 2.783(4) . ?
Ag20 Ag22 3.186(3) . ?
Ag20 Cu4 2.866(5) . ?
Ag20 Cl13 2.787(7) . ?
Ag20 C172 2.35(3) . ?
Ag20 C276 2.69(3) . ?
Ag21 Cu2 2.753(5) . ?
Ag21 Cl16 2.670(7) . ?
Ag21 P3 2.359(8) . ?
Ag21 C149 2.61(3) . ?
Ag21 C283 2.32(3) . ?
Ag22 Cu4 2.873(5) . ?
Ag22 Cl1 2.776(6) . ?
Ag22 C268 2.41(4) . ?
Ag22 C280 2.67(4) . ?
Ag23 Cu4 2.737(5) . ?
Ag23 Cl1 2.651(6) . ?
Ag23 P11 2.381(9) . ?
Ag23 C172 2.25(4) . ?
Ag23 C268 2.57(4) . ?
Ag24 Cu3 2.719(4) . ?
Ag24 Cl14 2.602(7) . ?
Ag24 P9 2.392(9) . ?
Ag24 C180 2.26(3) . ?
Ag24 C279 2.55(2) . ?
Ag24 Ag1B 2.719(4) . ?
Ag25 Cu4 2.818(5) . ?
Ag25 Cl12 2.672(7) . ?
Ag25 P12 2.354(9) . ?
Ag25 C268 2.37(3) . ?
Ag25 C282 2.68(4) . ?
Cu1 C200 2.08(3) . ?
Cu1 C206 2.002(17) . ?
Cu1 C281 1.97(3) . ?
Cu2 C149 2.026(18) . ?
Cu2 C199 2.09(3) . ?
Cu2 C283 2.02(3) . ?
Cu3 C180 2.12(3) . ?
Cu3 C187 1.95(3) . ?
Cu3 C279 1.98(3) . ?
Cu4 C172 2.05(4) . ?
Cu4 C268 2.09(4) . ?
Cu4 C282 2.02(3) . ?
Fe1 C7 2.09(3) . ?
Fe1 C44 2.08(3) . ?
Fe1 C63 1.95(3) . ?
Fe1 C112 2.02(3) . ?
Fe1 C113 2.01(3) . ?
Fe1 C114 2.09(2) . ?
Fe1 C115 2.12(2) . ?
Fe1 C116 2.06(2) . ?
Fe1 C117 1.99(2) . ?
Fe1 C118 2.06(3) . ?
Fe2 C160 2.06(2) . ?
Fe2 C161 2.01(2) . ?
Fe2 C162 2.01(2) . ?
Fe2 C163 2.05(2) . ?
Fe2 C164 2.08(2) . ?
Fe2 C208 1.94(2) . ?
Fe2 C209 1.99(2) . ?
Fe2 C210 2.08(2) . ?
Fe2 C211 2.09(2) . ?
Fe2 C212 2.00(2) . ?
Fe3 C137 2.08(2) . ?
Fe3 C138 2.08(2) . ?
Fe3 C139 2.03(2) . ?
Fe3 C140 2.00(2) . ?
Fe3 C141 2.03(2) . ?
Fe3 C155 2.07(2) . ?
Fe3 C156 2.10(2) . ?
Fe3 C157 2.10(2) . ?
Fe3 C158 2.08(2) . ?
Fe3 C159 2.06(2) . ?
Fe4 C201 2.04(3) . ?
Fe4 C202 2.08(2) . ?
Fe4 C203 2.08(3) . ?
Fe4 C204 2.05(3) . ?
Fe4 C205 2.03(3) . ?
Fe4 C284 2.08(2) . ?
Fe4 C285 2.06(3) . ?
Fe4 C286 1.99(3) . ?
Fe4 C287 1.96(3) . ?
Fe4 C288 2.02(2) . ?
Fe5 C107 2.09(3) . ?
Fe5 C108 2.05(3) . ?
Fe5 C109 2.03(2) . ?
Fe5 C110 2.06(3) . ?
Fe5 C111 2.09(2) . ?
Fe5 C150 2.08(3) . ?
Fe5 C151 2.05(2) . ?
Fe5 C152 2.03(2) . ?
Fe5 C153 2.05(3) . ?
Fe5 C154 2.08(3) . ?
Fe6 C132 2.04(3) . ?
Fe6 C133 1.91(3) . ?
Fe6 C134 2.00(3) . ?
Fe6 C135 2.18(3) . ?
Fe6 C136 2.20(3) . ?
Fe6 C188 2.08(3) . ?
Fe6 C189 2.06(3) . ?
Fe6 C190 2.01(2) . ?
Fe6 C191 2.00(2) . ?
Fe6 C192 2.05(2) . ?
P1 C37 1.820(13) . ?
P1 C44 1.78(3) . ?
P1 C147 1.874(14) . ?
P2 C38 1.838(15) . ?
P2 C160 1.816(17) . ?
P2 C263 1.844(15) . ?
P3 C71 1.798(17) . ?
P3 C91 1.838(16) . ?
P3 C155 1.800(18) . ?
P4 C31 1.782(17) . ?
P4 C115 1.746(18) . ?
P4 C295 1.837(18) . ?
P5 C64 1.792(17) . ?
P5 C211 1.753(17) . ?
P5 C238 1.858(16) . ?
P6 C178 1.822(19) . ?
P6 C188 1.79(2) . ?
P6 C214 1.808(15) . ?
P7 C55 1.829(17) . ?
P7 C76 1.831(16) . ?
P7 C137 1.817(17) . ?
P8 C83 1.819(18) . ?
P8 C127 1.852(18) . ?
P8 C151 1.81(2) . ?
P9 C15 1.829(17) . ?
P9 C134 1.845(18) . ?
P9 C244 1.840(17) . ?
P10 C13 1.861(17) . ?
P10 C201 1.783(17) . ?
P10 C289 1.71(2) . ?
P11 C95 1.81(2) . ?
P11 C270 1.81(2) . ?
P11 C284 1.74(2) . ?
P12 C103 1.842(18) . ?
P12 C107 1.729(19) . ?
P12 C225 1.80(3) . ?
F1 C23 1.30(2) . ?
F2 C195 1.35(2) . ?
F3 C227 1.42(2) . ?
F4 C60 1.398(18) . ?
F5 C168 1.33(3) . ?
F7 C5 1.27(3) . ?
F8 C122 1.34(2) . ?
F9 C233 1.33(2) . ?
F11 C252 1.34(3) . ?
F15 C45 1.11(3) . ?
F17 C184 1.26(2) . ?
F18 C257 1.34(3) . ?
C1 H1 0.9500 . ?
C1 C2 1.3900 . ?
C1 C6 1.3900 . ?
C2 H2 0.9500 . ?
C2 C3 1.3900 . ?
C3 C4 1.3900 . ?
C3 C179 1.57(4) . ?
C4 H4 0.9500 . ?
C4 C5 1.3900 . ?
C5 C6 1.3900 . ?
C6 H6 0.9500 . ?
C7 H7 0.9500 . ?
C7 C63 1.31(5) . ?
C7 C112 1.32(5) . ?
C8 H8 0.9500 . ?
C8 C9 1.3900 . ?
C8 C13 1.3900 . ?
C9 H9 0.9500 . ?
C9 C10 1.3900 . ?
C10 H10 0.9500 . ?
C10 C11 1.3900 . ?
C11 H11 0.9500 . ?
C11 C12 1.3900 . ?
C12 H12 0.9500 . ?
C12 C13 1.3900 . ?
C14 H14 0.9500 . ?
C14 C15 1.3900 . ?
C14 C19 1.3900 . ?
C15 C16 1.3900 . ?
C16 H16 0.9500 . ?
C16 C17 1.3900 . ?
C17 H17 0.9500 . ?
C17 C18 1.3900 . ?
C18 H18 0.9500 . ?
C18 C19 1.3900 . ?
C19 H19 0.9500 . ?
C20 H20 0.9500 . ?
C20 C21 1.3900 . ?
C20 C25 1.3900 . ?
C21 H21 0.9500 . ?
C21 C22 1.3900 . ?
C22 H22 0.9500 . ?
C22 C23 1.3900 . ?
C23 C24 1.3900 . ?
C24 H24 0.9500 . ?
C24 C25 1.3900 . ?
C25 C142 1.40(3) . ?
C26 H26 0.9500 . ?
C26 C27 1.3900 . ?
C26 C31 1.3900 . ?
C27 H27 0.9500 . ?
C27 C28 1.3900 . ?
C28 H28 0.9500 . ?
C28 C29 1.3900 . ?
C29 H29 0.9500 . ?
C29 C30 1.3900 . ?
C30 H30 0.9500 . ?
C30 C31 1.3900 . ?
C32 H32 0.9500 . ?
C32 C33 1.3900 . ?
C32 C37 1.3900 . ?
C33 H33 0.9500 . ?
C33 C34 1.3900 . ?
C34 H34 0.9500 . ?
C34 C35 1.3900 . ?
C35 H35 0.9500 . ?
C35 C36 1.3900 . ?
C36 H36 0.9500 . ?
C36 C37 1.3900 . ?
C38 C39 1.3900 . ?
C38 C43 1.3900 . ?
C39 H39 0.9500 . ?
C39 C40 1.3900 . ?
C40 H40 0.9500 . ?
C40 C41 1.3900 . ?
C41 H41 0.9500 . ?
C41 C42 1.3900 . ?
C42 H42 0.9500 . ?
C42 C43 1.3900 . ?
C43 H43 0.9500 . ?
C44 C63 1.54(4) . ?
C44 C118 1.40(4) . ?
C45 C46 1.3900 . ?
C45 C50 1.3900 . ?
C46 H46 0.9500 . ?
C46 C47 1.3900 . ?
C47 H47 0.9500 . ?
C47 C48 1.3900 . ?
C48 H48 0.9500 . ?
C48 C49 1.3900 . ?
C49 C50 1.3900 . ?
C49 C165 1.46(3) . ?
C50 H50 0.9500 . ?
C51 H51 0.9500 . ?
C51 C52 1.3900 . ?
C51 C56 1.3900 . ?
C52 H52 0.9500 . ?
C52 C53 1.3900 . ?
C53 H53 0.9500 . ?
C53 C54 1.3900 . ?
C54 H54 0.9500 . ?
C54 C55 1.3900 . ?
C55 C56 1.3900 . ?
C56 H56 0.9500 . ?
C57 H57 0.9500 . ?
C57 C58 1.3900 . ?
C57 C62 1.3900 . ?
C58 C59 1.3900 . ?
C58 C82 1.424(11) . ?
C59 H59 0.9500 . ?
C59 C60 1.3900 . ?
C60 C61 1.3900 . ?
C61 H61 0.9500 . ?
C61 C62 1.3900 . ?
C62 H62 0.9500 . ?
C63 H63 1.0000 . ?
C64 C65 1.3900 . ?
C64 C69 1.3900 . ?
C65 H65 0.9500 . ?
C65 C66 1.3900 . ?
C66 H66 0.9500 . ?
C66 C67 1.3900 . ?
C67 H67 0.9500 . ?
C67 C68 1.3900 . ?
C68 H68 0.9500 . ?
C68 C69 1.3900 . ?
C69 H69 0.9500 . ?
C70 H70 0.9500 . ?
C70 C71 1.3900 . ?
C70 C75 1.3900 . ?
C71 C72 1.3900 . ?
C72 H72 0.9500 . ?
C72 C73 1.3900 . ?
C73 H73 0.9500 . ?
C73 C74 1.3900 . ?
C74 H74 0.9500 . ?
C74 C75 1.3900 . ?
C75 H75 0.9500 . ?
C76 C77 1.3900 . ?
C76 C81 1.3900 . ?
C77 H77 0.9500 . ?
C77 C78 1.3900 . ?
C78 H78 0.9500 . ?
C78 C79 1.3900 . ?
C79 H79 0.9500 . ?
C79 C80 1.3900 . ?
C80 H80 0.9500 . ?
C80 C81 1.3900 . ?
C81 H81 0.9500 . ?
C82 C206 1.205(12) . ?
C83 C84 1.3900 . ?
C83 C88 1.3900 . ?
C84 H84 0.9500 . ?
C84 C85 1.3900 . ?
C85 H85 0.9500 . ?
C85 C86 1.3900 . ?
C86 H86 0.9500 . ?
C86 C87 1.3900 . ?
C87 H87 0.9500 . ?
C87 C88 1.3900 . ?
C88 H88 0.9500 . ?
C89 H89 0.9500 . ?
C89 C90 1.3900 . ?
C89 C94 1.3900 . ?
C90 H90 0.9500 . ?
C90 C91 1.3900 . ?
C91 C92 1.3900 . ?
C92 H92 0.9500 . ?
C92 C93 1.3900 . ?
C93 H93 0.9500 . ?
C93 C94 1.3900 . ?
C94 H94 0.9500 . ?
C95 C96 1.3900 . ?
C95 C100 1.3900 . ?
C96 H96 0.9500 . ?
C96 C97 1.3900 . ?
C97 H97 0.9500 . ?
C97 C98 1.3900 . ?
C98 H98 0.9500 . ?
C98 C99 1.3900 . ?
C99 H99 0.9500 . ?
C99 C100 1.3900 . ?
C100 H100 0.9500 . ?
C101 H101 0.9500 . ?
C101 C102 1.3900 . ?
C101 C106 1.3900 . ?
C102 H102 0.9500 . ?
C102 C103 1.3900 . ?
C103 C104 1.3900 . ?
C104 H104 0.9500 . ?
C104 C105 1.3900 . ?
C105 H105 0.9500 . ?
C105 C106 1.3900 . ?
C106 H106 0.9500 . ?
C107 C108 1.4200 . ?
C107 C111 1.4200 . ?
C108 H108 0.9500 . ?
C108 C109 1.4200 . ?
C109 H109 0.9500 . ?
C109 C110 1.4200 . ?
C110 H110 0.9500 . ?
C110 C111 1.4200 . ?
C111 H111 0.9500 . ?
C112 H112 0.9500 . ?
C112 C118 1.37(5) . ?
C113 H113 0.9500 . ?
C113 C114 1.4200 . ?
C113 C117 1.4200 . ?
C114 H114 0.9500 . ?
C114 C115 1.4200 . ?
C115 C116 1.4200 . ?
C116 H116 0.9500 . ?
C116 C117 1.4200 . ?
C117 H117 0.9500 . ?
C118 H118 0.9500 . ?
C119 H119 0.9500 . ?
C119 C120 1.3900 . ?
C119 C124 1.3900 . ?
C120 C121 1.3900 . ?
C120 C276 1.42(4) . ?
C121 H121 0.9500 . ?
C121 C122 1.3900 . ?
C122 C123 1.3900 . ?
C123 H123 0.9500 . ?
C123 C124 1.3900 . ?
C124 H124 0.9500 . ?
C125 H125 0.9500 . ?
C125 C126 1.3900 . ?
C125 C130 1.3900 . ?
C126 H126 0.9500 . ?
C126 C127 1.3900 . ?
C127 C128 1.3900 . ?
C128 H128 0.9500 . ?
C128 C129 1.3900 . ?
C129 H129 0.9500 . ?
C129 C130 1.3900 . ?
C130 H130 0.9500 . ?
C131 C199 1.22(4) . ?
C131 C237 1.41(3) . ?
C132 H132 0.9500 . ?
C132 C133 1.4200 . ?
C132 C136 1.4200 . ?
C133 H133 1.0000 . ?
C133 C134 1.4200 . ?
C134 C135 1.4200 . ?
C135 H135 0.9500 . ?
C135 C136 1.4200 . ?
C136 H136 0.9500 . ?
C137 C138 1.4200 . ?
C137 C141 1.4200 . ?
C138 H138 0.9500 . ?
C138 C139 1.4200 . ?
C139 H139 0.9500 . ?
C139 C140 1.4200 . ?
C140 H140 0.9500 . ?
C140 C141 1.4200 . ?
C141 H141 0.9500 . ?
C142 C200 1.19(4) . ?
C143 H143 0.9500 . ?
C143 C144 1.3900 . ?
C143 C148 1.3900 . ?
C144 H144 0.9500 . ?
C144 C145 1.3900 . ?
C145 H145 0.9500 . ?
C145 C146 1.3900 . ?
C146 H146 0.9500 . ?
C146 C147 1.3900 . ?
C147 C148 1.3900 . ?
C148 H148 0.9500 . ?
C149 C278 1.208(12) . ?
C150 H150 0.9500 . ?
C150 C151 1.4200 . ?
C150 C154 1.4200 . ?
C151 C152 1.4200 . ?
C152 H152 0.9500 . ?
C152 C153 1.4200 . ?
C153 H153 0.9500 . ?
C153 C154 1.4200 . ?
C154 H154 0.9500 . ?
C155 C156 1.4200 . ?
C155 C159 1.4200 . ?
C156 H156 0.9500 . ?
C156 C157 1.4200 . ?
C157 H157 0.9500 . ?
C157 C158 1.4200 . ?
C158 H158 0.9500 . ?
C158 C159 1.4200 . ?
C159 H159 0.9500 . ?
C160 C161 1.4200 . ?
C160 C164 1.4200 . ?
C161 H161 0.9500 . ?
C161 C162 1.4200 . ?
C162 H162 1.0000 . ?
C162 C163 1.4200 . ?
C163 H163 1.0000 . ?
C163 C164 1.4200 . ?
C164 H164 0.9500 . ?
C165 C283 1.16(4) . ?
C166 H166 0.9500 . ?
C166 C167 1.3900 . ?
C166 C171 1.3900 . ?
C167 H167 0.9500 . ?
C167 C168 1.3900 . ?
C168 C169 1.3900 . ?
C169 H169 0.9500 . ?
C169 C170 1.3900 . ?
C170 C171 1.3900 . ?
C170 C213 1.43(3) . ?
C171 H171 0.9500 . ?
C172 C276 1.19(5) . ?
C173 H173 0.9500 . ?
C173 C174 1.3900 . ?
C173 C178 1.3900 . ?
C174 H174 0.9500 . ?
C174 C175 1.3900 . ?
C175 H175 0.9500 . ?
C175 C176 1.3900 . ?
C176 H176 0.9500 . ?
C176 C177 1.3900 . ?
C177 H177 0.9500 . ?
C177 C178 1.3900 . ?
C179 C281 1.15(4) . ?
C180 C213 1.15(4) . ?
C180 Ag1B 2.12(3) . ?
C181 H181 0.9500 . ?
C181 C182 1.3900 . ?
C181 C186 1.3900 . ?
C182 H182 0.9500 . ?
C182 C183 1.3900 . ?
C183 H183 0.9500 . ?
C183 C184 1.3900 . ?
C184 C185 1.3900 . ?
C185 H185 0.9500 . ?
C185 C186 1.3900 . ?
C186 C280 1.45(4) . ?
C187 C275 1.28(4) . ?
C187 Ag1B 1.95(3) . ?
C188 C189 1.4200 . ?
C188 C192 1.4200 . ?
C189 H189 0.9500 . ?
C189 C190 1.4200 . ?
C190 H190 0.9500 . ?
C190 C191 1.4200 . ?
C191 H191 1.0000 . ?
C191 C192 1.4200 . ?
C192 H192 0.9500 . ?
C193 C194 1.3900 . ?
C193 C198 1.3900 . ?
C193 C278 1.410(12) . ?
C194 H194 0.9500 . ?
C194 C195 1.3900 . ?
C195 C196 1.3900 . ?
C196 H196 0.9500 . ?
C196 C197 1.3900 . ?
C197 H197 0.9500 . ?
C197 C198 1.3900 . ?
C198 H198 0.9500 . ?
C200 Ag1A 2.08(3) . ?
C201 C202 1.4200 . ?
C201 C205 1.4200 . ?
C202 H202 0.9500 . ?
C202 C203 1.4200 . ?
C203 H203 0.9500 . ?
C203 C204 1.4200 . ?
C204 H204 0.9500 . ?
C204 C205 1.4200 . ?
C205 H205 0.9500 . ?
C206 Ag1A 2.002(17) . ?
C207 C231 1.49(3) . ?
C207 C282 1.16(4) . ?
C208 H208 0.9500 . ?
C208 C209 1.4200 . ?
C208 C212 1.4200 . ?
C209 H209 1.0000 . ?
C209 C210 1.4200 . ?
C210 H210 0.9500 . ?
C210 C211 1.4200 . ?
C211 C212 1.4200 . ?
C212 H212 0.9500 . ?
C214 C215 1.3900 . ?
C214 C219 1.3900 . ?
C215 H215 0.9500 . ?
C215 C216 1.3900 . ?
C216 H216 0.9500 . ?
C216 C217 1.3900 . ?
C217 H217 0.9500 . ?
C217 C218 1.3900 . ?
C218 H218 0.9500 . ?
C218 C219 1.3900 . ?
C219 H219 0.9500 . ?
C220 H220 0.9500 . ?
C220 C221 1.3900 . ?
C220 C225 1.3900 . ?
C221 H221 0.9500 . ?
C221 C222 1.3900 . ?
C222 H222 0.9500 . ?
C222 C223 1.3900 . ?
C223 H223 0.9500 . ?
C223 C224 1.3900 . ?
C224 H224 0.9500 . ?
C224 C225 1.3900 . ?
C226 H226 0.9500 . ?
C226 C227 1.3900 . ?
C226 C231 1.3900 . ?
C227 C228 1.3900 . ?
C228 H228 0.9500 . ?
C228 C229 1.3900 . ?
C229 H229 0.9500 . ?
C229 C230 1.3900 . ?
C230 H230 0.9500 . ?
C230 C231 1.3900 . ?
C232 H232 0.9500 . ?
C232 C233 1.3900 . ?
C232 C237 1.3900 . ?
C233 C234 1.3900 . ?
C234 H234 0.9500 . ?
C234 C235 1.3900 . ?
C235 H235 0.9500 . ?
C235 C236 1.3900 . ?
C236 H236 0.9500 . ?
C236 C237 1.3900 . ?
C238 C239 1.3900 . ?
C238 C243 1.3900 . ?
C239 H239 0.9500 . ?
C239 C240 1.3900 . ?
C240 H240 0.9500 . ?
C240 C241 1.3900 . ?
C241 H241 0.9500 . ?
C241 C242 1.3900 . ?
C242 H242 0.9500 . ?
C242 C243 1.3900 . ?
C243 H243 0.9500 . ?
C244 C245 1.3900 . ?
C244 C249 1.3900 . ?
C245 H245 0.9500 . ?
C245 C246 1.3900 . ?
C246 H246 0.9500 . ?
C246 C247 1.3900 . ?
C247 H247 0.9500 . ?
C247 C248 1.3900 . ?
C248 H248 0.9500 . ?
C248 C249 1.3900 . ?
C249 H249 0.9500 . ?
C250 C251 1.3900 . ?
C250 C255 1.3900 . ?
C250 C275 1.46(3) . ?
C251 H251 0.9500 . ?
C251 C252 1.3900 . ?
C252 C253 1.3900 . ?
C253 H253 0.9500 . ?
C253 C254 1.3900 . ?
C254 H254 0.9500 . ?
C254 C255 1.3900 . ?
C255 H255 0.9500 . ?
C256 H256 0.9500 . ?
C256 C257 1.3900 . ?
C256 C261 1.3900 . ?
C257 C258 1.3900 . ?
C258 H258 0.9500 . ?
C258 C259 1.3900 . ?
C259 H259 0.9500 . ?
C259 C260 1.3900 . ?
C260 H260 0.9500 . ?
C260 C261 1.3900 . ?
C261 C277 1.48(3) . ?
C262 H262 0.9500 . ?
C262 C263 1.3900 . ?
C262 C267 1.3900 . ?
C263 C264 1.3900 . ?
C264 H264 0.9500 . ?
C264 C265 1.3900 . ?
C265 H265 0.9500 . ?
C265 C266 1.3900 . ?
C266 H266 0.9500 . ?
C266 C267 1.3900 . ?
C267 H267 0.9500 . ?
C268 C280 1.15(5) . ?
C269 H269 0.9500 . ?
C269 C270 1.3900 . ?
C269 C274 1.3900 . ?
C270 C271 1.3900 . ?
C271 H271 0.9500 . ?
C271 C272 1.3900 . ?
C272 H272 0.9500 . ?
C272 C273 1.3900 . ?
C273 H273 0.9500 . ?
C273 C274 1.3900 . ?
C274 H274 0.9500 . ?
C277 C279 1.19(4) . ?
C279 Ag1B 1.98(3) . ?
C281 Ag1A 1.97(3) . ?
C284 C285 1.4200 . ?
C284 C288 1.4200 . ?
C285 H285 0.9500 . ?
C285 C286 1.4200 . ?
C286 H286 0.9500 . ?
C286 C287 1.4200 . ?
C287 H287 0.9500 . ?
C287 C288 1.4200 . ?
C288 H288 1.0000 . ?
C289 C290 1.3900 . ?
C289 C294 1.3900 . ?
C290 H290 0.9500 . ?
C290 C291 1.3900 . ?
C291 H291 0.9500 . ?
C291 C292 1.3900 . ?
C292 H292 0.9500 . ?
C292 C293 1.3900 . ?
C293 H293 0.9500 . ?
C293 C294 1.3900 . ?
C294 H294 0.9500 . ?
C295 C296 1.3900 . ?
C295 C300 1.3900 . ?
C296 H296 0.9500 . ?
C296 C297 1.3900 . ?
C297 H297 0.9500 . ?
C297 C298 1.3900 . ?
C298 H298 0.9500 . ?
C298 C299 1.3900 . ?
C299 H299 0.9500 . ?
C299 C300 1.3900 . ?
C300 H300 0.9500 . ?

loop_
_geom_torsion_atom_site_label_1
_geom_torsion_atom_site_label_2
_geom_torsion_atom_site_label_3
_geom_torsion_atom_site_label_4
_geom_torsion
_geom_torsion_site_symmetry_1
_geom_torsion_site_symmetry_2
_geom_torsion_site_symmetry_3
_geom_torsion_site_symmetry_4
_geom_torsion_publ_flag
Ag2 P1 C37 C32 33.0(13) . . . . ?
Ag2 P1 C37 C36 -152.6(10) . . . . ?
Ag2 P1 C44 Fe1 -73(2) . . . . ?
Ag2 P1 C44 C63 -156(2) . . . . ?
Ag2 P1 C44 C118 19(3) . . . . ?
Ag2 P1 C147 C146 26.6(11) . . . . ?
Ag2 P1 C147 C148 -146.3(8) . . . . ?
Ag6 P2 C38 C39 25.2(14) . . . . ?
Ag6 P2 C38 C43 -161.2(9) . . . . ?
Ag6 P2 C160 Fe2 -72.3(13) . . . . ?
Ag6 P2 C160 C161 -162.9(14) . . . . ?
Ag6 P2 C160 C164 18.1(18) . . . . ?
Ag6 P2 C263 C262 27.7(12) . . . . ?
Ag6 P2 C263 C264 -149.5(11) . . . . ?
Ag7 C82 C206 Ag2 -106.9(18) . . . . ?
Ag7 C82 C206 Ag19 89.4(9) . . . . ?
Ag7 C82 C206 Cu1 48(9) . . . . ?
Ag7 C82 C206 Ag1A 48(9) . . . . ?
Ag9 C207 C231 C226 -6(3) . . . . ?
Ag9 C207 C231 C230 177.2(15) . . . . ?
Ag9 C207 C282 Ag6 -104(2) . . . . ?
Ag9 C207 C282 Ag25 87.6(11) . . . . ?
Ag9 C207 C282 Cu4 45(10) . . . . ?
Ag10 C179 C281 Ag15 90.6(14) . . . . ?
Ag10 C179 C281 Ag19 -108.1(14) . . . . ?
Ag11 P4 C31 C26 -148.4(10) . . . . ?
Ag11 P4 C31 C30 29.7(14) . . . . ?
Ag11 P4 C115 Fe1 -65.1(17) . . . . ?
Ag11 P4 C115 C114 -160.8(15) . . . . ?
Ag11 P4 C115 C116 21(2) . . . . ?
Ag11 P4 C295 C296 -162.9(11) . . . . ?
Ag11 P4 C295 C300 30.1(15) . . . . ?
Ag11 C187 C275 Ag4 84.9(10) . . . . ?
Ag12 C142 C200 Ag2 88.2(10) . . . . ?
Ag12 C142 C200 Ag15 -109.0(16) . . . . ?
Ag12 C142 C200 Cu1 64(7) . . . . ?
Ag12 C142 C200 Ag1A 64(7) . . . . ?
Ag13 C165 C283 Ag17 90.0(10) . . . . ?
Ag13 C165 C283 Ag21 -113(2) . . . . ?
Ag13 C165 C283 Cu2 76(7) . . . . ?
Ag14 P5 C64 C65 -154.0(12) . . . . ?
Ag14 P5 C64 C69 24.0(15) . . . . ?
Ag14 P5 C211 Fe2 -58.1(17) . . . . ?
Ag14 P5 C211 C210 -154.9(15) . . . . ?
Ag14 P5 C211 C212 28(2) . . . . ?
Ag14 P5 C238 C239 37.1(13) . . . . ?
Ag14 P5 C238 C243 -142.3(11) . . . . ?
Ag14 C180 C213 Ag3 87.0(10) . . . . ?
Ag14 C187 C275 Ag4 -107.4(19) . . . . ?
Ag15 P7 C55 C54 -151.3(13) . . . . ?
Ag15 P7 C55 C56 29.0(14) . . . . ?
Ag15 P7 C76 C77 21.0(13) . . . . ?
Ag15 P7 C76 C81 -152.4(10) . . . . ?
Ag15 P7 C137 Fe3 -71.3(15) . . . . ?
Ag15 P7 C137 C138 -167.3(14) . . . . ?
Ag15 P7 C137 C141 16.5(19) . . . . ?
Ag16 P6 C178 C173 -145.1(12) . . . . ?
Ag16 P6 C178 C177 28.0(14) . . . . ?
Ag16 P6 C188 Fe6 -62.9(17) . . . . ?
Ag16 P6 C188 C189 24(2) . . . . ?
Ag16 P6 C188 C192 -157.3(15) . . . . ?
Ag16 P6 C214 C215 34.0(15) . . . . ?
Ag16 P6 C214 C219 -154.1(11) . . . . ?
Ag16 C149 C278 Ag18 -106.4(18) . . . . ?
Ag16 C149 C278 C193 70(14) . . . . ?
Ag17 P8 C83 C84 -154.7(12) . . . . ?
Ag17 P8 C83 C88 27.7(15) . . . . ?
Ag17 P8 C127 C126 -155.4(13) . . . . ?
Ag17 P8 C127 C128 26.3(15) . . . . ?
Ag17 P8 C151 Fe5 -68.7(16) . . . . ?
Ag17 P8 C151 C150 -163.9(15) . . . . ?
Ag17 P8 C151 C152 23(2) . . . . ?
Ag18 C149 C278 C193 177(13) . . . . ?
Ag19 P10 C13 C8 -151.0(12) . . . . ?
Ag19 P10 C13 C12 31.8(13) . . . . ?
Ag19 P10 C201 Fe4 -67.8(19) . . . . ?
Ag19 P10 C201 C202 26(2) . . . . ?
Ag19 P10 C201 C205 -163.3(15) . . . . ?
Ag19 P10 C289 C290 -165.4(14) . . . . ?
Ag19 P10 C289 C294 19.1(18) . . . . ?
Ag21 P3 C71 C70 -158.1(10) . . . . ?
Ag21 P3 C71 C72 28.8(13) . . . . ?
Ag21 P3 C91 C90 27.7(13) . . . . ?
Ag21 P3 C91 C92 -148.3(11) . . . . ?
Ag21 P3 C155 Fe3 -64.6(19) . . . . ?
Ag21 P3 C155 C156 27(2) . . . . ?
Ag21 P3 C155 C159 -160.8(14) . . . . ?
Ag21 C149 C278 Ag18 86.5(7) . . . . ?
Ag21 C149 C278 C193 -97(13) . . . . ?
Ag23 P11 C95 C96 -147.6(14) . . . . ?
Ag23 P11 C95 C100 31.0(18) . . . . ?
Ag23 P11 C270 C269 26.6(19) . . . . ?
Ag23 P11 C270 C271 -159.1(13) . . . . ?
Ag23 P11 C284 Fe4 -64.9(18) . . . . ?
Ag23 P11 C284 C285 -160.5(16) . . . . ?
Ag23 P11 C284 C288 24(2) . . . . ?
Ag23 C172 C276 Ag20 -115(2) . . . . ?
Ag23 C268 C280 Ag22 88.2(12) . . . . ?
Ag24 P9 C15 C14 -157.2(11) . . . . ?
Ag24 P9 C15 C16 26.7(14) . . . . ?
Ag24 P9 C134 Fe6 -64.8(18) . . . . ?
Ag24 P9 C134 C133 19(2) . . . . ?
Ag24 P9 C134 C135 -171.6(15) . . . . ?
Ag24 P9 C244 C245 31.5(14) . . . . ?
Ag24 P9 C244 C249 -145.3(11) . . . . ?
Ag24 C180 C213 Ag3 -108(3) . . . . ?
Ag25 P12 C103 C102 24.7(16) . . . . ?
Ag25 P12 C103 C104 -149.1(13) . . . . ?
Ag25 P12 C107 Fe5 -71(2) . . . . ?
Ag25 P12 C107 C108 -167.8(15) . . . . ?
Ag25 P12 C107 C111 24(2) . . . . ?
Ag25 P12 C225 C220 20(2) . . . . ?
Ag25 P12 C225 C224 -151.6(16) . . . . ?
Ag25 C268 C280 Ag22 -106(3) . . . . ?
Cu2 C149 C278 Ag18 48(7) . . . . ?
Cu2 C149 C278 C193 -135(10) . . . . ?
Cu3 C180 C213 Ag3 52(10) . . . . ?
Cu3 C187 C275 Ag4 43(8) . . . . ?
Cu4 C172 C276 Ag20 72(7) . . . . ?
Cu4 C268 C280 Ag22 49(12) . . . . ?
Fe1 C7 C63 C44 -66(2) . . . . ?
Fe1 C7 C112 C118 61(3) . . . . ?
Fe1 C44 C63 C7 69(3) . . . . ?
Fe1 C44 C118 C112 -60(2) . . . . ?
Fe1 C112 C118 C44 62(2) . . . . ?
Fe1 C113 C114 C115 -59.7(9) . . . . ?
Fe1 C113 C117 C116 62.5(9) . . . . ?
Fe1 C114 C115 P4 125(2) . . . . ?
Fe1 C114 C115 C116 -56.7(9) . . . . ?
Fe1 C115 C116 C117 -57.5(9) . . . . ?
Fe1 C116 C117 C113 -61.1(9) . . . . ?
Fe2 C160 C161 C162 59.7(8) . . . . ?
Fe2 C160 C164 C163 -57.9(8) . . . . ?
Fe2 C161 C162 C163 61.0(8) . . . . ?
Fe2 C162 C163 C164 60.0(9) . . . . ?
Fe2 C163 C164 C160 58.0(8) . . . . ?
Fe2 C208 C209 C210 -61.9(9) . . . . ?
Fe2 C208 C212 C211 61.6(9) . . . . ?
Fe2 C209 C210 C211 -58.1(9) . . . . ?
Fe2 C210 C211 P5 127(2) . . . . ?
Fe2 C210 C211 C212 -55.5(9) . . . . ?
Fe2 C211 C212 C208 -57.5(9) . . . . ?
Fe3 C137 C138 C139 57.5(8) . . . . ?
Fe3 C137 C141 C140 -58.9(9) . . . . ?
Fe3 C138 C139 C140 58.6(9) . . . . ?
Fe3 C139 C140 C141 60.8(9) . . . . ?
Fe3 C140 C141 C137 61.0(9) . . . . ?
Fe3 C155 C156 C157 -59.9(9) . . . . ?
Fe3 C155 C159 C158 60.9(9) . . . . ?
Fe3 C156 C157 C158 -59.1(9) . . . . ?
Fe3 C157 C158 C159 -59.6(9) . . . . ?
Fe3 C158 C159 C155 -60.7(9) . . . . ?
Fe4 C201 C202 C203 -59.4(10) . . . . ?
Fe4 C201 C205 C204 60.6(10) . . . . ?
Fe4 C202 C203 C204 -58.4(10) . . . . ?
Fe4 C203 C204 C205 -59.0(10) . . . . ?
Fe4 C204 C205 C201 -60.4(9) . . . . ?
Fe4 C284 C285 C286 56.3(10) . . . . ?
Fe4 C284 C288 C287 -57.5(10) . . . . ?
Fe4 C285 C286 C287 58.7(9) . . . . ?
Fe4 C286 C287 C288 61.5(10) . . . . ?
Fe4 C287 C288 C284 60.7(10) . . . . ?
Fe5 C107 C108 C109 59.4(10) . . . . ?
Fe5 C107 C111 C110 -58.4(9) . . . . ?
Fe5 C108 C109 C110 60.9(9) . . . . ?
Fe5 C109 C110 C111 60.7(10) . . . . ?
Fe5 C110 C111 C107 59.2(10) . . . . ?
Fe5 C150 C151 P8 127(2) . . . . ?
Fe5 C150 C151 C152 -59.3(10) . . . . ?
Fe5 C150 C154 C153 58.5(9) . . . . ?
Fe5 C151 C152 C153 -60.6(10) . . . . ?
Fe5 C152 C153 C154 -60.6(10) . . . . ?
Fe5 C153 C154 C150 -59.3(9) . . . . ?
Fe6 C132 C133 C134 64.6(11) . . . . ?
Fe6 C132 C136 C135 -56.6(10) . . . . ?
Fe6 C133 C134 P9 -123.2(19) . . . . ?
Fe6 C133 C134 C135 65.9(11) . . . . ?
Fe6 C134 C135 C136 58.4(10) . . . . ?
Fe6 C135 C136 C132 53.3(9) . . . . ?
Fe6 C188 C189 C190 -57.6(9) . . . . ?
Fe6 C188 C192 C191 57.8(9) . . . . ?
Fe6 C189 C190 C191 -59.7(9) . . . . ?
Fe6 C190 C191 C192 -61.2(10) . . . . ?
Fe6 C191 C192 C188 -60.0(9) . . . . ?
P1 C44 C63 Fe1 118(2) . . . . ?
P1 C44 C63 C7 -173(3) . . . . ?
P1 C44 C118 Fe1 -122(3) . . . . ?
P1 C44 C118 C112 178(2) . . . . ?
P1 C147 C148 C143 172.7(13) . . . . ?
P2 C38 C39 C40 173.7(16) . . . . ?
P2 C38 C43 C42 -173.5(16) . . . . ?
P2 C160 C161 Fe2 121.2(17) . . . . ?
P2 C160 C161 C162 -179(2) . . . . ?
P2 C160 C164 Fe2 -123.0(16) . . . . ?
P2 C160 C164 C163 179(2) . . . . ?
P2 C263 C264 C265 177.0(16) . . . . ?
P3 C71 C72 C73 173.2(16) . . . . ?
P3 C91 C92 C93 175.9(18) . . . . ?
P3 C155 C156 Fe3 -126.3(17) . . . . ?
P3 C155 C156 C157 174(2) . . . . ?
P3 C155 C159 Fe3 126(2) . . . . ?
P3 C155 C159 C158 -173(2) . . . . ?
P4 C115 C116 Fe1 -124.1(18) . . . . ?
P4 C115 C116 C117 178(2) . . . . ?
P4 C295 C296 C297 -166.9(18) . . . . ?
P4 C295 C300 C299 167.0(18) . . . . ?
P5 C64 C65 C66 178.0(19) . . . . ?
P5 C64 C69 C68 -178.2(17) . . . . ?
P5 C211 C212 Fe2 -124.9(18) . . . . ?
P5 C211 C212 C208 178(2) . . . . ?
P5 C238 C239 C240 -179.4(17) . . . . ?
P5 C238 C243 C242 179.4(18) . . . . ?
P6 C188 C189 Fe6 -123.1(17) . . . . ?
P6 C188 C189 C190 179(2) . . . . ?
P6 C188 C192 Fe6 123(2) . . . . ?
P6 C188 C192 C191 -179(2) . . . . ?
P6 C214 C215 C216 172.2(17) . . . . ?
P6 C214 C219 C218 -171.6(19) . . . . ?
P7 C55 C56 C51 179.7(17) . . . . ?
P7 C76 C77 C78 -173.6(15) . . . . ?
P7 C76 C81 C80 173.2(16) . . . . ?
P7 C137 C138 Fe3 125.9(19) . . . . ?
P7 C137 C138 C139 -177(2) . . . . ?
P7 C137 C141 Fe3 -124.2(17) . . . . ?
P7 C137 C141 C140 177(2) . . . . ?
P8 C83 C84 C85 -177.6(19) . . . . ?
P8 C83 C88 C87 177.6(19) . . . . ?
P8 C127 C128 C129 178.4(18) . . . . ?
P8 C151 C152 Fe5 -125(2) . . . . ?
P8 C151 C152 C153 174(2) . . . . ?
P9 C15 C16 C17 176.1(17) . . . . ?
P9 C134 C135 Fe6 131(2) . . . . ?
P9 C134 C135 C136 -170(2) . . . . ?
P9 C244 C245 C246 -176.9(17) . . . . ?
P9 C244 C249 C248 176.7(18) . . . . ?
P10 C201 C202 Fe4 -128.1(19) . . . . ?
P10 C201 C202 C203 172(2) . . . . ?
P10 C201 C205 Fe4 127(2) . . . . ?
P10 C201 C205 C204 -172(2) . . . . ?
P10 C289 C290 C291 -175(2) . . . . ?
P10 C289 C294 C293 176(2) . . . . ?
P11 C95 C96 C97 179(2) . . . . ?
P11 C95 C100 C99 -179(2) . . . . ?
P11 C270 C271 C272 -174(2) . . . . ?
P11 C284 C285 Fe4 127(2) . . . . ?
P11 C284 C285 C286 -176(3) . . . . ?
P11 C284 C288 Fe4 -126(2) . . . . ?
P11 C284 C288 C287 177(2) . . . . ?
P12 C103 C104 C105 174(2) . . . . ?
P12 C107 C108 Fe5 131(2) . . . . ?
P12 C107 C108 C109 -170(3) . . . . ?
P12 C107 C111 Fe5 -131(2) . . . . ?
P12 C107 C111 C110 171(2) . . . . ?
F1 C23 C24 C25 176.5(18) . . . . ?
F2 C195 C196 C197 178(2) . . . . ?
F3 C227 C228 C229 -179(2) . . . . ?
F4 C60 C61 C62 -178(2) . . . . ?
F5 C168 C169 C170 -179(2) . . . . ?
F7 C5 C6 C1 -176(3) . . . . ?
F8 C122 C123 C124 177(2) . . . . ?
F9 C233 C234 C235 178(2) . . . . ?
F11 C252 C253 C254 175(2) . . . . ?
F15 C45 C46 C47 -168(3) . . . . ?
F15 C45 C50 C49 167(3) . . . . ?
F17 C184 C185 C186 178(3) . . . . ?
F18 C257 C258 C259 178.8(11) . . . . ?
C1 C2 C3 C4 0.0 . . . . ?
C1 C2 C3 C179 -179(2) . . . . ?
C2 C1 C6 C5 0.0 . . . . ?
C2 C3 C4 C5 0.0 . . . . ?
C2 C3 C179 Ag10 15(3) . . . . ?
C2 C3 C179 C281 106(9) . . . . ?
C3 C4 C5 F7 176(2) . . . . ?
C3 C4 C5 C6 0.0 . . . . ?
C3 C179 C281 Ag10 -102(9) . . . . ?
C3 C179 C281 Ag15 -11(10) . . . . ?
C3 C179 C281 Ag19 150(9) . . . . ?
C4 C3 C179 Ag10 -164.1(12) . . . . ?
C4 C3 C179 C281 -73(10) . . . . ?
C4 C5 C6 C1 0.0 . . . . ?
C6 C1 C2 C3 0.0 . . . . ?
C7 C112 C118 Fe1 -63(3) . . . . ?
C7 C112 C118 C44 -1(4) . . . . ?
C8 C9 C10 C11 0.0 . . . . ?
C9 C8 C13 P10 -177.0(18) . . . . ?
C9 C8 C13 C12 0.0 . . . . ?
C9 C10 C11 C12 0.0 . . . . ?
C10 C11 C12 C13 0.0 . . . . ?
C11 C12 C13 P10 177.4(16) . . . . ?
C11 C12 C13 C8 0.0 . . . . ?
C13 P10 C201 Fe4 172.3(16) . . . . ?
C13 P10 C201 C202 -94.1(18) . . . . ?
C13 P10 C201 C205 77(2) . . . . ?
C13 P10 C289 C290 -44.9(19) . . . . ?
C13 P10 C289 C294 139.6(14) . . . . ?
C13 C8 C9 C10 0.0 . . . . ?
C14 C15 C16 C17 0.0 . . . . ?
C15 P9 C134 Fe6 61.1(19) . . . . ?
C15 P9 C134 C133 145.4(18) . . . . ?
C15 P9 C134 C135 -46(2) . . . . ?
C15 P9 C244 C245 -88.9(15) . . . . ?
C15 P9 C244 C249 94.3(15) . . . . ?
C15 C14 C19 C18 0.0 . . . . ?
C15 C16 C17 C18 0.0 . . . . ?
C16 C17 C18 C19 0.0 . . . . ?
C17 C18 C19 C14 0.0 . . . . ?
C19 C14 C15 P9 -175.9(18) . . . . ?
C19 C14 C15 C16 0.0 . . . . ?
C20 C21 C22 C23 0.0 . . . . ?
C20 C25 C142 Ag12 5(2) . . . . ?
C21 C20 C25 C24 0.0 . . . . ?
C21 C20 C25 C142 179.9(19) . . . . ?
C21 C22 C23 F1 -176.4(19) . . . . ?
C21 C22 C23 C24 0.0 . . . . ?
C22 C23 C24 C25 0.0 . . . . ?
C23 C24 C25 C20 0.0 . . . . ?
C23 C24 C25 C142 -179.9(19) . . . . ?
C24 C25 C142 Ag12 -175.5(10) . . . . ?
C25 C20 C21 C22 0.0 . . . . ?
C26 C27 C28 C29 0.0 . . . . ?
C27 C26 C31 P4 178.1(17) . . . . ?
C27 C26 C31 C30 0.0 . . . . ?
C27 C28 C29 C30 0.0 . . . . ?
C28 C29 C30 C31 0.0 . . . . ?
C29 C30 C31 P4 -178.1(18) . . . . ?
C29 C30 C31 C26 0.0 . . . . ?
C31 P4 C115 Fe1 176.7(15) . . . . ?
C31 P4 C115 C114 81(2) . . . . ?
C31 P4 C115 C116 -96.9(18) . . . . ?
C31 P4 C295 C296 -49.7(15) . . . . ?
C31 P4 C295 C300 143.3(13) . . . . ?
C31 C26 C27 C28 0.0 . . . . ?
C32 C33 C34 C35 0.0 . . . . ?
C33 C32 C37 P1 174.5(16) . . . . ?
C33 C32 C37 C36 0.0 . . . . ?
C33 C34 C35 C36 0.0 . . . . ?
C34 C35 C36 C37 0.0 . . . . ?
C35 C36 C37 P1 -174.4(16) . . . . ?
C35 C36 C37 C32 0.0 . . . . ?
C37 P1 C44 Fe1 56(2) . . . . ?
C37 P1 C44 C63 -27(3) . . . . ?
C37 P1 C44 C118 149(3) . . . . ?
C37 P1 C147 C146 -95.2(11) . . . . ?
C37 P1 C147 C148 91.9(12) . . . . ?
C37 C32 C33 C34 0.0 . . . . ?
C38 P2 C160 Fe2 56.5(13) . . . . ?
C38 P2 C160 C161 -34.1(19) . . . . ?
C38 P2 C160 C164 146.9(15) . . . . ?
C38 P2 C263 C262 -94.8(13) . . . . ?
C38 P2 C263 C264 88.1(14) . . . . ?
C38 C39 C40 C41 0.0 . . . . ?
C39 C38 C43 C42 0.0 . . . . ?
C39 C40 C41 C42 0.0 . . . . ?
C40 C41 C42 C43 0.0 . . . . ?
C41 C42 C43 C38 0.0 . . . . ?
C43 C38 C39 C40 0.0 . . . . ?
C44 P1 C37 C32 -100.3(14) . . . . ?
C44 P1 C37 C36 74.2(16) . . . . ?
C44 P1 C147 C146 152.7(13) . . . . ?
C44 P1 C147 C148 -20.2(14) . . . . ?
C45 C46 C47 C48 0.0 . . . . ?
C46 C45 C50 C49 0.0 . . . . ?
C46 C47 C48 C49 0.0 . . . . ?
C47 C48 C49 C50 0.0 . . . . ?
C47 C48 C49 C165 175(2) . . . . ?
C48 C49 C50 C45 0.0 . . . . ?
C48 C49 C165 Ag13 -176.5(12) . . . . ?
C50 C45 C46 C47 0.0 . . . . ?
C50 C49 C165 Ag13 -1(3) . . . . ?
C51 C52 C53 C54 0.0 . . . . ?
C52 C51 C56 C55 0.0 . . . . ?
C52 C53 C54 C55 0.0 . . . . ?
C53 C54 C55 P7 -180(2) . . . . ?
C53 C54 C55 C56 0.0 . . . . ?
C54 C55 C56 C51 0.0 . . . . ?
C55 P7 C76 C77 143.3(12) . . . . ?
C55 P7 C76 C81 -30.2(15) . . . . ?
C55 P7 C137 Fe3 166.4(14) . . . . ?
C55 P7 C137 C138 70.3(19) . . . . ?
C55 P7 C137 C141 -105.9(17) . . . . ?
C56 C51 C52 C53 0.0 . . . . ?
C57 C58 C59 C60 0.0 . . . . ?
C57 C58 C82 Ag7 175.1(13) . . . . ?
C57 C58 C82 C206 -9(18) . . . . ?
C58 C57 C62 C61 0.0 . . . . ?
C58 C59 C60 F4 178(2) . . . . ?
C58 C59 C60 C61 0.0 . . . . ?
C58 C82 C206 Ag2 77(17) . . . . ?
C58 C82 C206 Ag7 -176(100) . . . . ?
C58 C82 C206 Ag19 -87(17) . . . . ?
C58 C82 C206 Cu1 -128(14) . . . . ?
C58 C82 C206 Ag1A -128(14) . . . . ?
C59 C58 C82 Ag7 -10(3) . . . . ?
C59 C58 C82 C206 166(16) . . . . ?
C59 C60 C61 C62 0.0 . . . . ?
C60 C61 C62 C57 0.0 . . . . ?
C62 C57 C58 C59 0.0 . . . . ?
C62 C57 C58 C82 175(2) . . . . ?
C63 C7 C112 Fe1 -53(3) . . . . ?
C63 C7 C112 C118 8(5) . . . . ?
C63 C44 C118 Fe1 54.6(19) . . . . ?
C63 C44 C118 C112 -5(3) . . . . ?
C64 P5 C211 Fe2 73.3(16) . . . . ?
C64 P5 C211 C210 -23(2) . . . . ?
C64 P5 C211 C212 159.5(16) . . . . ?
C64 P5 C238 C239 -88.3(14) . . . . ?
C64 P5 C238 C243 92.3(15) . . . . ?
C64 C65 C66 C67 0.0 . . . . ?
C65 C64 C69 C68 0.0 . . . . ?
C65 C66 C67 C68 0.0 . . . . ?
C66 C67 C68 C69 0.0 . . . . ?
C67 C68 C69 C64 0.0 . . . . ?
C69 C64 C65 C66 0.0 . . . . ?
C70 C71 C72 C73 0.0 . . . . ?
C71 P3 C91 C90 -90.7(13) . . . . ?
C71 P3 C91 C92 93.2(15) . . . . ?
C71 P3 C155 Fe3 63.7(18) . . . . ?
C71 P3 C155 C156 155.1(15) . . . . ?
C71 P3 C155 C159 -33(2) . . . . ?
C71 C70 C75 C74 0.0 . . . . ?
C71 C72 C73 C74 0.0 . . . . ?
C72 C73 C74 C75 0.0 . . . . ?
C73 C74 C75 C70 0.0 . . . . ?
C75 C70 C71 P3 -173.0(16) . . . . ?
C75 C70 C71 C72 0.0 . . . . ?
C76 P7 C55 C54 84.9(17) . . . . ?
C76 P7 C55 C56 -94.8(14) . . . . ?
C76 P7 C137 Fe3 57.2(16) . . . . ?
C76 P7 C137 C138 -39(2) . . . . ?
C76 P7 C137 C141 145.0(15) . . . . ?
C76 C77 C78 C79 0.0 . . . . ?
C77 C76 C81 C80 0.0 . . . . ?
C77 C78 C79 C80 0.0 . . . . ?
C78 C79 C80 C81 0.0 . . . . ?
C79 C80 C81 C76 0.0 . . . . ?
C81 C76 C77 C78 0.0 . . . . ?
C82 C58 C59 C60 -175(2) . . . . ?
C83 P8 C127 C126 86.0(18) . . . . ?
C83 P8 C127 C128 -92.4(15) . . . . ?
C83 P8 C151 Fe5 56.9(19) . . . . ?
C83 P8 C151 C150 -38(2) . . . . ?
C83 P8 C151 C152 148.6(18) . . . . ?
C83 C84 C85 C86 0.0 . . . . ?
C84 C83 C88 C87 0.0 . . . . ?
C84 C85 C86 C87 0.0 . . . . ?
C85 C86 C87 C88 0.0 . . . . ?
C86 C87 C88 C83 0.0 . . . . ?
C88 C83 C84 C85 0.0 . . . . ?
C89 C90 C91 P3 -176.2(16) . . . . ?
C89 C90 C91 C92 0.0 . . . . ?
C90 C89 C94 C93 0.0 . . . . ?
C90 C91 C92 C93 0.0 . . . . ?
C91 P3 C71 C70 -39.8(14) . . . . ?
C91 P3 C71 C72 147.1(12) . . . . ?
C91 P3 C155 Fe3 171.6(15) . . . . ?
C91 P3 C155 C156 -97.1(17) . . . . ?
C91 P3 C155 C159 75(2) . . . . ?
C91 C92 C93 C94 0.0 . . . . ?
C92 C93 C94 C89 0.0 . . . . ?
C94 C89 C90 C91 0.0 . . . . ?
C95 P11 C270 C269 145.6(17) . . . . ?
C95 P11 C270 C271 -40(2) . . . . ?
C95 P11 C284 Fe4 173.2(16) . . . . ?
C95 P11 C284 C285 78(2) . . . . ?
C95 P11 C284 C288 -98(2) . . . . ?
C95 C96 C97 C98 0.0 . . . . ?
C96 C95 C100 C99 0.0 . . . . ?
C96 C97 C98 C99 0.0 . . . . ?
C97 C98 C99 C100 0.0 . . . . ?
C98 C99 C100 C95 0.0 . . . . ?
C100 C95 C96 C97 0.0 . . . . ?
C101 C102 C103 P12 -173.9(19) . . . . ?
C101 C102 C103 C104 0.0 . . . . ?
C102 C101 C106 C105 0.0 . . . . ?
C102 C103 C104 C105 0.0 . . . . ?
C103 P12 C107 Fe5 167.8(17) . . . . ?
C103 P12 C107 C108 71(2) . . . . ?
C103 P12 C107 C111 -97.7(19) . . . . ?
C103 P12 C225 C220 141.2(17) . . . . ?
C103 P12 C225 C224 -30(2) . . . . ?
C103 C104 C105 C106 0.0 . . . . ?
C104 C105 C106 C101 0.0 . . . . ?
C106 C101 C102 C103 0.0 . . . . ?
C107 P12 C103 C102 152.6(15) . . . . ?
C107 P12 C103 C104 -21.2(19) . . . . ?
C107 P12 C225 C220 -109.6(19) . . . . ?
C107 P12 C225 C224 79(2) . . . . ?
C107 C108 C109 Fe5 -60.9(9) . . . . ?
C107 C108 C109 C110 0.0 . . . . ?
C108 C107 C111 Fe5 58.4(9) . . . . ?
C108 C107 C111 C110 0.0 . . . . ?
C108 C109 C110 Fe5 -60.7(10) . . . . ?
C108 C109 C110 C111 0.0 . . . . ?
C109 C110 C111 Fe5 -59.2(10) . . . . ?
C109 C110 C111 C107 0.0 . . . . ?
C111 C107 C108 Fe5 -59.4(10) . . . . ?
C111 C107 C108 C109 0.0 . . . . ?
C112 C7 C63 Fe1 55(3) . . . . ?
C112 C7 C63 C44 -11(4) . . . . ?
C113 C114 C115 Fe1 56.7(9) . . . . ?
C113 C114 C115 P4 -178(2) . . . . ?
C113 C114 C115 C116 0.0 . . . . ?
C114 C113 C117 Fe1 -62.5(9) . . . . ?
C114 C113 C117 C116 0.0 . . . . ?
C114 C115 C116 Fe1 57.5(9) . . . . ?
C114 C115 C116 C117 0.0 . . . . ?
C115 P4 C31 C26 -20.8(16) . . . . ?
C115 P4 C31 C30 157.3(13) . . . . ?
C115 P4 C295 C296 59.8(17) . . . . ?
C115 P4 C295 C300 -107.2(16) . . . . ?
C115 C116 C117 Fe1 61.1(9) . . . . ?
C115 C116 C117 C113 0.0 . . . . ?
C117 C113 C114 Fe1 59.7(9) . . . . ?
C117 C113 C114 C115 0.0 . . . . ?
C118 C44 C63 Fe1 -59(2) . . . . ?
C118 C44 C63 C7 10(4) . . . . ?
C119 C120 C121 C122 0.0 . . . . ?
C119 C120 C276 Ag20 8(3) . . . . ?
C120 C119 C124 C123 0.0 . . . . ?
C120 C121 C122 F8 -177(2) . . . . ?
C120 C121 C122 C123 0.0 . . . . ?
C121 C120 C276 Ag20 -172.0(11) . . . . ?
C121 C122 C123 C124 0.0 . . . . ?
C122 C123 C124 C119 0.0 . . . . ?
C124 C119 C120 C121 0.0 . . . . ?
C124 C119 C120 C276 180(2) . . . . ?
C125 C126 C127 P8 -178(2) . . . . ?
C125 C126 C127 C128 0.0 . . . . ?
C126 C125 C130 C129 0.0 . . . . ?
C126 C127 C128 C129 0.0 . . . . ?
C127 P8 C83 C84 -35.5(17) . . . . ?
C127 P8 C83 C88 146.9(15) . . . . ?
C127 P8 C151 Fe5 170.2(15) . . . . ?
C127 P8 C151 C150 75(2) . . . . ?
C127 P8 C151 C152 -98(2) . . . . ?
C127 C128 C129 C130 0.0 . . . . ?
C128 C129 C130 C125 0.0 . . . . ?
C130 C125 C126 C127 0.0 . . . . ?
C132 C133 C134 Fe6 -65.9(11) . . . . ?
C132 C133 C134 P9 171(2) . . . . ?
C132 C133 C134 C135 0.0 . . . . ?
C133 C132 C136 Fe6 56.6(10) . . . . ?
C133 C132 C136 C135 0.0 . . . . ?
C133 C134 C135 Fe6 -58.4(10) . . . . ?
C133 C134 C135 C136 0.0 . . . . ?
C134 P9 C15 C14 70.5(17) . . . . ?
C134 P9 C15 C16 -105.5(15) . . . . ?
C134 P9 C244 C245 161.7(13) . . . . ?
C134 P9 C244 C249 -15.1(16) . . . . ?
C134 C135 C136 Fe6 -53.3(9) . . . . ?
C134 C135 C136 C132 0.0 . . . . ?
C136 C132 C133 Fe6 -64.6(11) . . . . ?
C136 C132 C133 C134 0.0 . . . . ?
C137 P7 C55 C54 -25.0(18) . . . . ?
C137 P7 C55 C56 155.4(13) . . . . ?
C137 P7 C76 C77 -109.6(13) . . . . ?
C137 P7 C76 C81 77.0(14) . . . . ?
C137 C138 C139 Fe3 -58.6(9) . . . . ?
C137 C138 C139 C140 0.0 . . . . ?
C138 C137 C141 Fe3 58.9(9) . . . . ?
C138 C137 C141 C140 0.0 . . . . ?
C138 C139 C140 Fe3 -60.8(9) . . . . ?
C138 C139 C140 C141 0.0 . . . . ?
C139 C140 C141 Fe3 -61.0(9) . . . . ?
C139 C140 C141 C137 0.0 . . . . ?
C141 C137 C138 Fe3 -57.5(8) . . . . ?
C141 C137 C138 C139 0.0 . . . . ?
C143 C144 C145 C146 0.0 . . . . ?
C144 C143 C148 C147 0.0 . . . . ?
C144 C145 C146 C147 0.0 . . . . ?
C145 C146 C147 P1 -173.1(12) . . . . ?
C145 C146 C147 C148 0.0 . . . . ?
C146 C147 C148 C143 0.0 . . . . ?
C147 P1 C37 C32 152.7(11) . . . . ?
C147 P1 C37 C36 -32.9(15) . . . . ?
C147 P1 C44 Fe1 167.9(17) . . . . ?
C147 P1 C44 C63 85(3) . . . . ?
C147 P1 C44 C118 -99(3) . . . . ?
C148 C143 C144 C145 0.0 . . . . ?
C150 C151 C152 Fe5 60.6(10) . . . . ?
C150 C151 C152 C153 0.0 . . . . ?
C151 P8 C83 C84 75.3(17) . . . . ?
C151 P8 C83 C88 -102.3(16) . . . . ?
C151 P8 C127 C126 -29.6(18) . . . . ?
C151 P8 C127 C128 152.1(14) . . . . ?
C151 C150 C154 Fe5 -58.5(9) . . . . ?
C151 C150 C154 C153 0.0 . . . . ?
C151 C152 C153 Fe5 60.6(10) . . . . ?
C151 C152 C153 C154 0.0 . . . . ?
C152 C153 C154 Fe5 59.3(9) . . . . ?
C152 C153 C154 C150 0.0 . . . . ?
C154 C150 C151 Fe5 59.3(10) . . . . ?
C154 C150 C151 P8 -174(2) . . . . ?
C154 C150 C151 C152 0.0 . . . . ?
C155 P3 C71 C70 68.9(15) . . . . ?
C155 P3 C71 C72 -104.2(14) . . . . ?
C155 P3 C91 C90 157.1(13) . . . . ?
C155 P3 C91 C92 -18.9(17) . . . . ?
C155 C156 C157 Fe3 59.1(9) . . . . ?
C155 C156 C157 C158 0.0 . . . . ?
C156 C155 C159 Fe3 -60.9(9) . . . . ?
C156 C155 C159 C158 0.0 . . . . ?
C156 C157 C158 Fe3 59.6(9) . . . . ?
C156 C157 C158 C159 0.0 . . . . ?
C157 C158 C159 Fe3 60.7(9) . . . . ?
C157 C158 C159 C155 0.0 . . . . ?
C159 C155 C156 Fe3 59.9(9) . . . . ?
C159 C155 C156 C157 0.0 . . . . ?
C160 P2 C38 C39 -108.0(13) . . . . ?
C160 P2 C38 C43 65.6(14) . . . . ?
C160 P2 C263 C262 155.0(11) . . . . ?
C160 P2 C263 C264 -22.1(14) . . . . ?
C160 C161 C162 Fe2 -61.0(8) . . . . ?
C160 C161 C162 C163 0.0 . . . . ?
C161 C160 C164 Fe2 57.9(8) . . . . ?
C161 C160 C164 C163 0.0 . . . . ?
C161 C162 C163 Fe2 -60.0(9) . . . . ?
C161 C162 C163 C164 0.0 . . . . ?
C162 C163 C164 Fe2 -58.0(8) . . . . ?
C162 C163 C164 C160 0.0 . . . . ?
C164 C160 C161 Fe2 -59.7(8) . . . . ?
C164 C160 C161 C162 0.0 . . . . ?
C165 C49 C50 C45 -175(2) . . . . ?
C166 C167 C168 F5 179(3) . . . . ?
C166 C167 C168 C169 0.0 . . . . ?
C167 C166 C171 C170 0.0 . . . . ?
C167 C168 C169 C170 0.0 . . . . ?
C168 C169 C170 C171 0.0 . . . . ?
C168 C169 C170 C213 -174(2) . . . . ?
C169 C170 C171 C166 0.0 . . . . ?
C169 C170 C213 Ag3 177.9(12) . . . . ?
C171 C166 C167 C168 0.0 . . . . ?
C171 C170 C213 Ag3 4(3) . . . . ?
C173 C174 C175 C176 0.0 . . . . ?
C174 C173 C178 P6 173.0(19) . . . . ?
C174 C173 C178 C177 0.0 . . . . ?
C174 C175 C176 C177 0.0 . . . . ?
C175 C176 C177 C178 0.0 . . . . ?
C176 C177 C178 P6 -173.3(18) . . . . ?
C176 C177 C178 C173 0.0 . . . . ?
C178 P6 C188 Fe6 177.6(14) . . . . ?
C178 P6 C188 C189 -95.8(17) . . . . ?
C178 P6 C188 C192 83(2) . . . . ?
C178 P6 C214 C215 153.4(13) . . . . ?
C178 P6 C214 C219 -34.7(17) . . . . ?
C178 C173 C174 C175 0.0 . . . . ?
C179 C3 C4 C5 179(2) . . . . ?
C181 C182 C183 C184 0.0 . . . . ?
C181 C186 C280 Ag22 -12(3) . . . . ?
C182 C181 C186 C185 0.0 . . . . ?
C182 C181 C186 C280 -171(3) . . . . ?
C182 C183 C184 F17 -178(3) . . . . ?
C182 C183 C184 C185 0.0 . . . . ?
C183 C184 C185 C186 0.0 . . . . ?
C184 C185 C186 C181 0.0 . . . . ?
C184 C185 C186 C280 171(3) . . . . ?
C185 C186 C280 Ag22 176.7(15) . . . . ?
C186 C181 C182 C183 0.0 . . . . ?
C188 P6 C178 C173 -16.4(16) . . . . ?
C188 P6 C178 C177 156.7(13) . . . . ?
C188 P6 C214 C215 -101.5(14) . . . . ?
C188 P6 C214 C219 70.4(16) . . . . ?
C188 C189 C190 Fe6 59.7(9) . . . . ?
C188 C189 C190 C191 0.0 . . . . ?
C189 C188 C192 Fe6 -57.8(9) . . . . ?
C189 C188 C192 C191 0.0 . . . . ?
C189 C190 C191 Fe6 61.2(10) . . . . ?
C189 C190 C191 C192 0.0 . . . . ?
C190 C191 C192 Fe6 60.0(9) . . . . ?
C190 C191 C192 C188 0.0 . . . . ?
C192 C188 C189 Fe6 57.6(9) . . . . ?
C192 C188 C189 C190 0.0 . . . . ?
C193 C194 C195 F2 -178(2) . . . . ?
C193 C194 C195 C196 0.0 . . . . ?
C194 C193 C198 C197 0.0 . . . . ?
C194 C193 C278 Ag18 -4(3) . . . . ?
C194 C193 C278 C149 180(100) . . . . ?
C194 C195 C196 C197 0.0 . . . . ?
C195 C196 C197 C198 0.0 . . . . ?
C196 C197 C198 C193 0.0 . . . . ?
C198 C193 C194 C195 0.0 . . . . ?
C198 C193 C278 Ag18 -176.3(14) . . . . ?
C198 C193 C278 C149 8(14) . . . . ?
C201 P10 C13 C8 -27.7(17) . . . . ?
C201 P10 C13 C12 155.1(13) . . . . ?
C201 P10 C289 C290 64(2) . . . . ?
C201 P10 C289 C294 -111.5(17) . . . . ?
C201 C202 C203 Fe4 58.4(10) . . . . ?
C201 C202 C203 C204 0.0 . . . . ?
C202 C201 C205 Fe4 -60.6(10) . . . . ?
C202 C201 C205 C204 0.0 . . . . ?
C202 C203 C204 Fe4 59.0(10) . . . . ?
C202 C203 C204 C205 0.0 . . . . ?
C203 C204 C205 Fe4 60.4(9) . . . . ?
C203 C204 C205 C201 0.0 . . . . ?
C205 C201 C202 Fe4 59.4(10) . . . . ?
C205 C201 C202 C203 0.0 . . . . ?
C208 C209 C210 Fe2 58.1(9) . . . . ?
C208 C209 C210 C211 0.0 . . . . ?
C209 C208 C212 Fe2 -61.6(9) . . . . ?
C209 C208 C212 C211 0.0 . . . . ?
C209 C210 C211 Fe2 55.5(9) . . . . ?
C209 C210 C211 P5 -177(2) . . . . ?
C209 C210 C211 C212 0.0 . . . . ?
C210 C211 C212 Fe2 57.5(9) . . . . ?
C210 C211 C212 C208 0.0 . . . . ?
C211 P5 C64 C65 71.8(17) . . . . ?
C211 P5 C64 C69 -110.2(14) . . . . ?
C211 P5 C238 C239 166.5(12) . . . . ?
C211 P5 C238 C243 -12.9(16) . . . . ?
C212 C208 C209 Fe2 61.9(9) . . . . ?
C212 C208 C209 C210 0.0 . . . . ?
C213 C170 C171 C166 174(2) . . . . ?
C214 P6 C178 C173 92.4(15) . . . . ?
C214 P6 C178 C177 -94.4(14) . . . . ?
C214 P6 C188 Fe6 67.9(15) . . . . ?
C214 P6 C188 C189 154.4(15) . . . . ?
C214 P6 C188 C192 -26(2) . . . . ?
C214 C215 C216 C217 0.0 . . . . ?
C215 C214 C219 C218 0.0 . . . . ?
C215 C216 C217 C218 0.0 . . . . ?
C216 C217 C218 C219 0.0 . . . . ?
C217 C218 C219 C214 0.0 . . . . ?
C219 C214 C215 C216 0.0 . . . . ?
C220 C221 C222 C223 0.0 . . . . ?
C221 C220 C225 P12 -172(2) . . . . ?
C221 C220 C225 C224 0.0 . . . . ?
C221 C222 C223 C224 0.0 . . . . ?
C222 C223 C224 C225 0.0 . . . . ?
C223 C224 C225 P12 171(3) . . . . ?
C223 C224 C225 C220 0.0 . . . . ?
C225 P12 C103 C102 -102.1(17) . . . . ?
C225 P12 C103 C104 84.1(18) . . . . ?
C225 P12 C107 Fe5 58(2) . . . . ?
C225 P12 C107 C108 -39(2) . . . . ?
C225 P12 C107 C111 152.3(19) . . . . ?
C225 C220 C221 C222 0.0 . . . . ?
C226 C227 C228 C229 0.0 . . . . ?
C227 C226 C231 C207 -177(3) . . . . ?
C227 C226 C231 C230 0.0 . . . . ?
C227 C228 C229 C230 0.0 . . . . ?
C228 C229 C230 C231 0.0 . . . . ?
C229 C230 C231 C207 176(3) . . . . ?
C229 C230 C231 C226 0.0 . . . . ?
C231 C207 C282 Ag6 83(16) . . . . ?
C231 C207 C282 Ag9 -173(16) . . . . ?
C231 C207 C282 Ag25 -85(16) . . . . ?
C231 C207 C282 Cu4 -128(13) . . . . ?
C231 C226 C227 F3 179(2) . . . . ?
C231 C226 C227 C228 0.0 . . . . ?
C232 C233 C234 C235 0.0 . . . . ?
C233 C232 C237 C131 -179(2) . . . . ?
C233 C232 C237 C236 0.0 . . . . ?
C233 C234 C235 C236 0.0 . . . . ?
C234 C235 C236 C237 0.0 . . . . ?
C235 C236 C237 C131 179(2) . . . . ?
C235 C236 C237 C232 0.0 . . . . ?
C237 C232 C233 F9 -178(2) . . . . ?
C237 C232 C233 C234 0.0 . . . . ?
C238 P5 C64 C65 -34.3(17) . . . . ?
C238 P5 C64 C69 143.7(12) . . . . ?
C238 P5 C211 Fe2 -178.6(14) . . . . ?
C238 P5 C211 C210 84.6(19) . . . . ?
C238 P5 C211 C212 -92.5(18) . . . . ?
C238 C239 C240 C241 0.0 . . . . ?
C239 C238 C243 C242 0.0 . . . . ?
C239 C240 C241 C242 0.0 . . . . ?
C240 C241 C242 C243 0.0 . . . . ?
C241 C242 C243 C238 0.0 . . . . ?
C243 C238 C239 C240 0.0 . . . . ?
C244 P9 C15 C14 -38.1(16) . . . . ?
C244 P9 C15 C16 145.9(13) . . . . ?
C244 P9 C134 Fe6 172.9(16) . . . . ?
C244 P9 C134 C133 -102.8(19) . . . . ?
C244 P9 C134 C135 66(2) . . . . ?
C244 C245 C246 C247 0.0 . . . . ?
C245 C244 C249 C248 0.0 . . . . ?
C245 C246 C247 C248 0.0 . . . . ?
C246 C247 C248 C249 0.0 . . . . ?
C247 C248 C249 C244 0.0 . . . . ?
C249 C244 C245 C246 0.0 . . . . ?
C250 C251 C252 F11 -175(2) . . . . ?
C250 C251 C252 C253 0.0 . . . . ?
C251 C250 C255 C254 0.0 . . . . ?
C251 C250 C275 Ag4 -178.9(11) . . . . ?
C251 C252 C253 C254 0.0 . . . . ?
C252 C253 C254 C255 0.0 . . . . ?
C253 C254 C255 C250 0.0 . . . . ?
C255 C250 C251 C252 0.0 . . . . ?
C255 C250 C275 Ag4 4(3) . . . . ?
C256 C257 C258 C259 0.0 . . . . ?
C256 C261 C277 C279 -91(17) . . . . ?
C257 C256 C261 C260 0.0 . . . . ?
C257 C256 C261 C277 -178(2) . . . . ?
C257 C258 C259 C260 0.0 . . . . ?
C258 C259 C260 C261 0.0 . . . . ?
C259 C260 C261 C256 0.0 . . . . ?
C259 C260 C261 C277 178(2) . . . . ?
C260 C261 C277 C279 91(17) . . . . ?
C261 C256 C257 F18 -178.6(12) . . . . ?
C261 C256 C257 C258 0.0 . . . . ?
C261 C277 C279 Ag5 -89(17) . . . . ?
C261 C277 C279 Ag11 166(16) . . . . ?
C261 C277 C279 Ag24 -1(18) . . . . ?
C262 C263 C264 C265 0.0 . . . . ?
C263 P2 C38 C39 143.7(12) . . . . ?
C263 P2 C38 C43 -42.7(15) . . . . ?
C263 P2 C160 Fe2 169.9(11) . . . . ?
C263 P2 C160 C161 79.2(18) . . . . ?
C263 P2 C160 C164 -99.7(16) . . . . ?
C263 C262 C267 C266 0.0 . . . . ?
C263 C264 C265 C266 0.0 . . . . ?
C264 C265 C266 C267 0.0 . . . . ?
C265 C266 C267 C262 0.0 . . . . ?
C267 C262 C263 P2 -177.2(15) . . . . ?
C267 C262 C263 C264 0.0 . . . . ?
C269 C270 C271 C272 0.0 . . . . ?
C270 P11 C95 C96 94.7(19) . . . . ?
C270 P11 C95 C100 -86.7(18) . . . . ?
C270 P11 C284 Fe4 62(2) . . . . ?
C270 P11 C284 C285 -34(2) . . . . ?
C270 P11 C284 C288 150.0(18) . . . . ?
C270 C269 C274 C273 0.0 . . . . ?
C270 C271 C272 C273 0.0 . . . . ?
C271 C272 C273 C274 0.0 . . . . ?
C272 C273 C274 C269 0.0 . . . . ?
C274 C269 C270 P11 174(2) . . . . ?
C274 C269 C270 C271 0.0 . . . . ?
C275 C250 C251 C252 -177(2) . . . . ?
C275 C250 C255 C254 177(2) . . . . ?
C276 C120 C121 C122 -180(2) . . . . ?
C278 C193 C194 C195 -172(2) . . . . ?
C278 C193 C198 C197 172(2) . . . . ?
C282 C207 C231 C226 165(15) . . . . ?
C282 C207 C231 C230 -11(17) . . . . ?
C284 P11 C95 C96 -20.3(19) . . . . ?
C284 P11 C95 C100 158.3(16) . . . . ?
C284 P11 C270 C269 -105.2(19) . . . . ?
C284 P11 C270 C271 69.1(19) . . . . ?
C284 C285 C286 Fe4 -58.7(9) . . . . ?
C284 C285 C286 C287 0.0 . . . . ?
C285 C284 C288 Fe4 57.5(10) . . . . ?
C285 C284 C288 C287 0.0 . . . . ?
C285 C286 C287 Fe4 -61.5(10) . . . . ?
C285 C286 C287 C288 0.0 . . . . ?
C286 C287 C288 Fe4 -60.7(10) . . . . ?
C286 C287 C288 C284 0.0 . . . . ?
C288 C284 C285 Fe4 -56.3(10) . . . . ?
C288 C284 C285 C286 0.0 . . . . ?
C289 P10 C13 C8 85.5(16) . . . . ?
C289 P10 C13 C12 -91.7(15) . . . . ?
C289 P10 C201 Fe4 63(2) . . . . ?
C289 P10 C201 C202 156.2(18) . . . . ?
C289 P10 C201 C205 -33(2) . . . . ?
C289 C290 C291 C292 0.0 . . . . ?
C290 C289 C294 C293 0.0 . . . . ?
C290 C291 C292 C293 0.0 . . . . ?
C291 C292 C293 C294 0.0 . . . . ?
C292 C293 C294 C289 0.0 . . . . ?
C294 C289 C290 C291 0.0 . . . . ?
C295 P4 C31 C26 94.3(14) . . . . ?
C295 P4 C31 C30 -87.6(15) . . . . ?
C295 P4 C115 Fe1 68.2(19) . . . . ?
C295 P4 C115 C114 -28(2) . . . . ?
C295 P4 C115 C116 154.5(16) . . . . ?
C295 C296 C297 C298 0.0 . . . . ?
C296 C295 C300 C299 0.0 . . . . ?
C296 C297 C298 C299 0.0 . . . . ?
C297 C298 C299 C300 0.0 . . . . ?
C298 C299 C300 C295 0.0 . . . . ?
C300 C295 C296 C297 0.0 . . . . ?
Ag1B C180 C213 Ag3 52(10) . . . . ?
Ag1B C187 C275 Ag4 43(8) . . . . ?

loop_
_twin_individual_id
_twin_individual_mass_fraction_refined
1 0.753(11)
2 0.247(11)

loop_
_smtbx_masks_void_nr
_smtbx_masks_void_average_x
_smtbx_masks_void_average_y
_smtbx_masks_void_average_z
_smtbx_masks_void_volume
_smtbx_masks_void_count_electrons
_smtbx_masks_void_content
1 -0.576 -0.327 0.046 4211.9 2598.3 '62 CH3CH2OCH2CH3'
2 -0.138 -0.832 0.546 4211.9 2574.3 '62 CH3CH2OCH2CH3'
3 -0.062 0.125 0.829 50.5 0.0 ?
4 -0.062 0.875 0.329 50.5 0.0 ?
5 0.130 0.057 0.975 7.2 2.2 ?
6 0.130 0.943 0.475 7.2 2.2 ?
7 0.438 0.375 0.329 50.5 0.0 ?
8 0.438 0.625 0.829 50.5 0.0 ?
9 0.630 0.443 0.475 7.2 2.2 ?
10 0.630 0.557 0.975 7.2 2.2 ?
